data_1554987
loop_
_publ_author_name
'Lu, Mengsi'
'Allemann, Oliver'
'Xu, Jun'
'Linden, Anthony'
'Baldridge, Kim K.'
'Siegel, Jay S.'

_publ_section_title
;
 Peraryl-X-onium ions of nitrogen and oxygen
;
_journal_issue 15
_journal_name_full 'Organic Chemistry Frontiers'
_journal_page_first 2640
_journal_paper_doi 10.1039/C9QO00633H
_journal_volume 6
_journal_year 2019
_chemical_formula_moiety 'C24 H18 N, C H6 B11 Cl6'
_chemical_formula_sum 'C25 H24 B11 Cl6 N'
_chemical_formula_weight 670.06
_space_group_crystal_system monoclinic
_space_group_IT_number 14
_space_group_name_Hall '-P 2ybc'
_space_group_name_H-M_alt 'P 1 21/c 1'
_atom_sites_solution_hydrogens mixed
_atom_sites_solution_primary direct
_audit_creation_date 2018-12-11
_audit_creation_method
;
Olex2 1.2
(compiled 2018.05.29 svn.r3508 for OlexSys, GUI svn.r5506)
;
_audit_update_record
;
2019-02-16 deposited with the CCDC.	2019-06-12 downloaded from the CCDC.
;
_cell_angle_alpha 90
_cell_angle_beta 116.6660(10)
_cell_angle_gamma 90
_cell_formula_units_Z 16
_cell_length_a 31.445(2)
_cell_length_b 13.6072(8)
_cell_length_c 32.634(2)
_cell_measurement_reflns_used 16297
_cell_measurement_temperature 113
_cell_measurement_theta_max 27.5
_cell_measurement_theta_min 3.1
_cell_volume 12478.2(13)
_computing_molecular_graphics 'Olex2 (Dolomanov et al., 2009)'
_computing_publication_material 'Olex2 (Dolomanov et al., 2009)'
_computing_structure_refinement 'ShelXL (Sheldrick, 2015)'
_computing_structure_solution 'ShelXS (Sheldrick, 2008)'
_diffrn_ambient_temperature 113
_diffrn_measured_fraction_theta_full 0.997
_diffrn_measured_fraction_theta_max 0.988
_diffrn_measurement_device_type 'Rigaku Xtalab P200'
_diffrn_measurement_method '\w scans'
_diffrn_radiation_monochromator Confocal
_diffrn_radiation_type MoK\a
_diffrn_radiation_wavelength 0.71073
_diffrn_reflns_av_R_equivalents 0.0727
_diffrn_reflns_av_unetI/netI 0.0498
_diffrn_reflns_Laue_measured_fraction_full 0.997
_diffrn_reflns_Laue_measured_fraction_max 0.988
_diffrn_reflns_limit_h_max 40
_diffrn_reflns_limit_h_min -34
_diffrn_reflns_limit_k_max 17
_diffrn_reflns_limit_k_min -17
_diffrn_reflns_limit_l_max 42
_diffrn_reflns_limit_l_min -42
_diffrn_reflns_number 124044
_diffrn_reflns_point_group_measured_fraction_full 0.997
_diffrn_reflns_point_group_measured_fraction_max 0.988
_diffrn_reflns_theta_full 25.242
_diffrn_reflns_theta_max 27.549
_diffrn_reflns_theta_min 2.994
_exptl_absorpt_coefficient_mu 0.572
_exptl_absorpt_correction_T_max 1.000
_exptl_absorpt_correction_T_min 0.891
_exptl_absorpt_correction_type multi-scan
_exptl_absorpt_process_details REQAB(Rigaku,1998)
_exptl_crystal_colour Colorless
_exptl_crystal_density_diffrn 1.427
_exptl_crystal_density_method "'not measured'"
_exptl_crystal_description Prism
_exptl_crystal_F_000 5408
_exptl_crystal_size_max 0.22
_exptl_crystal_size_mid 0.18
_exptl_crystal_size_min 0.16
_refine_diff_density_max 1.452
_refine_diff_density_min -0.684
_refine_diff_density_rms 0.087
_refine_ls_extinction_method none
_refine_ls_goodness_of_fit_ref 1.179
_refine_ls_hydrogen_treatment mixed
_refine_ls_matrix_type full
_refine_ls_number_parameters 1565
_refine_ls_number_reflns 28478
_refine_ls_number_restraints 0
_refine_ls_restrained_S_all 1.179
_refine_ls_R_factor_all 0.1074
_refine_ls_R_factor_gt 0.0711
_refine_ls_shift/su_max 0.001
_refine_ls_shift/su_mean 0.000
_refine_ls_structure_factor_coef Fsqd
_refine_ls_weighting_details 'w=1/[\s^2^(Fo^2^)+(0.0241P)^2^+39.1817P] where P=(Fo^2^+2Fc^2^)/3'
_refine_ls_weighting_scheme calc
_refine_ls_wR_factor_gt 0.1348
_refine_ls_wR_factor_ref 0.1534
_reflns_Friedel_coverage 0.000
_reflns_number_gt 21156
_reflns_number_total 28478
_reflns_threshold_expression 'I > 2\s(I)'
_cod_data_source_file c9qo00633h2.cif
_cod_data_source_block diarylammonium
_cod_original_cell_volume 12478.3(15)
_cod_database_code 1554987
_shelx_shelxl_version_number 2017/1
_shelx_space_group_comment
;
The symmetry employed for this shelxl refinement is uniquely defined
by the following loop, which should always be used as a source of
symmetry information in preference to the above space-group names.
They are only intended as comments.
;
_shelx_estimated_absorpt_t_max 0.914
_shelx_estimated_absorpt_t_min 0.884
_olex2_refinement_description
;
1. Fixed Uiso
 At 1.2 times of:
  All B(H) groups, All C(H) groups
2.a Aromatic/amide H refined with riding coordinates:
 C6(H6), C7(H7), C8(H8), C9(H9), C12(H12), C13(H13), C14(H14), C15(H15),
 C18(H18), C19(H19), C20(H20), C21(H21), C22(H22), C24(H24), C25(H25), C26(H26),
  C27(H27), C28(H28), C30(H30), C31(H31), C32(H32), C33(H33), C36(H36),
 C37(H37), C38(H38), C39(H39), C42(H42), C43(H43), C44(H44), C45(H45), C46(H46),
  C48(H48), C49(H49), C50(H50), C51(H51), C52(H52), C54(H54), C55(H55),
 C56(H56), C57(H57), C60(H60), C61(H61), C62(H62), C63(H63), C66(H66), C67(H67),
  C68(H68), C69(H69), C70(H70), C72(H72), C73(H73), C74(H74), C75(H75),
 C76(H76), C78(H78), C79(H79), C80(H80), C81(H81), C84(H84), C85(H85), C86(H86),
  C87(H87), C90(H90), C91(H91), C92(H92), C93(H93), C94(H94), C96(H96),
 C97(H97), C98(H98), C99(H99), C100(H100)
2.b Boron cage BH refined with riding coordinates:
 B7(H7A), B8(H8A), B9(H9A), B10(H10), B11(H11), B18(H18A), B19(H19A),
 B20(H20A), B21(H21A), B22(H22A), B29(H29), B30(H30A), B31(H31A), B32(H32A),
 B33(H33A), B40(H40), B41(H41), B42(H42A), B43(H43A), B44(H44A)
;
_olex2_submission_special_instructions 'No special instructions were received'

loop_
_space_group_symop_operation_xyz
'x, y, z'
'-x, y+1/2, -z+1/2'
'-x, -y, -z'
'x, -y-1/2, z-1/2'

loop_
_atom_site_label
_atom_site_type_symbol
_atom_site_fract_x
_atom_site_fract_y
_atom_site_fract_z
_atom_site_U_iso_or_equiv
_atom_site_adp_type
_atom_site_occupancy
_atom_site_site_symmetry_order
_atom_site_calc_flag
_atom_site_refinement_flags_posn
N1 N 0.11258(10) 0.6478(2) 0.52616(10) 0.0201(6) Uani 1 1 d .
N2 N 0.14343(10) 0.3585(2) 0.23705(10) 0.0190(6) Uani 1 1 d .
N3 N 0.63882(10) 0.3280(2) 0.72385(10) 0.0174(6) Uani 1 1 d .
N4 N 0.61890(10) 0.8551(2) 0.53816(10) 0.0197(6) Uani 1 1 d .
C1 C 0.76374(16) 0.7774(3) 0.46158(15) 0.0387(11) Uani 1 1 d .
C2 C 0.97240(13) 0.0492(3) 0.72839(12) 0.0238(8) Uani 1 1 d .
C3 C 0.27664(15) 0.7407(3) 0.46473(14) 0.0321(9) Uani 1 1 d .
C4 C 0.52890(14) 0.9271(3) 0.77205(15) 0.0284(9) Uani 1 1 d .
C5 C 0.08587(12) 0.5530(3) 0.52051(13) 0.0234(8) Uani 1 1 d .
C6 C 0.07534(14) 0.5102(3) 0.55285(14) 0.0303(9) Uani 1 1 d .
H6 H 0.083656 0.539550 0.581862 0.036 Uiso 1 1 calc R
C7 C 0.05144(15) 0.4199(3) 0.54011(17) 0.0380(11) Uani 1 1 d .
H7 H 0.043244 0.386639 0.561167 0.046 Uiso 1 1 calc R
C8 C 0.03959(15) 0.3785(3) 0.49815(17) 0.0373(10) Uani 1 1 d .
H8 H 0.023458 0.317165 0.490832 0.045 Uiso 1 1 calc R
C9 C 0.05053(13) 0.4239(3) 0.46615(15) 0.0299(9) Uani 1 1 d .
H9 H 0.042054 0.394550 0.437094 0.036 Uiso 1 1 calc R
C10 C 0.07423(12) 0.5134(3) 0.47757(13) 0.0240(8) Uani 1 1 d .
C11 C 0.09134(13) 0.5788(3) 0.45279(13) 0.0235(8) Uani 1 1 d .
C12 C 0.08875(13) 0.5750(3) 0.40896(13) 0.0281(9) Uani 1 1 d .
H12 H 0.073558 0.521581 0.388982 0.034 Uiso 1 1 calc R
C13 C 0.10871(14) 0.6506(3) 0.39531(13) 0.0307(9) Uani 1 1 d .
H13 H 0.106599 0.649402 0.365349 0.037 Uiso 1 1 calc R
C14 C 0.13178(13) 0.7281(3) 0.42428(13) 0.0278(8) Uani 1 1 d .
H14 H 0.145433 0.778755 0.413941 0.033 Uiso 1 1 calc R
C15 C 0.13530(13) 0.7331(3) 0.46847(12) 0.0231(8) Uani 1 1 d .
H15 H 0.151262 0.785536 0.488835 0.028 Uiso 1 1 calc R
C16 C 0.11424(12) 0.6576(3) 0.48065(12) 0.0209(7) Uani 1 1 d .
C17 C 0.16357(13) 0.6420(3) 0.56327(12) 0.0238(8) Uani 1 1 d .
C18 C 0.18506(14) 0.5512(3) 0.57451(14) 0.0316(9) Uani 1 1 d .
H18 H 0.167360 0.493050 0.561680 0.038 Uiso 1 1 calc R
C19 C 0.23319(15) 0.5463(3) 0.60503(15) 0.0359(10) Uani 1 1 d .
H19 H 0.248619 0.484316 0.613210 0.043 Uiso 1 1 calc R
C20 C 0.25850(15) 0.6308(4) 0.62339(14) 0.0366(10) Uani 1 1 d .
H20 H 0.291337 0.627132 0.644349 0.044 Uiso 1 1 calc R
C21 C 0.23634(15) 0.7208(3) 0.61144(13) 0.0348(10) Uani 1 1 d .
H21 H 0.254190 0.778838 0.624162 0.042 Uiso 1 1 calc R
C22 C 0.18813(14) 0.7282(3) 0.58097(13) 0.0293(9) Uani 1 1 d .
H22 H 0.172751 0.790239 0.572694 0.035 Uiso 1 1 calc R
C23 C 0.08323(13) 0.7283(3) 0.53352(13) 0.0230(8) Uani 1 1 d .
C24 C 0.08920(16) 0.7477(3) 0.57725(14) 0.0323(9) Uani 1 1 d .
H24 H 0.112958 0.714759 0.603012 0.039 Uiso 1 1 calc R
C25 C 0.05963(17) 0.8167(3) 0.58264(16) 0.0408(11) Uani 1 1 d .
H25 H 0.063035 0.830686 0.612485 0.049 Uiso 1 1 calc R
C26 C 0.02535(16) 0.8654(3) 0.54537(16) 0.0369(10) Uani 1 1 d .
H26 H 0.005785 0.913560 0.549586 0.044 Uiso 1 1 calc R
C27 C 0.01972(14) 0.8437(3) 0.50213(15) 0.0310(9) Uani 1 1 d .
H27 H -0.004180 0.876621 0.476431 0.037 Uiso 1 1 calc R
C28 C 0.04836(13) 0.7747(3) 0.49536(13) 0.0245(8) Uani 1 1 d .
H28 H 0.044234 0.759481 0.465379 0.029 Uiso 1 1 calc R
C29 C 0.16802(12) 0.4562(3) 0.24302(12) 0.0209(7) Uani 1 1 d .
C30 C 0.18032(13) 0.4987(3) 0.21181(13) 0.0246(8) Uani 1 1 d .
H30 H 0.174020 0.467775 0.183553 0.029 Uiso 1 1 calc R
C31 C 0.20262(13) 0.5899(3) 0.22399(14) 0.0292(9) Uani 1 1 d .
H31 H 0.211981 0.622680 0.203633 0.035 Uiso 1 1 calc R
C32 C 0.21132(13) 0.6334(3) 0.26533(15) 0.0301(9) Uani 1 1 d .
H32 H 0.226735 0.695506 0.272791 0.036 Uiso 1 1 calc R
C33 C 0.19821(12) 0.5890(3) 0.29615(13) 0.0254(8) Uani 1 1 d .
H33 H 0.204315 0.619769 0.324387 0.031 Uiso 1 1 calc R
C34 C 0.17593(12) 0.4984(3) 0.28448(12) 0.0219(7) Uani 1 1 d .
C35 C 0.15670(12) 0.4327(3) 0.30774(12) 0.0210(7) Uani 1 1 d .
C36 C 0.15534(12) 0.4387(3) 0.34970(12) 0.0234(8) Uani 1 1 d .
H36 H 0.167780 0.494330 0.369002 0.028 Uiso 1 1 calc R
C37 C 0.13538(13) 0.3613(3) 0.36256(12) 0.0259(8) Uani 1 1 d .
H37 H 0.133884 0.364682 0.390964 0.031 Uiso 1 1 calc R
C38 C 0.11746(12) 0.2787(3) 0.33508(12) 0.0245(8) Uani 1 1 d .
H38 H 0.104307 0.226427 0.345039 0.029 Uiso 1 1 calc R
C39 C 0.11865(12) 0.2719(3) 0.29288(12) 0.0216(7) Uani 1 1 d .
H39 H 0.106617 0.216076 0.273631 0.026 Uiso 1 1 calc R
C40 C 0.13805(12) 0.3499(3) 0.28067(12) 0.0201(7) Uani 1 1 d .
C41 C 0.09376(12) 0.3585(3) 0.19709(12) 0.0209(7) Uani 1 1 d .
C42 C 0.07088(13) 0.4479(3) 0.18171(12) 0.0249(8) Uani 1 1 d .
H42 H 0.086484 0.508079 0.194572 0.030 Uiso 1 1 calc R
C43 C 0.02416(14) 0.4468(3) 0.14671(13) 0.0308(9) Uani 1 1 d .
H43 H 0.007865 0.507026 0.135246 0.037 Uiso 1 1 calc R
C44 C 0.00157(14) 0.3591(4) 0.12872(13) 0.0347(10) Uani 1 1 d .
H44 H -0.030120 0.359241 0.104879 0.042 Uiso 1 1 calc R
C45 C 0.02497(14) 0.2708(4) 0.14532(13) 0.0335(10) Uani 1 1 d .
H45 H 0.009060 0.210516 0.133070 0.040 Uiso 1 1 calc R
C46 C 0.07174(13) 0.2698(3) 0.17993(12) 0.0258(8) Uani 1 1 d .
H46 H 0.088015 0.209519 0.191381 0.031 Uiso 1 1 calc R
C47 C 0.17668(13) 0.2812(3) 0.23394(13) 0.0214(7) Uani 1 1 d .
C48 C 0.17287(14) 0.2548(3) 0.19157(14) 0.0287(9) Uani 1 1 d .
H48 H 0.148849 0.281997 0.164133 0.034 Uiso 1 1 calc R
C49 C 0.20543(16) 0.1868(3) 0.19044(16) 0.0360(10) Uani 1 1 d .
H49 H 0.203152 0.166604 0.161658 0.043 Uiso 1 1 calc R
C50 C 0.24077(15) 0.1482(3) 0.22995(17) 0.0351(10) Uani 1 1 d .
H50 H 0.262492 0.101395 0.228514 0.042 Uiso 1 1 calc R
C51 C 0.24431(14) 0.1783(3) 0.27190(15) 0.0319(9) Uani 1 1 d .
H51 H 0.269063 0.152864 0.299353 0.038 Uiso 1 1 calc R
C52 C 0.21223(12) 0.2451(3) 0.27439(13) 0.0227(8) Uani 1 1 d .
H52 H 0.214625 0.265409 0.303198 0.027 Uiso 1 1 calc R
C53 C 0.66408(11) 0.4250(3) 0.72885(12) 0.0184(7) Uani 1 1 d .
C54 C 0.67624(12) 0.4659(3) 0.69706(13) 0.0230(8) Uani 1 1 d .
H54 H 0.668965 0.435091 0.668552 0.028 Uiso 1 1 calc R
C55 C 0.69991(13) 0.5555(3) 0.70943(13) 0.0250(8) Uani 1 1 d .
H55 H 0.709734 0.586626 0.689032 0.030 Uiso 1 1 calc R
C56 C 0.70956(13) 0.6008(3) 0.75090(14) 0.0263(8) Uani 1 1 d .
H56 H 0.725435 0.662405 0.758030 0.032 Uiso 1 1 calc R
C57 C 0.69645(12) 0.5576(3) 0.78211(13) 0.0248(8) Uani 1 1 d .
H57 H 0.703043 0.588694 0.810386 0.030 Uiso 1 1 calc R
C58 C 0.67344(12) 0.4676(3) 0.77064(12) 0.0206(7) Uani 1 1 d .
C59 C 0.65565(12) 0.4029(3) 0.79519(12) 0.0197(7) Uani 1 1 d .
C60 C 0.65689(13) 0.4087(3) 0.83833(12) 0.0255(8) Uani 1 1 d .
H60 H 0.670445 0.464081 0.857538 0.031 Uiso 1 1 calc R
C61 C 0.63802(13) 0.3323(3) 0.85242(12) 0.0276(9) Uani 1 1 d .
H61 H 0.638499 0.335683 0.881705 0.033 Uiso 1 1 calc R
C62 C 0.61822(13) 0.2502(3) 0.82501(13) 0.0259(8) Uani 1 1 d .
H62 H 0.605753 0.198517 0.835993 0.031 Uiso 1 1 calc R
C63 C 0.61643(12) 0.2427(3) 0.78187(12) 0.0227(8) Uani 1 1 d .
H63 H 0.602908 0.187306 0.762658 0.027 Uiso 1 1 calc R
C64 C 0.63548(12) 0.3206(3) 0.76853(11) 0.0185(7) Uani 1 1 d .
C65 C 0.67009(12) 0.2485(3) 0.71917(12) 0.0184(7) Uani 1 1 d .
C66 C 0.70616(12) 0.2100(3) 0.75867(13) 0.0235(8) Uani 1 1 d .
H66 H 0.709846 0.230242 0.787944 0.028 Uiso 1 1 calc R
C67 C 0.73695(13) 0.1414(3) 0.75500(15) 0.0296(9) Uani 1 1 d .
H67 H 0.761821 0.114184 0.781885 0.036 Uiso 1 1 calc R
C68 C 0.73148(14) 0.1126(3) 0.71226(15) 0.0307(9) Uani 1 1 d .
H68 H 0.752387 0.065234 0.709742 0.037 Uiso 1 1 calc R
C69 C 0.69567(14) 0.1527(3) 0.67342(14) 0.0283(8) Uani 1 1 d .
H69 H 0.692142 0.132471 0.644195 0.034 Uiso 1 1 calc R
C70 C 0.66451(13) 0.2221(3) 0.67600(13) 0.0245(8) Uani 1 1 d .
H70 H 0.640213 0.250532 0.649080 0.029 Uiso 1 1 calc R
C71 C 0.58820(12) 0.3297(3) 0.68536(12) 0.0206(7) Uani 1 1 d .
C72 C 0.56513(13) 0.2419(3) 0.66898(12) 0.0235(8) Uani 1 1 d .
H72 H 0.581074 0.181110 0.680065 0.028 Uiso 1 1 calc R
C73 C 0.51781(14) 0.2441(3) 0.63576(13) 0.0309(9) Uani 1 1 d .
H73 H 0.501265 0.184234 0.623907 0.037 Uiso 1 1 calc R
C74 C 0.49480(14) 0.3327(3) 0.61993(13) 0.0323(10) Uani 1 1 d .
H74 H 0.462722 0.333730 0.596887 0.039 Uiso 1 1 calc R
C75 C 0.51847(14) 0.4196(3) 0.63764(13) 0.0310(9) Uani 1 1 d .
H75 H 0.502388 0.480316 0.626973 0.037 Uiso 1 1 calc R
C76 C 0.56579(13) 0.4193(3) 0.67105(13) 0.0258(8) Uani 1 1 d .
H76 H 0.582105 0.478993 0.683582 0.031 Uiso 1 1 calc R
C77 C 0.59571(13) 0.9441(3) 0.54651(14) 0.0249(8) Uani 1 1 d .
C78 C 0.59138(14) 0.9625(3) 0.58584(16) 0.0332(9) Uani 1 1 d .
H78 H 0.602357 0.917165 0.610627 0.040 Uiso 1 1 calc R
C79 C 0.57007(16) 1.0509(3) 0.58745(18) 0.0409(11) Uani 1 1 d .
H79 H 0.566531 1.067388 0.614043 0.049 Uiso 1 1 calc R
C80 C 0.55417(16) 1.1145(3) 0.55123(19) 0.0445(12) Uani 1 1 d .
H80 H 0.540076 1.174698 0.553455 0.053 Uiso 1 1 calc R
C81 C 0.55783(15) 1.0944(3) 0.51167(18) 0.0419(11) Uani 1 1 d .
H81 H 0.545700 1.138807 0.486542 0.050 Uiso 1 1 calc R
C82 C 0.57996(14) 1.0065(3) 0.50939(15) 0.0313(9) Uani 1 1 d .
C83 C 0.59136(14) 0.9623(3) 0.47472(14) 0.0341(10) Uani 1 1 d .
C84 C 0.58511(16) 0.9962(4) 0.43211(16) 0.0455(12) Uani 1 1 d .
H84 H 0.572117 1.059337 0.421163 0.055 Uiso 1 1 calc R
C85 C 0.59832(17) 0.9353(4) 0.40673(16) 0.0496(13) Uani 1 1 d .
H85 H 0.593399 0.956678 0.377216 0.060 Uiso 1 1 calc R
C86 C 0.61856(15) 0.8438(4) 0.42181(15) 0.0439(12) Uani 1 1 d .
H86 H 0.626733 0.804003 0.402498 0.053 Uiso 1 1 calc R
C87 C 0.62721(13) 0.8091(3) 0.46581(13) 0.0310(9) Uani 1 1 d .
H87 H 0.641837 0.747468 0.477516 0.037 Uiso 1 1 calc R
C88 C 0.61278(13) 0.8714(3) 0.49009(12) 0.0255(8) Uani 1 1 d .
C89 C 0.59279(12) 0.7654(3) 0.54293(12) 0.0207(7) Uani 1 1 d .
C90 C 0.55166(13) 0.7372(3) 0.50495(14) 0.0277(8) Uani 1 1 d .
H90 H 0.542012 0.769054 0.476250 0.033 Uiso 1 1 calc R
C91 C 0.52502(14) 0.6615(3) 0.50982(15) 0.0329(9) Uani 1 1 d .
H91 H 0.496642 0.641150 0.484187 0.039 Uiso 1 1 calc R
C92 C 0.53906(15) 0.6153(3) 0.55130(16) 0.0373(10) Uani 1 1 d .
H92 H 0.520492 0.563189 0.554227 0.045 Uiso 1 1 calc R
C93 C 0.58012(17) 0.6445(3) 0.58869(15) 0.0390(10) Uani 1 1 d .
H93 H 0.590042 0.611819 0.617244 0.047 Uiso 1 1 calc R
C94 C 0.60700(15) 0.7215(3) 0.58478(13) 0.0307(9) Uani 1 1 d .
H94 H 0.634767 0.743346 0.610680 0.037 Uiso 1 1 calc R
C95 C 0.67215(12) 0.8542(3) 0.56912(12) 0.0199(7) Uani 1 1 d .
C96 C 0.69721(13) 0.7681(3) 0.57440(13) 0.0246(8) Uani 1 1 d .
H96 H 0.681122 0.708559 0.561142 0.029 Uiso 1 1 calc R
C97 C 0.74643(14) 0.7701(3) 0.59947(14) 0.0302(9) Uani 1 1 d .
H97 H 0.764250 0.711375 0.603710 0.036 Uiso 1 1 calc R
C98 C 0.76971(14) 0.8576(3) 0.61837(13) 0.0292(9) Uani 1 1 d .
H98 H 0.803369 0.858674 0.635584 0.035 Uiso 1 1 calc R
C99 C 0.74387(14) 0.9428(3) 0.61211(13) 0.0301(9) Uani 1 1 d .
H99 H 0.759880 1.002610 0.624998 0.036 Uiso 1 1 calc R
C100 C 0.69481(13) 0.9421(3) 0.58720(13) 0.0259(8) Uani 1 1 d .
H100 H 0.677024 1.001024 0.582614 0.031 Uiso 1 1 calc R
Cl1 Cl 0.88593(3) 1.03963(8) 0.49438(4) 0.0326(2) Uani 1 1 d .
Cl2 Cl 0.88595(4) 0.82026(11) 0.43229(4) 0.0523(3) Uani 1 1 d .
Cl3 Cl 0.79136(4) 1.00438(9) 0.38035(3) 0.0360(2) Uani 1 1 d .
Cl4 Cl 0.76067(4) 1.09832(8) 0.46679(4) 0.0369(2) Uani 1 1 d .
Cl5 Cl 0.83924(4) 0.98387(10) 0.57551(4) 0.0450(3) Uani 1 1 d .
Cl6 Cl 0.91530(4) 0.80992(10) 0.55579(4) 0.0509(3) Uani 1 1 d .
Cl7 Cl 0.87678(3) 0.20952(8) 0.79815(3) 0.0321(2) Uani 1 1 d .
Cl8 Cl 1.00415(4) 0.25396(9) 0.84235(4) 0.0402(3) Uani 1 1 d .
Cl9 Cl 0.92339(3) 0.35121(7) 0.73067(3) 0.0300(2) Uani 1 1 d .
Cl10 Cl 0.82743(3) 0.16863(7) 0.67265(3) 0.0272(2) Uani 1 1 d .
Cl11 Cl 0.85109(3) -0.03824(8) 0.75209(4) 0.0376(3) Uani 1 1 d .
Cl12 Cl 0.95999(4) 0.01057(9) 0.85602(3) 0.0374(3) Uani 1 1 d .
Cl13 Cl 0.38495(4) 0.44964(7) 0.50643(3) 0.0334(2) Uani 1 1 d .
Cl14 Cl 0.39097(3) 0.64055(9) 0.43177(4) 0.0360(2) Uani 1 1 d .
Cl15 Cl 0.42830(4) 0.69233(9) 0.55465(4) 0.0426(3) Uani 1 1 d .
Cl16 Cl 0.34882(4) 0.55531(10) 0.58763(4) 0.0453(3) Uani 1 1 d .
Cl17 Cl 0.26022(4) 0.42783(9) 0.48578(4) 0.0436(3) Uani 1 1 d .
Cl18 Cl 0.28775(3) 0.48025(7) 0.39140(3) 0.0296(2) Uani 1 1 d .
Cl19 Cl 0.61528(4) 0.73141(9) 0.70322(4) 0.0378(3) Uani 1 1 d .
Cl20 Cl 0.63320(4) 0.99408(9) 0.72067(4) 0.0408(3) Uani 1 1 d .
Cl21 Cl 0.67679(3) 0.82747(9) 0.82124(4) 0.0401(3) Uani 1 1 d .
Cl22 Cl 0.58955(4) 0.62894(8) 0.79391(4) 0.0421(3) Uani 1 1 d .
Cl23 Cl 0.49399(4) 0.67096(8) 0.68063(4) 0.0409(3) Uani 1 1 d .
Cl24 Cl 0.52066(4) 0.89377(11) 0.63495(4) 0.0497(3) Uani 1 1 d .
B1 B 0.84191(14) 0.9473(3) 0.48278(14) 0.0222(8) Uani 1 1 d .
B2 B 0.84203(16) 0.8382(4) 0.45248(16) 0.0314(10) Uani 1 1 d .
B3 B 0.79570(15) 0.9266(3) 0.42650(14) 0.0224(9) Uani 1 1 d .
B4 B 0.78126(15) 0.9741(3) 0.46963(15) 0.0245(9) Uani 1 1 d .
B5 B 0.81883(17) 0.9176(4) 0.52236(15) 0.0308(10) Uani 1 1 d .
B6 B 0.85629(17) 0.8325(4) 0.51204(16) 0.0325(11) Uani 1 1 d .
B7 B 0.81995(18) 0.7420(4) 0.47448(19) 0.0419(13) Uani 1 1 d .
H7A H 0.832076 0.664007 0.476343 0.050 Uiso 1 1 calc R
B8 B 0.78265(17) 0.7990(4) 0.42092(17) 0.0338(11) Uani 1 1 d .
H8A H 0.770351 0.758949 0.387540 0.041 Uiso 1 1 calc R
B9 B 0.74524(15) 0.8823(3) 0.43119(15) 0.0265(9) Uani 1 1 d .
H9A H 0.708124 0.897069 0.404248 0.032 Uiso 1 1 calc R
B10 B 0.75931(17) 0.8771(4) 0.49068(16) 0.0333(11) Uani 1 1 d .
H10 H 0.731577 0.888240 0.502897 0.040 Uiso 1 1 calc R
B11 B 0.80578(19) 0.7906(4) 0.51714(17) 0.0397(13) Uani 1 1 d .
H11 H 0.808632 0.745073 0.546868 0.048 Uiso 1 1 calc R
B12 B 0.91068(14) 0.1538(3) 0.77273(14) 0.0203(8) Uani 1 1 d .
B13 B 0.97338(14) 0.1741(3) 0.79466(14) 0.0236(9) Uani 1 1 d .
B14 B 0.93313(15) 0.2208(3) 0.73962(14) 0.0219(8) Uani 1 1 d .
B15 B 0.88690(14) 0.1328(3) 0.71237(14) 0.0197(8) Uani 1 1 d .
B16 B 0.89863(14) 0.0313(3) 0.75051(14) 0.0218(8) Uani 1 1 d .
B17 B 0.95177(14) 0.0572(3) 0.80116(14) 0.0238(9) Uani 1 1 d .
B18 B 0.99928(15) 0.0652(3) 0.78609(14) 0.0221(8) Uani 1 1 d .
H18A H 1.036558 0.042600 0.809853 0.027 Uiso 1 1 calc R
B19 B 0.98754(15) 0.1655(3) 0.74800(15) 0.0248(9) Uani 1 1 d .
H19A H 1.017215 0.208763 0.746704 0.030 Uiso 1 1 calc R
B20 B 0.93443(15) 0.1407(3) 0.69745(14) 0.0239(9) Uani 1 1 d .
H20A H 0.929154 0.167650 0.663054 0.029 Uiso 1 1 calc R
B21 B 0.91320(15) 0.0234(3) 0.70422(14) 0.0245(9) Uani 1 1 d .
H21A H 0.894049 -0.026886 0.674324 0.029 Uiso 1 1 calc R
B22 B 0.95334(14) -0.0228(3) 0.75940(14) 0.0253(9) Uani 1 1 d .
H22A H 0.960473 -0.103385 0.765819 0.030 Uiso 1 1 calc R
B23 B 0.34603(15) 0.5534(3) 0.49197(14) 0.0228(9) Uani 1 1 d .
B24 B 0.34911(15) 0.6485(3) 0.45521(15) 0.0246(9) Uani 1 1 d .
B25 B 0.36732(16) 0.6724(3) 0.51497(15) 0.0283(10) Uani 1 1 d .
B26 B 0.32815(17) 0.6069(4) 0.53155(15) 0.0289(10) Uani 1 1 d .
B27 B 0.28555(15) 0.5437(3) 0.48218(15) 0.0255(9) Uani 1 1 d .
B28 B 0.29835(14) 0.5691(3) 0.43558(14) 0.0210(8) Uani 1 1 d .
B29 B 0.29081(16) 0.6968(3) 0.42383(16) 0.0280(10) Uani 1 1 d .
H29 H 0.278038 0.727510 0.388420 0.034 Uiso 1 1 calc R
B30 B 0.33346(17) 0.7605(3) 0.47284(17) 0.0320(10) Uani 1 1 d .
H30A H 0.348641 0.832876 0.469617 0.038 Uiso 1 1 calc R
B31 B 0.32047(17) 0.7345(4) 0.51933(17) 0.0336(11) Uani 1 1 d .
H31A H 0.327153 0.790561 0.546679 0.040 Uiso 1 1 calc R
B32 B 0.27008(17) 0.6556(4) 0.49963(16) 0.0327(11) Uani 1 1 d .
H32A H 0.243754 0.659510 0.513965 0.039 Uiso 1 1 calc R
B33 B 0.25196(16) 0.6322(3) 0.44046(16) 0.0275(9) Uani 1 1 d .
H33A H 0.213619 0.620587 0.415850 0.033 Uiso 1 1 calc R
B34 B 0.58490(14) 0.8003(3) 0.72839(14) 0.0217(8) Uani 1 1 d .
B35 B 0.59336(15) 0.9289(3) 0.73721(16) 0.0263(9) Uani 1 1 d .
B36 B 0.61439(15) 0.8481(3) 0.78536(15) 0.0250(9) Uani 1 1 d .
B37 B 0.57201(16) 0.7520(3) 0.77244(16) 0.0266(9) Uani 1 1 d .
B38 B 0.52502(15) 0.7725(3) 0.71693(15) 0.0258(9) Uani 1 1 d .
B39 B 0.53811(15) 0.8819(3) 0.69513(15) 0.0266(9) Uani 1 1 d .
B40 B 0.53909(16) 0.9809(4) 0.73059(18) 0.0320(10) Uani 1 1 d .
H40 H 0.528007 1.057202 0.717117 0.038 Uiso 1 1 calc R
B41 B 0.58596(16) 0.9602(4) 0.78640(17) 0.0311(10) Uani 1 1 d .
H41 H 0.605504 1.022616 0.809610 0.037 Uiso 1 1 calc R
B42 B 0.57289(16) 0.8505(4) 0.80802(16) 0.0295(10) Uani 1 1 d .
H42A H 0.583936 0.840653 0.845515 0.035 Uiso 1 1 calc R
B43 B 0.51750(15) 0.8046(3) 0.76580(16) 0.0271(9) Uani 1 1 d .
H43A H 0.492142 0.765032 0.775534 0.033 Uiso 1 1 calc R
B44 B 0.49685(16) 0.8854(3) 0.71773(16) 0.0290(10) Uani 1 1 d .
H44A H 0.457985 0.898678 0.695753 0.035 Uiso 1 1 calc R
H4 H 0.5128(15) 0.960(3) 0.7852(14) 0.031(11) Uiso 1 1 d .
H2 H 0.9897(15) 0.019(3) 0.7148(14) 0.033(12) Uiso 1 1 d .
H3 H 0.2566(15) 0.799(3) 0.4571(14) 0.032(12) Uiso 1 1 d .
H1 H 0.7403(19) 0.725(4) 0.4554(18) 0.065(17) Uiso 1 1 d .

loop_
_atom_site_aniso_label
_atom_site_aniso_U_11
_atom_site_aniso_U_22
_atom_site_aniso_U_33
_atom_site_aniso_U_23
_atom_site_aniso_U_13
_atom_site_aniso_U_12
N1 0.0216(15) 0.0182(15) 0.0216(15) -0.0014(12) 0.0106(12) -0.0027(12)
N2 0.0187(14) 0.0195(15) 0.0196(14) -0.0006(12) 0.0095(12) -0.0039(12)
N3 0.0165(13) 0.0166(15) 0.0210(14) 0.0024(12) 0.0102(12) -0.0002(11)
N4 0.0206(14) 0.0191(15) 0.0201(15) 0.0003(12) 0.0096(12) 0.0023(12)
C1 0.039(2) 0.028(2) 0.036(2) 0.0051(19) 0.005(2) -0.012(2)
C2 0.0238(18) 0.032(2) 0.0177(17) -0.0014(15) 0.0108(15) 0.0047(16)
C3 0.029(2) 0.023(2) 0.034(2) -0.0037(17) 0.0055(18) 0.0062(17)
C4 0.0263(19) 0.026(2) 0.041(2) -0.0067(18) 0.0227(18) 0.0021(17)
C5 0.0178(16) 0.0182(18) 0.032(2) 0.0013(15) 0.0087(15) -0.0022(14)
C6 0.032(2) 0.030(2) 0.035(2) 0.0063(18) 0.0200(18) 0.0011(18)
C7 0.033(2) 0.030(2) 0.061(3) 0.012(2) 0.029(2) 0.0009(19)
C8 0.028(2) 0.023(2) 0.057(3) 0.001(2) 0.015(2) -0.0043(17)
C9 0.0224(18) 0.020(2) 0.041(2) -0.0036(17) 0.0085(17) -0.0025(16)
C10 0.0176(16) 0.0204(19) 0.030(2) 0.0022(15) 0.0074(15) 0.0018(14)
C11 0.0198(17) 0.0215(19) 0.0266(19) -0.0023(15) 0.0082(15) 0.0012(15)
C12 0.0254(19) 0.035(2) 0.0210(18) -0.0065(16) 0.0081(15) 0.0043(17)
C13 0.033(2) 0.039(2) 0.0211(19) 0.0008(17) 0.0134(17) 0.0069(19)
C14 0.0257(19) 0.034(2) 0.027(2) 0.0079(17) 0.0154(16) 0.0039(17)
C15 0.0235(18) 0.025(2) 0.0212(18) 0.0006(15) 0.0102(15) -0.0017(15)
C16 0.0211(17) 0.026(2) 0.0156(16) -0.0007(14) 0.0082(14) 0.0002(15)
C17 0.0242(18) 0.030(2) 0.0175(17) -0.0015(15) 0.0094(15) -0.0017(16)
C18 0.028(2) 0.028(2) 0.035(2) -0.0041(18) 0.0110(18) -0.0011(17)
C19 0.030(2) 0.034(2) 0.036(2) -0.0036(19) 0.0080(18) 0.0071(19)
C20 0.029(2) 0.053(3) 0.023(2) -0.0011(19) 0.0072(17) 0.000(2)
C21 0.033(2) 0.040(3) 0.024(2) -0.0030(18) 0.0054(17) -0.0140(19)
C22 0.032(2) 0.029(2) 0.0233(19) -0.0019(16) 0.0089(16) -0.0056(17)
C23 0.0240(18) 0.0207(19) 0.030(2) 0.0031(15) 0.0168(16) -0.0018(15)
C24 0.044(2) 0.034(2) 0.024(2) 0.0029(17) 0.0196(18) 0.0045(19)
C25 0.055(3) 0.040(3) 0.043(3) -0.003(2) 0.036(2) 0.007(2)
C26 0.039(2) 0.028(2) 0.055(3) 0.000(2) 0.031(2) 0.0021(19)
C27 0.028(2) 0.023(2) 0.045(2) 0.0042(18) 0.0184(19) -0.0015(17)
C28 0.0219(17) 0.025(2) 0.0276(19) 0.0005(16) 0.0121(15) -0.0046(15)
C29 0.0169(16) 0.0170(18) 0.0269(19) 0.0002(15) 0.0081(14) 0.0015(14)
C30 0.0232(18) 0.023(2) 0.0289(19) 0.0037(16) 0.0131(16) 0.0009(15)
C31 0.0251(19) 0.027(2) 0.042(2) 0.0111(18) 0.0206(18) 0.0040(16)
C32 0.0210(18) 0.021(2) 0.045(2) 0.0031(18) 0.0117(17) -0.0004(16)
C33 0.0195(17) 0.0201(19) 0.031(2) -0.0023(16) 0.0064(16) 0.0040(15)
C34 0.0153(16) 0.0219(19) 0.0263(19) 0.0003(15) 0.0076(14) 0.0017(14)
C35 0.0150(16) 0.0205(19) 0.0254(18) 0.0013(15) 0.0072(14) 0.0014(14)
C36 0.0215(17) 0.027(2) 0.0211(18) -0.0026(15) 0.0088(15) 0.0048(15)
C37 0.0229(18) 0.037(2) 0.0168(17) 0.0057(16) 0.0075(15) 0.0084(17)
C38 0.0178(17) 0.033(2) 0.0249(19) 0.0068(16) 0.0112(15) 0.0058(16)
C39 0.0166(16) 0.0252(19) 0.0239(18) 0.0013(15) 0.0099(14) 0.0003(14)
C40 0.0191(16) 0.0247(19) 0.0191(17) 0.0007(14) 0.0108(14) -0.0004(14)
C41 0.0162(16) 0.031(2) 0.0164(16) -0.0015(15) 0.0083(14) -0.0027(15)
C42 0.0219(18) 0.032(2) 0.0228(18) 0.0018(16) 0.0118(15) 0.0005(16)
C43 0.0251(19) 0.045(3) 0.0228(19) 0.0067(18) 0.0112(16) 0.0075(18)
C44 0.026(2) 0.059(3) 0.0174(18) -0.0025(19) 0.0083(16) -0.001(2)
C45 0.028(2) 0.047(3) 0.0219(19) -0.0078(18) 0.0080(17) -0.0134(19)
C46 0.0237(18) 0.031(2) 0.0214(18) -0.0027(16) 0.0094(15) -0.0042(16)
C47 0.0248(18) 0.0164(18) 0.0285(19) -0.0017(15) 0.0170(16) -0.0025(15)
C48 0.034(2) 0.029(2) 0.030(2) -0.0026(17) 0.0206(18) -0.0027(17)
C49 0.046(2) 0.034(2) 0.043(2) -0.007(2) 0.034(2) -0.005(2)
C50 0.037(2) 0.018(2) 0.065(3) -0.0009(19) 0.035(2) -0.0017(17)
C51 0.027(2) 0.028(2) 0.046(2) 0.0074(19) 0.0206(19) -0.0013(17)
C52 0.0227(17) 0.0201(19) 0.0283(19) 0.0008(15) 0.0140(15) -0.0024(15)
C53 0.0149(15) 0.0165(17) 0.0226(17) 0.0023(14) 0.0074(14) 0.0031(13)
C54 0.0230(18) 0.0225(19) 0.0271(19) 0.0020(15) 0.0145(15) 0.0021(15)
C55 0.0228(18) 0.0212(19) 0.035(2) 0.0051(16) 0.0169(17) 0.0016(15)
C56 0.0181(17) 0.0185(19) 0.042(2) -0.0005(16) 0.0131(17) -0.0018(14)
C57 0.0191(17) 0.024(2) 0.030(2) -0.0025(16) 0.0092(15) 0.0026(15)
C58 0.0159(16) 0.0209(18) 0.0252(18) 0.0018(15) 0.0095(14) 0.0043(14)
C59 0.0163(16) 0.0197(18) 0.0207(17) 0.0003(14) 0.0063(14) 0.0040(14)
C60 0.0244(18) 0.031(2) 0.0189(18) -0.0031(16) 0.0075(15) 0.0047(16)
C61 0.0261(19) 0.041(2) 0.0160(17) 0.0051(16) 0.0099(15) 0.0065(18)
C62 0.0218(18) 0.030(2) 0.030(2) 0.0129(17) 0.0148(16) 0.0074(16)
C63 0.0210(17) 0.0228(19) 0.0248(19) 0.0018(15) 0.0108(15) 0.0002(15)
C64 0.0179(16) 0.0216(18) 0.0189(16) 0.0043(14) 0.0108(14) 0.0054(14)
C65 0.0172(16) 0.0142(17) 0.0259(18) -0.0005(14) 0.0115(14) -0.0027(13)
C66 0.0212(17) 0.0229(19) 0.0294(19) 0.0027(16) 0.0140(15) -0.0019(15)
C67 0.0230(18) 0.021(2) 0.046(2) 0.0092(18) 0.0169(18) 0.0014(16)
C68 0.030(2) 0.021(2) 0.051(3) 0.0014(18) 0.027(2) -0.0007(16)
C69 0.033(2) 0.025(2) 0.037(2) -0.0050(17) 0.0238(18) -0.0041(17)
C70 0.0286(19) 0.0231(19) 0.0265(19) 0.0005(15) 0.0166(16) -0.0013(16)
C71 0.0164(16) 0.029(2) 0.0176(16) -0.0008(15) 0.0089(14) 0.0035(15)
C72 0.0250(18) 0.026(2) 0.0221(18) -0.0038(15) 0.0130(15) -0.0010(16)
C73 0.028(2) 0.043(3) 0.025(2) -0.0118(18) 0.0151(17) -0.0103(19)
C74 0.0214(18) 0.055(3) 0.0212(19) -0.0023(19) 0.0100(16) 0.0036(19)
C75 0.026(2) 0.040(2) 0.027(2) 0.0053(18) 0.0123(17) 0.0077(18)
C76 0.0242(18) 0.031(2) 0.0236(19) 0.0026(16) 0.0120(16) 0.0043(16)
C77 0.0189(17) 0.0192(19) 0.037(2) 0.0000(16) 0.0127(16) 0.0026(15)
C78 0.032(2) 0.027(2) 0.046(3) -0.0077(19) 0.023(2) 0.0013(18)
C79 0.041(2) 0.031(2) 0.059(3) -0.009(2) 0.031(2) 0.001(2)
C80 0.037(2) 0.028(2) 0.078(4) -0.002(2) 0.035(3) 0.002(2)
C81 0.029(2) 0.029(2) 0.062(3) 0.016(2) 0.015(2) 0.0045(18)
C82 0.0235(19) 0.026(2) 0.044(2) 0.0078(18) 0.0152(18) 0.0018(16)
C83 0.0215(19) 0.040(3) 0.031(2) 0.0140(19) 0.0029(17) -0.0047(18)
C84 0.034(2) 0.061(3) 0.037(3) 0.020(2) 0.013(2) 0.002(2)
C85 0.040(3) 0.073(4) 0.027(2) 0.016(2) 0.008(2) -0.008(3)
C86 0.032(2) 0.076(4) 0.030(2) -0.014(2) 0.0192(19) -0.021(2)
C87 0.0229(18) 0.042(3) 0.027(2) -0.0060(18) 0.0109(16) -0.0114(18)
C88 0.0229(18) 0.034(2) 0.0196(18) 0.0020(16) 0.0096(15) -0.0062(16)
C89 0.0223(17) 0.0177(18) 0.0258(18) -0.0020(14) 0.0142(15) 0.0030(14)
C90 0.0196(17) 0.029(2) 0.032(2) 0.0016(17) 0.0096(16) 0.0062(16)
C91 0.0231(19) 0.031(2) 0.041(2) -0.0018(19) 0.0114(18) -0.0023(17)
C92 0.035(2) 0.031(2) 0.050(3) 0.002(2) 0.023(2) -0.0088(19)
C93 0.052(3) 0.035(2) 0.033(2) 0.0046(19) 0.022(2) -0.006(2)
C94 0.037(2) 0.032(2) 0.0205(19) -0.0007(16) 0.0105(17) -0.0084(18)
C95 0.0168(16) 0.0245(19) 0.0176(16) 0.0010(14) 0.0071(14) 0.0017(14)
C96 0.0244(18) 0.0224(19) 0.0246(19) -0.0009(15) 0.0090(15) 0.0014(15)
C97 0.0260(19) 0.031(2) 0.032(2) 0.0056(17) 0.0112(17) 0.0058(17)
C98 0.0229(18) 0.038(2) 0.0213(19) 0.0055(17) 0.0049(15) -0.0009(17)
C99 0.028(2) 0.030(2) 0.029(2) -0.0043(17) 0.0098(17) -0.0084(17)
C100 0.0278(19) 0.023(2) 0.027(2) 0.0004(16) 0.0124(16) 0.0019(16)
Cl1 0.0299(5) 0.0315(5) 0.0376(5) -0.0051(4) 0.0162(4) -0.0122(4)
Cl2 0.0298(5) 0.0765(9) 0.0426(6) -0.0201(6) 0.0092(5) 0.0173(6)
Cl3 0.0325(5) 0.0544(7) 0.0229(5) 0.0106(5) 0.0140(4) 0.0022(5)
Cl4 0.0388(6) 0.0289(5) 0.0494(6) -0.0035(5) 0.0254(5) 0.0046(4)
Cl5 0.0513(7) 0.0600(8) 0.0241(5) -0.0110(5) 0.0174(5) -0.0183(6)
Cl6 0.0366(6) 0.0533(8) 0.0382(6) 0.0020(5) -0.0051(5) 0.0134(6)
Cl7 0.0284(5) 0.0449(6) 0.0274(5) -0.0016(4) 0.0165(4) 0.0099(4)
Cl8 0.0284(5) 0.0508(7) 0.0323(5) -0.0210(5) 0.0054(4) -0.0059(5)
Cl9 0.0317(5) 0.0200(5) 0.0379(5) -0.0006(4) 0.0153(4) -0.0026(4)
Cl10 0.0187(4) 0.0281(5) 0.0256(4) -0.0021(4) 0.0017(3) 0.0024(4)
Cl11 0.0241(5) 0.0291(5) 0.0593(7) 0.0103(5) 0.0184(5) -0.0042(4)
Cl12 0.0352(5) 0.0553(7) 0.0246(5) 0.0142(5) 0.0161(4) 0.0110(5)
Cl13 0.0373(5) 0.0275(5) 0.0316(5) 0.0041(4) 0.0121(4) 0.0132(4)
Cl14 0.0236(5) 0.0501(7) 0.0334(5) 0.0095(5) 0.0121(4) -0.0014(4)
Cl15 0.0311(5) 0.0409(6) 0.0356(6) 0.0029(5) -0.0030(4) -0.0060(5)
Cl16 0.0555(7) 0.0565(8) 0.0248(5) 0.0016(5) 0.0187(5) 0.0052(6)
Cl17 0.0530(7) 0.0379(6) 0.0446(6) 0.0020(5) 0.0260(5) -0.0177(5)
Cl18 0.0334(5) 0.0305(5) 0.0237(4) -0.0049(4) 0.0117(4) 0.0014(4)
Cl19 0.0375(5) 0.0483(7) 0.0365(6) 0.0023(5) 0.0245(5) 0.0160(5)
Cl20 0.0285(5) 0.0399(6) 0.0587(7) 0.0164(5) 0.0238(5) -0.0033(5)
Cl21 0.0209(5) 0.0569(7) 0.0330(5) 0.0036(5) 0.0035(4) 0.0037(5)
Cl22 0.0489(6) 0.0308(6) 0.0563(7) 0.0193(5) 0.0322(6) 0.0110(5)
Cl23 0.0364(5) 0.0349(6) 0.0491(6) -0.0154(5) 0.0169(5) -0.0094(5)
Cl24 0.0396(6) 0.0732(9) 0.0308(6) 0.0194(6) 0.0108(5) 0.0085(6)
B1 0.0204(19) 0.023(2) 0.0190(19) 0.0001(16) 0.0049(16) -0.0042(17)
B2 0.025(2) 0.030(3) 0.028(2) -0.0068(19) 0.0022(18) 0.0074(19)
B3 0.025(2) 0.023(2) 0.0177(19) 0.0022(16) 0.0084(17) 0.0049(17)
B4 0.028(2) 0.022(2) 0.027(2) -0.0025(17) 0.0160(18) -0.0043(18)
B5 0.033(2) 0.035(3) 0.021(2) -0.0020(19) 0.0094(19) -0.011(2)
B6 0.031(2) 0.029(3) 0.024(2) 0.0045(19) 0.0002(19) 0.002(2)
B7 0.035(3) 0.023(3) 0.048(3) -0.002(2) 0.001(2) -0.001(2)
B8 0.030(2) 0.030(3) 0.031(2) -0.010(2) 0.004(2) 0.001(2)
B9 0.022(2) 0.029(2) 0.023(2) 0.0028(18) 0.0060(17) -0.0051(18)
B10 0.035(2) 0.036(3) 0.027(2) 0.006(2) 0.011(2) -0.012(2)
B11 0.041(3) 0.032(3) 0.027(2) 0.010(2) -0.002(2) -0.009(2)
B12 0.0167(18) 0.027(2) 0.0194(19) -0.0031(16) 0.0099(16) -0.0023(16)
B13 0.0192(19) 0.032(2) 0.0181(19) -0.0066(17) 0.0071(16) -0.0021(18)
B14 0.023(2) 0.018(2) 0.023(2) -0.0006(16) 0.0088(17) -0.0031(16)
B15 0.0181(18) 0.022(2) 0.0198(19) -0.0028(16) 0.0088(16) -0.0021(16)
B16 0.0181(18) 0.022(2) 0.026(2) 0.0021(17) 0.0100(16) -0.0027(16)
B17 0.0203(19) 0.033(2) 0.020(2) 0.0072(18) 0.0112(17) 0.0026(18)
B18 0.0210(19) 0.027(2) 0.0195(19) 0.0007(17) 0.0096(16) 0.0022(17)
B19 0.0192(19) 0.029(2) 0.026(2) -0.0003(18) 0.0105(17) -0.0012(18)
B20 0.025(2) 0.029(2) 0.020(2) 0.0013(17) 0.0121(17) 0.0056(18)
B21 0.021(2) 0.027(2) 0.023(2) -0.0060(17) 0.0075(17) 0.0016(17)
B22 0.0197(19) 0.029(2) 0.024(2) 0.0016(18) 0.0075(17) 0.0014(18)
B23 0.027(2) 0.019(2) 0.023(2) 0.0009(16) 0.0114(17) 0.0034(17)
B24 0.023(2) 0.023(2) 0.024(2) 0.0032(17) 0.0079(17) -0.0028(17)
B25 0.026(2) 0.025(2) 0.025(2) -0.0028(18) 0.0039(18) -0.0022(18)
B26 0.032(2) 0.030(2) 0.024(2) -0.0051(19) 0.0118(19) 0.000(2)
B27 0.027(2) 0.024(2) 0.029(2) -0.0022(18) 0.0152(18) -0.0060(18)
B28 0.0202(19) 0.020(2) 0.0199(19) -0.0027(16) 0.0066(16) -0.0017(16)
B29 0.027(2) 0.022(2) 0.030(2) 0.0012(18) 0.0081(19) -0.0033(18)
B30 0.031(2) 0.020(2) 0.035(3) -0.0006(19) 0.006(2) 0.0005(19)
B31 0.032(2) 0.029(3) 0.032(2) -0.009(2) 0.007(2) 0.003(2)
B32 0.033(2) 0.037(3) 0.031(2) -0.006(2) 0.017(2) 0.006(2)
B33 0.026(2) 0.027(2) 0.030(2) -0.0059(19) 0.0123(18) 0.0022(19)
B34 0.0205(19) 0.025(2) 0.021(2) 0.0005(17) 0.0110(16) 0.0011(17)
B35 0.020(2) 0.025(2) 0.036(2) 0.0074(19) 0.0139(18) 0.0031(17)
B36 0.0205(19) 0.031(2) 0.022(2) 0.0029(18) 0.0088(17) 0.0033(18)
B37 0.030(2) 0.025(2) 0.030(2) 0.0019(18) 0.0177(19) -0.0001(19)
B38 0.021(2) 0.028(2) 0.029(2) -0.0028(18) 0.0116(18) -0.0021(18)
B39 0.020(2) 0.030(2) 0.027(2) 0.0059(18) 0.0079(17) 0.0053(18)
B40 0.025(2) 0.024(2) 0.048(3) 0.004(2) 0.018(2) 0.0018(19)
B41 0.027(2) 0.028(2) 0.039(3) -0.008(2) 0.016(2) -0.0063(19)
B42 0.033(2) 0.033(3) 0.028(2) 0.0006(19) 0.018(2) -0.001(2)
B43 0.025(2) 0.028(2) 0.036(2) -0.0022(19) 0.0196(19) -0.0058(18)
B44 0.023(2) 0.028(2) 0.035(2) 0.0002(19) 0.0124(19) 0.0017(18)

loop_
_atom_type_symbol
_atom_type_description
_atom_type_scat_dispersion_real
_atom_type_scat_dispersion_imag
_atom_type_scat_source
C C 0.0033 0.0016 'International Tables Vol C Tables 4.2.6.8 and 6.1.1.4'
H H 0.0000 0.0000 'International Tables Vol C Tables 4.2.6.8 and 6.1.1.4'
B B 0.0013 0.0007 'International Tables Vol C Tables 4.2.6.8 and 6.1.1.4'
Cl Cl 0.1484 0.1585 'International Tables Vol C Tables 4.2.6.8 and 6.1.1.4'
N N 0.0061 0.0033 'International Tables Vol C Tables 4.2.6.8 and 6.1.1.4'

loop_
_geom_angle_atom_site_label_1
_geom_angle_atom_site_label_2
_geom_angle_atom_site_label_3
_geom_angle
C5 N1 C16 102.6(3)
C5 N1 C17 112.6(3)
C5 N1 C23 107.0(3)
C16 N1 C17 107.3(3)
C16 N1 C23 112.5(3)
C17 N1 C23 114.3(3)
C29 N2 C40 102.4(3)
C29 N2 C41 112.4(3)
C29 N2 C47 106.9(3)
C40 N2 C41 107.6(2)
C40 N2 C47 112.4(3)
C47 N2 C41 114.6(3)
C53 N3 C64 102.4(3)
C53 N3 C65 107.5(2)
C53 N3 C71 112.3(3)
C64 N3 C65 112.3(3)
C64 N3 C71 107.3(2)
C65 N3 C71 114.4(3)
C77 N4 C88 103.0(3)
C77 N4 C89 107.5(3)
C77 N4 C95 111.5(3)
C88 N4 C89 113.8(3)
C88 N4 C95 106.3(3)
C89 N4 C95 114.3(3)
B7 C1 B8 63.4(3)
B7 C1 B10 115.3(3)
B7 C1 B11 62.7(3)
B7 C1 H1 117(3)
B8 C1 B11 115.7(4)
B8 C1 H1 117(3)
B9 C1 B7 115.7(4)
B9 C1 B8 63.0(3)
B9 C1 B10 63.8(3)
B9 C1 B11 115.7(3)
B9 C1 H1 118(3)
B10 C1 B8 116.3(3)
B10 C1 B11 62.7(3)
B10 C1 H1 117(3)
B11 C1 H1 117(3)
B18 C2 B20 115.5(3)
B18 C2 B21 116.0(3)
B18 C2 B22 63.0(2)
B18 C2 H2 118(3)
B19 C2 B18 62.9(2)
B19 C2 B20 62.9(2)
B19 C2 B21 115.6(3)
B19 C2 B22 115.4(3)
B19 C2 H2 118(3)
B20 C2 H2 116(3)
B21 C2 B20 63.1(3)
B21 C2 H2 116(3)
B22 C2 B20 115.6(3)
B22 C2 B21 63.4(2)
B22 C2 H2 118(3)
B29 C3 B30 63.3(3)
B29 C3 B31 115.6(3)
B29 C3 B32 116.2(3)
B29 C3 H3 117(3)
B30 C3 H3 115(3)
B31 C3 B30 62.9(3)
B31 C3 B32 63.1(3)
B31 C3 H3 116(2)
B32 C3 B30 115.9(3)
B32 C3 H3 118(3)
B33 C3 B29 63.3(3)
B33 C3 B30 116.0(3)
B33 C3 B31 115.7(3)
B33 C3 B32 63.3(3)
B33 C3 H3 119(3)
B40 C4 B41 63.2(3)
B40 C4 B42 115.4(3)
B40 C4 B43 115.8(3)
B40 C4 B44 63.0(3)
B40 C4 H4 121(3)
B41 C4 B42 62.8(3)
B41 C4 H4 119(3)
B42 C4 H4 115(3)
B43 C4 B41 115.7(3)
B43 C4 B42 63.0(3)
B43 C4 H4 114(3)
B44 C4 B41 115.8(3)
B44 C4 B42 115.6(3)
B44 C4 B43 63.3(3)
B44 C4 H4 117(3)
C6 C5 N1 125.8(3)
C6 C5 C10 124.5(4)
C10 C5 N1 109.7(3)
C5 C6 H6 122.4
C5 C6 C7 115.3(4)
C7 C6 H6 122.4
C6 C7 H7 119.1
C8 C7 C6 121.7(4)
C8 C7 H7 119.1
C7 C8 H8 119.2
C7 C8 C9 121.6(4)
C9 C8 H8 119.2
C8 C9 H9 120.8
C8 C9 C10 118.3(4)
C10 C9 H9 120.8
C5 C10 C11 109.1(3)
C9 C10 C5 118.6(4)
C9 C10 C11 132.3(4)
C12 C11 C10 132.8(4)
C16 C11 C10 108.8(3)
C16 C11 C12 118.4(4)
C11 C12 H12 120.7
C13 C12 C11 118.6(4)
C13 C12 H12 120.7
C12 C13 H13 119.2
C12 C13 C14 121.5(4)
C14 C13 H13 119.2
C13 C14 H14 119.5
C13 C14 C15 121.1(4)
C15 C14 H14 119.5
C14 C15 H15 122.1
C16 C15 C14 115.9(4)
C16 C15 H15 122.1
C11 C16 N1 109.9(3)
C15 C16 N1 125.6(3)
C15 C16 C11 124.5(3)
C18 C17 N1 118.5(3)
C18 C17 C22 122.4(4)
C22 C17 N1 118.8(3)
C17 C18 H18 120.6
C17 C18 C19 118.7(4)
C19 C18 H18 120.6
C18 C19 H19 119.9
C20 C19 C18 120.2(4)
C20 C19 H19 119.9
C19 C20 H20 120.0
C19 C20 C21 120.0(4)
C21 C20 H20 120.0
C20 C21 H21 119.4
C20 C21 C22 121.1(4)
C22 C21 H21 119.4
C17 C22 C21 117.5(4)
C17 C22 H22 121.2
C21 C22 H22 121.2
C24 C23 N1 119.5(3)
C24 C23 C28 121.8(4)
C28 C23 N1 118.5(3)
C23 C24 H24 120.9
C23 C24 C25 118.3(4)
C25 C24 H24 120.9
C24 C25 H25 119.5
C26 C25 C24 121.1(4)
C26 C25 H25 119.5
C25 C26 H26 120.3
C27 C26 C25 119.5(4)
C27 C26 H26 120.3
C26 C27 H27 119.5
C26 C27 C28 121.1(4)
C28 C27 H27 119.5
C23 C28 H28 120.9
C27 C28 C23 118.3(4)
C27 C28 H28 120.9
C30 C29 N2 125.2(3)
C30 C29 C34 124.4(3)
C34 C29 N2 110.4(3)
C29 C30 H30 122.0
C29 C30 C31 116.0(4)
C31 C30 H30 122.0
C30 C31 H31 119.6
C32 C31 C30 120.9(4)
C32 C31 H31 119.6
C31 C32 H32 119.0
C31 C32 C33 121.9(4)
C33 C32 H32 119.0
C32 C33 H33 121.1
C34 C33 C32 117.9(4)
C34 C33 H33 121.1
C29 C34 C35 108.5(3)
C33 C34 C29 119.0(4)
C33 C34 C35 132.5(4)
C36 C35 C34 132.5(3)
C40 C35 C34 108.6(3)
C40 C35 C36 118.8(3)
C35 C36 H36 120.9
C37 C36 C35 118.2(3)
C37 C36 H36 120.9
C36 C37 H37 119.1
C36 C37 C38 121.8(3)
C38 C37 H37 119.1
C37 C38 H38 119.8
C37 C38 C39 120.4(4)
C39 C38 H38 119.8
C38 C39 H39 121.7
C40 C39 C38 116.7(4)
C40 C39 H39 121.7
C35 C40 N2 110.0(3)
C39 C40 N2 125.9(3)
C39 C40 C35 124.0(3)
C42 C41 N2 118.4(3)
C46 C41 N2 118.9(3)
C46 C41 C42 122.4(3)
C41 C42 H42 121.0
C41 C42 C43 118.0(4)
C43 C42 H42 121.0
C42 C43 H43 119.7
C44 C43 C42 120.6(4)
C44 C43 H43 119.7
C43 C44 H44 119.9
C43 C44 C45 120.2(4)
C45 C44 H44 119.9
C44 C45 H45 119.8
C44 C45 C46 120.4(4)
C46 C45 H45 119.8
C41 C46 C45 118.4(4)
C41 C46 H46 120.8
C45 C46 H46 120.8
C48 C47 N2 119.7(3)
C48 C47 C52 122.2(4)
C52 C47 N2 118.0(3)
C47 C48 H48 121.1
C47 C48 C49 117.7(4)
C49 C48 H48 121.1
C48 C49 H49 119.2
C50 C49 C48 121.6(4)
C50 C49 H49 119.2
C49 C50 H50 120.4
C49 C50 C51 119.1(4)
C51 C50 H50 120.4
C50 C51 H51 119.5
C50 C51 C52 120.9(4)
C52 C51 H51 119.5
C47 C52 C51 118.4(4)
C47 C52 H52 120.8
C51 C52 H52 120.8
C54 C53 N3 125.7(3)
C54 C53 C58 124.4(3)
C58 C53 N3 109.9(3)
C53 C54 H54 122.3
C53 C54 C55 115.5(4)
C55 C54 H54 122.3
C54 C55 H55 119.2
C56 C55 C54 121.7(4)
C56 C55 H55 119.2
C55 C56 H56 119.4
C57 C56 C55 121.3(4)
C57 C56 H56 119.4
C56 C57 H57 121.1
C58 C57 C56 117.8(4)
C58 C57 H57 121.1
C53 C58 C59 108.9(3)
C57 C58 C53 119.3(3)
C57 C58 C59 131.8(3)
C60 C59 C58 132.6(3)
C64 C59 C58 108.8(3)
C64 C59 C60 118.5(3)
C59 C60 H60 120.8
C61 C60 C59 118.4(4)
C61 C60 H60 120.8
C60 C61 H61 119.1
C60 C61 C62 121.9(3)
C62 C61 H61 119.1
C61 C62 H62 119.5
C63 C62 C61 120.9(4)
C63 C62 H62 119.5
C62 C63 H63 122.0
C64 C63 C62 116.0(4)
C64 C63 H63 122.0
C59 C64 N3 110.0(3)
C63 C64 N3 125.6(3)
C63 C64 C59 124.3(3)
C66 C65 N3 118.4(3)
C66 C65 C70 121.7(3)
C70 C65 N3 119.7(3)
C65 C66 H66 120.4
C65 C66 C67 119.1(4)
C67 C66 H66 120.4
C66 C67 H67 119.9
C68 C67 C66 120.1(4)
C68 C67 H67 119.9
C67 C68 H68 120.1
C69 C68 C67 119.8(4)
C69 C68 H68 120.1
C68 C69 H69 119.3
C68 C69 C70 121.4(4)
C70 C69 H69 119.3
C65 C70 C69 117.8(4)
C65 C70 H70 121.1
C69 C70 H70 121.1
C72 C71 N3 118.7(3)
C72 C71 C76 122.4(3)
C76 C71 N3 118.6(3)
C71 C72 H72 120.8
C71 C72 C73 118.4(4)
C73 C72 H72 120.8
C72 C73 H73 119.8
C74 C73 C72 120.5(4)
C74 C73 H73 119.8
C73 C74 H74 120.1
C75 C74 C73 119.9(4)
C75 C74 H74 120.1
C74 C75 H75 119.6
C74 C75 C76 120.7(4)
C76 C75 H75 119.6
C71 C76 C75 118.1(4)
C71 C76 H76 121.0
C75 C76 H76 121.0
C78 C77 N4 125.3(3)
C78 C77 C82 124.2(4)
C82 C77 N4 110.5(3)
C77 C78 H78 121.8
C77 C78 C79 116.4(4)
C79 C78 H78 121.8
C78 C79 H79 119.6
C80 C79 C78 120.7(5)
C80 C79 H79 119.6
C79 C80 H80 118.8
C79 C80 C81 122.3(4)
C81 C80 H80 118.8
C80 C81 H81 120.9
C80 C81 C82 118.2(4)
C82 C81 H81 120.9
C77 C82 C81 118.1(4)
C77 C82 C83 108.1(4)
C81 C82 C83 133.8(4)
C84 C83 C82 131.6(4)
C88 C83 C82 109.5(3)
C88 C83 C84 118.9(4)
C83 C84 H84 121.2
C85 C84 C83 117.5(5)
C85 C84 H84 121.2
C84 C85 H85 118.4
C84 C85 C86 123.2(4)
C86 C85 H85 118.4
C85 C86 H86 119.7
C85 C86 C87 120.6(5)
C87 C86 H86 119.7
C86 C87 H87 122.7
C88 C87 C86 114.6(4)
C88 C87 H87 122.7
C83 C88 N4 108.8(3)
C87 C88 N4 126.1(4)
C87 C88 C83 125.1(4)
C90 C89 N4 117.5(3)
C94 C89 N4 120.3(3)
C94 C89 C90 121.8(4)
C89 C90 H90 120.8
C91 C90 C89 118.4(4)
C91 C90 H90 120.8
C90 C91 H91 119.6
C92 C91 C90 120.8(4)
C92 C91 H91 119.6
C91 C92 H92 120.0
C91 C92 C93 120.0(4)
C93 C92 H92 120.0
C92 C93 H93 119.9
C92 C93 C94 120.3(4)
C94 C93 H93 119.9
C89 C94 C93 118.8(4)
C89 C94 H94 120.6
C93 C94 H94 120.6
C96 C95 N4 119.2(3)
C96 C95 C100 121.7(3)
C100 C95 N4 118.7(3)
C95 C96 H96 120.7
C95 C96 C97 118.7(4)
C97 C96 H96 120.7
C96 C97 H97 119.8
C98 C97 C96 120.3(4)
C98 C97 H97 119.8
C97 C98 H98 120.1
C99 C98 C97 119.8(4)
C99 C98 H98 120.1
C98 C99 H99 119.7
C98 C99 C100 120.6(4)
C100 C99 H99 119.7
C95 C100 C99 118.8(4)
C95 C100 H100 120.6
C99 C100 H100 120.6
Cl1 B1 B2 120.7(3)
Cl1 B1 B4 123.3(3)
Cl1 B1 B5 122.3(3)
B2 B1 B4 107.6(3)
B2 B1 B5 108.3(3)
B3 B1 Cl1 121.8(3)
B3 B1 B2 60.1(2)
B3 B1 B4 59.8(2)
B3 B1 B5 107.5(3)
B5 B1 B4 59.1(2)
B6 B1 Cl1 121.3(3)
B6 B1 B2 60.3(3)
B6 B1 B3 108.0(3)
B6 B1 B4 107.1(3)
B6 B1 B5 60.1(3)
B1 B2 Cl2 120.7(3)
B1 B2 B6 59.7(3)
B3 B2 Cl2 121.1(3)
B3 B2 B1 59.8(2)
B3 B2 B6 107.3(3)
B6 B2 Cl2 122.3(3)
B7 B2 Cl2 123.6(3)
B7 B2 B1 106.9(3)
B7 B2 B3 107.8(3)
B7 B2 B6 58.8(3)
B8 B2 Cl2 122.2(3)
B8 B2 B1 108.1(3)
B8 B2 B3 60.1(3)
B8 B2 B6 107.8(4)
B8 B2 B7 60.6(3)
B1 B3 Cl3 119.5(3)
B1 B3 B2 60.1(2)
B1 B3 B4 60.5(2)
B2 B3 Cl3 122.3(3)
B4 B3 Cl3 119.9(3)
B4 B3 B2 108.2(3)
B8 B3 Cl3 124.3(3)
B8 B3 B1 107.7(3)
B8 B3 B2 59.4(3)
B8 B3 B4 107.8(3)
B9 B3 Cl3 122.7(3)
B9 B3 B1 108.3(3)
B9 B3 B2 107.6(3)
B9 B3 B4 59.9(2)
B9 B3 B8 60.0(3)
B1 B4 Cl4 121.6(3)
B3 B4 Cl4 120.9(3)
B3 B4 B1 59.7(2)
B5 B4 Cl4 121.8(3)
B5 B4 B1 60.3(3)
B5 B4 B3 108.4(3)
B5 B4 B9 108.5(3)
B9 B4 Cl4 121.7(3)
B9 B4 B1 107.4(3)
B9 B4 B3 59.6(2)
B10 B4 Cl4 121.9(3)
B10 B4 B1 108.3(3)
B10 B4 B3 108.6(3)
B10 B4 B5 60.2(3)
B10 B4 B9 60.7(3)
B1 B5 Cl5 119.9(3)
B4 B5 Cl5 120.9(3)
B4 B5 B1 60.6(2)
B4 B5 B6 107.9(3)
B4 B5 B10 59.8(3)
B6 B5 Cl5 121.8(3)
B6 B5 B1 59.7(3)
B10 B5 Cl5 123.0(3)
B10 B5 B1 108.3(3)
B10 B5 B6 107.6(3)
B11 B5 Cl5 123.4(3)
B11 B5 B1 107.6(4)
B11 B5 B4 107.9(3)
B11 B5 B6 59.5(3)
B11 B5 B10 60.1(3)
Cl6 B6 B2 122.6(3)
B1 B6 Cl6 120.1(3)
B1 B6 B2 60.0(3)
B1 B6 B5 60.2(3)
B5 B6 Cl6 119.7(3)
B5 B6 B2 108.2(3)
B7 B6 Cl6 123.7(3)
B7 B6 B1 108.2(3)
B7 B6 B2 60.2(3)
B7 B6 B5 108.0(3)
B7 B6 B11 60.4(3)
B11 B6 Cl6 121.6(3)
B11 B6 B1 108.2(3)
B11 B6 B2 108.6(3)
B11 B6 B5 59.7(3)
C1 B7 B2 104.1(3)
C1 B7 B6 104.7(4)
C1 B7 H7A 125.1
C1 B7 B8 58.6(3)
C1 B7 B11 59.1(3)
B2 B7 H7A 122.3
B2 B7 B8 59.3(3)
B6 B7 B2 60.9(3)
B6 B7 H7A 121.9
B6 B7 B8 108.4(4)
B6 B7 B11 60.2(3)
B8 B7 H7A 121.5
B11 B7 B2 109.0(4)
B11 B7 H7A 120.7
B11 B7 B8 108.7(4)
C1 B8 B2 104.2(3)
C1 B8 B3 103.5(3)
C1 B8 B7 57.9(3)
C1 B8 H8A 125.8
C1 B8 B9 58.0(3)
B2 B8 B3 60.5(3)
B2 B8 B7 60.1(3)
B2 B8 H8A 121.9
B2 B8 B9 108.4(3)
B3 B8 B7 107.7(3)
B3 B8 H8A 122.6
B7 B8 H8A 122.0
B9 B8 B3 59.8(3)
B9 B8 B7 107.0(4)
B9 B8 H8A 121.8
C1 B9 B3 104.7(3)
C1 B9 B4 103.8(3)
C1 B9 B8 59.1(3)
C1 B9 H9A 125.2
C1 B9 B10 58.4(3)
B3 B9 B4 60.5(2)
B3 B9 B8 60.2(3)
B3 B9 H9A 122.0
B3 B9 B10 108.2(3)
B4 B9 H9A 122.6
B4 B9 B10 59.4(2)
B8 B9 B4 108.5(3)
B8 B9 H9A 120.8
B8 B9 B10 108.6(3)
B10 B9 H9A 121.5
C1 B10 B4 103.6(3)
C1 B10 B5 104.2(4)
C1 B10 B9 57.8(3)
C1 B10 H10 125.4
C1 B10 B11 58.9(3)
B4 B10 B5 60.0(3)
B4 B10 B9 59.8(2)
B4 B10 H10 122.7
B4 B10 B11 107.8(3)
B5 B10 B9 107.6(3)
B5 B10 H10 122.5
B9 B10 H10 121.9
B11 B10 B5 59.8(3)
B11 B10 B9 107.7(4)
B11 B10 H10 121.4
C1 B11 B5 103.9(3)
C1 B11 B6 103.6(4)
C1 B11 B7 58.2(3)
C1 B11 B10 58.4(3)
C1 B11 H11 125.8
B5 B11 B7 108.2(4)
B5 B11 B10 60.1(3)
B5 B11 H11 122.1
B6 B11 B5 60.8(3)
B6 B11 B7 59.4(3)
B6 B11 B10 108.6(3)
B6 B11 H11 122.4
B7 B11 B10 108.0(3)
B7 B11 H11 121.7
B10 B11 H11 121.2
Cl7 B12 B13 121.9(3)
Cl7 B12 B15 122.5(3)
Cl7 B12 B16 121.4(3)
B14 B12 Cl7 123.0(3)
B14 B12 B13 60.0(2)
B14 B12 B15 59.9(2)
B14 B12 B16 107.5(3)
B14 B12 B17 107.5(3)
B15 B12 B13 107.8(3)
B15 B12 B16 59.8(2)
B16 B12 B13 107.5(3)
B17 B12 Cl7 121.0(3)
B17 B12 B13 59.7(2)
B17 B12 B15 107.6(3)
B17 B12 B16 59.8(2)
Cl8 B13 B12 120.7(3)
Cl8 B13 B14 121.4(3)
B14 B13 B12 59.8(2)
B17 B13 Cl8 121.8(3)
B17 B13 B12 60.0(2)
B17 B13 B14 107.6(3)
B18 B13 Cl8 122.6(3)
B18 B13 B12 108.1(3)
B18 B13 B14 107.9(3)
B18 B13 B17 59.9(2)
B18 B13 B19 59.9(2)
B19 B13 Cl8 122.8(3)
B19 B13 B12 107.6(3)
B19 B13 B14 59.8(2)
B19 B13 B17 107.5(3)
B12 B14 Cl9 121.1(3)
B12 B14 B13 60.2(2)
B13 B14 Cl9 120.4(3)
B15 B14 Cl9 122.6(3)
B15 B14 B12 60.2(2)
B15 B14 B13 108.2(3)
B19 B14 Cl9 121.7(3)
B19 B14 B12 107.8(3)
B19 B14 B13 59.7(2)
B19 B14 B15 107.8(3)
B20 B14 Cl9 122.8(3)
B20 B14 B12 108.0(3)
B20 B14 B13 108.0(3)
B20 B14 B15 59.8(2)
B20 B14 B19 60.1(2)
B12 B15 Cl10 122.4(3)
B14 B15 Cl10 121.9(3)
B14 B15 B12 59.9(2)
B14 B15 B16 107.8(3)
B16 B15 Cl10 122.4(3)
B16 B15 B12 60.1(2)
B20 B15 Cl10 121.2(3)
B20 B15 B12 107.8(3)
B20 B15 B14 59.8(2)
B20 B15 B16 107.7(3)
B20 B15 B21 60.3(2)
B21 B15 Cl10 121.4(3)
B21 B15 B12 107.8(3)
B21 B15 B14 107.9(3)
B21 B15 B16 59.5(2)
B12 B16 Cl11 120.6(3)
B15 B16 Cl11 121.0(3)
B15 B16 B12 60.1(2)
B17 B16 Cl11 121.7(3)
B17 B16 B12 60.0(2)
B17 B16 B15 108.0(3)
B21 B16 Cl11 122.2(3)
B21 B16 B12 108.3(3)
B21 B16 B15 60.2(2)
B21 B16 B17 108.1(3)
B21 B16 B22 60.6(2)
B22 B16 Cl11 122.5(3)
B22 B16 B12 107.9(3)
B22 B16 B15 108.5(3)
B22 B16 B17 59.5(2)
B12 B17 Cl12 121.5(3)
B13 B17 Cl12 122.7(3)
B13 B17 B12 60.3(2)
B13 B17 B16 108.4(3)
B16 B17 Cl12 120.6(3)
B16 B17 B12 60.3(2)
B18 B17 Cl12 122.2(3)
B18 B17 B12 108.3(3)
B18 B17 B13 59.8(2)
B18 B17 B16 108.1(3)
B22 B17 Cl12 120.6(3)
B22 B17 B12 108.5(3)
B22 B17 B13 108.4(3)
B22 B17 B16 60.0(2)
B22 B17 B18 60.3(2)
C2 B18 B13 104.3(3)
C2 B18 B17 103.8(3)
C2 B18 H18A 125.3
C2 B18 B19 58.4(2)
C2 B18 B22 58.6(2)
B13 B18 B17 60.2(2)
B13 B18 H18A 122.2
B13 B18 B22 108.1(3)
B17 B18 H18A 122.8
B17 B18 B22 59.5(2)
B19 B18 B13 60.0(2)
B19 B18 B17 107.8(3)
B19 B18 H18A 121.5
B19 B18 B22 108.0(3)
B22 B18 H18A 121.5
C2 B19 B13 104.5(3)
C2 B19 B14 104.5(3)
C2 B19 B18 58.6(2)
C2 B19 H19A 125.1
C2 B19 B20 58.9(2)
B13 B19 B14 60.5(2)
B13 B19 H19A 122.2
B13 B19 B20 108.5(3)
B14 B19 H19A 122.2
B14 B19 B20 59.8(2)
B18 B19 B13 60.0(2)
B18 B19 B14 108.5(3)
B18 B19 H19A 121.1
B18 B19 B20 108.6(3)
B20 B19 H19A 121.1
C2 B20 B14 104.1(3)
C2 B20 B15 104.2(3)
C2 B20 B19 58.2(2)
C2 B20 H20A 125.5
C2 B20 B21 58.3(2)
B14 B20 B15 60.5(2)
B14 B20 B19 60.1(2)
B14 B20 H20A 122.2
B14 B20 B21 108.3(3)
B15 B20 B19 108.3(3)
B15 B20 H20A 122.1
B15 B20 B21 60.1(2)
B19 B20 H20A 121.6
B19 B20 B21 107.7(3)
B21 B20 H20A 121.5
C2 B21 B15 104.1(3)
C2 B21 B16 103.9(3)
C2 B21 B20 58.6(2)
C2 B21 H21A 125.4
C2 B21 B22 58.3(2)
B15 B21 B20 59.6(2)
B15 B21 H21A 122.4
B15 B21 B22 108.0(3)
B16 B21 B15 60.3(2)
B16 B21 B20 107.8(3)
B16 B21 H21A 122.5
B16 B21 B22 59.8(2)
B20 B21 H21A 121.6
B20 B21 B22 107.8(3)
B22 B21 H21A 121.6
C2 B22 B16 103.8(3)
C2 B22 B17 104.2(3)
C2 B22 B18 58.4(2)
C2 B22 B21 58.4(2)
C2 B22 H22A 125.5
B16 B22 B18 108.5(3)
B16 B22 B21 59.6(2)
B16 B22 H22A 122.4
B17 B22 B16 60.5(2)
B17 B22 B18 60.2(2)
B17 B22 B21 108.1(3)
B17 B22 H22A 122.2
B18 B22 B21 108.0(3)
B18 B22 H22A 121.2
B21 B22 H22A 121.6
Cl13 B23 B24 120.6(3)
Cl13 B23 B28 121.6(3)
B25 B23 Cl13 121.5(3)
B25 B23 B24 60.3(2)
B25 B23 B27 108.1(3)
B25 B23 B28 107.9(3)
B26 B23 Cl13 122.2(3)
B26 B23 B24 108.6(3)
B26 B23 B25 60.3(3)
B26 B23 B27 60.1(2)
B26 B23 B28 107.8(3)
B27 B23 Cl13 122.4(3)
B27 B23 B24 107.8(3)
B27 B23 B28 59.4(2)
B28 B23 B24 59.9(2)
Cl14 B24 B25 122.3(3)
B23 B24 Cl14 120.6(3)
B23 B24 B25 59.5(2)
B28 B24 Cl14 121.1(3)
B28 B24 B23 59.9(2)
B28 B24 B25 107.2(3)
B29 B24 Cl14 122.7(3)
B29 B24 B23 107.5(3)
B29 B24 B25 107.6(3)
B29 B24 B28 59.6(2)
B30 B24 Cl14 123.5(3)
B30 B24 B23 107.2(3)
B30 B24 B25 59.6(3)
B30 B24 B28 107.5(3)
B30 B24 B29 60.3(3)
Cl15 B25 B24 121.9(3)
Cl15 B25 B26 121.1(3)
B23 B25 Cl15 121.4(3)
B23 B25 B24 60.2(2)
B23 B25 B26 59.7(2)
B26 B25 B24 108.1(3)
B30 B25 Cl15 122.3(3)
B30 B25 B23 107.8(3)
B30 B25 B24 59.6(3)
B30 B25 B26 108.4(3)
B31 B25 Cl15 122.2(3)
B31 B25 B23 107.5(3)
B31 B25 B24 107.7(3)
B31 B25 B26 60.0(3)
B31 B25 B30 60.3(3)
Cl16 B26 B25 121.4(3)
B23 B26 Cl16 119.6(3)
B23 B26 B25 60.0(3)
B23 B26 B27 60.1(2)
B27 B26 Cl16 121.0(3)
B27 B26 B25 107.8(3)
B31 B26 Cl16 124.4(3)
B31 B26 B23 107.0(3)
B31 B26 B25 59.2(3)
B31 B26 B27 107.3(3)
B31 B26 B32 60.2(3)
B32 B26 Cl16 123.6(3)
B32 B26 B23 107.7(3)
B32 B26 B25 107.7(3)
B32 B26 B27 59.5(3)
B23 B27 Cl17 121.4(3)
B23 B27 B26 59.7(2)
B26 B27 Cl17 122.6(3)
B28 B27 Cl17 120.4(3)
B28 B27 B23 60.4(2)
B28 B27 B26 108.2(3)
B32 B27 Cl17 122.8(3)
B32 B27 B23 107.7(3)
B32 B27 B26 59.9(3)
B32 B27 B28 108.0(3)
B32 B27 B33 60.4(3)
B33 B27 Cl17 121.3(3)
B33 B27 B23 107.9(3)
B33 B27 B26 108.3(3)
B33 B27 B28 59.6(2)
B23 B28 Cl18 120.9(3)
B23 B28 B24 60.2(2)
B24 B28 Cl18 120.5(3)
B27 B28 Cl18 121.7(3)
B27 B28 B23 60.2(2)
B27 B28 B24 108.7(3)
B29 B28 Cl18 121.9(3)
B29 B28 B23 108.0(3)
B29 B28 B24 59.8(2)
B29 B28 B27 108.5(3)
B33 B28 Cl18 122.6(3)
B33 B28 B23 108.1(3)
B33 B28 B24 108.4(3)
B33 B28 B27 60.1(3)
B33 B28 B29 60.4(3)
C3 B29 B24 104.1(3)
C3 B29 B28 103.4(3)
C3 B29 H29 125.6
C3 B29 B30 58.7(3)
C3 B29 B33 58.3(3)
B24 B29 H29 122.1
B24 B29 B30 59.8(3)
B28 B29 B24 60.6(2)
B28 B29 H29 122.7
B28 B29 B30 108.0(3)
B28 B29 B33 59.5(2)
B30 B29 H29 121.4
B33 B29 B24 108.3(3)
B33 B29 H29 121.5
B33 B29 B30 108.0(3)
C3 B30 B24 103.8(3)
C3 B30 B25 103.7(3)
C3 B30 B29 58.0(3)
C3 B30 H30A 125.8
C3 B30 B31 58.3(3)
B24 B30 B29 59.9(3)
B24 B30 H30A 122.2
B24 B30 B31 108.1(3)
B25 B30 B24 60.9(3)
B25 B30 B29 108.3(3)
B25 B30 H30A 122.3
B25 B30 B31 59.4(3)
B29 B30 H30A 121.6
B31 B30 B29 107.5(3)
B31 B30 H30A 121.8
C3 B31 B25 104.7(3)
C3 B31 B26 104.5(3)
C3 B31 B30 58.8(3)
C3 B31 H31A 125.2
C3 B31 B32 58.6(3)
B25 B31 B26 60.9(3)
B25 B31 B30 60.3(3)
B25 B31 H31A 121.8
B25 B31 B32 108.9(3)
B26 B31 B30 109.1(3)
B26 B31 H31A 122.0
B26 B31 B32 60.0(3)
B30 B31 H31A 120.8
B30 B31 B32 108.7(3)
B32 B31 H31A 121.2
C3 B32 B26 104.2(3)
C3 B32 B27 103.7(3)
C3 B32 B31 58.3(3)
C3 B32 H32A 125.6
C3 B32 B33 58.1(3)
B26 B32 B31 59.9(3)
B26 B32 H32A 122.1
B26 B32 B33 108.3(3)
B27 B32 B26 60.6(3)
B27 B32 B31 107.9(3)
B27 B32 H32A 122.5
B27 B32 B33 59.8(3)
B31 B32 H32A 121.7
B31 B32 B33 107.4(3)
B33 B32 H32A 121.7
C3 B33 B27 104.1(3)
C3 B33 B28 104.1(3)
C3 B33 B29 58.5(3)
C3 B33 B32 58.6(3)
C3 B33 H33A 125.4
B27 B33 B29 108.5(3)
B27 B33 B32 59.8(3)
B27 B33 H33A 122.3
B28 B33 B27 60.3(2)
B28 B33 B29 60.1(2)
B28 B33 B32 108.1(3)
B28 B33 H33A 122.4
B29 B33 B32 108.3(3)
B29 B33 H33A 121.2
B32 B33 H33A 121.4
Cl19 B34 B36 122.4(3)
Cl19 B34 B37 122.7(3)
Cl19 B34 B38 121.7(3)
B35 B34 Cl19 121.4(3)
B35 B34 B36 60.1(3)
B35 B34 B37 107.7(3)
B35 B34 B38 108.0(3)
B36 B34 B38 107.5(3)
B37 B34 B36 59.7(2)
B37 B34 B38 59.5(2)
B39 B34 Cl19 121.1(3)
B39 B34 B35 60.3(3)
B39 B34 B36 108.0(3)
B39 B34 B37 107.3(3)
B39 B34 B38 59.8(2)
B34 B35 Cl20 120.7(3)
B34 B35 B36 60.3(2)
B34 B35 B39 59.8(2)
B34 B35 B41 108.2(3)
B36 B35 Cl20 122.3(3)
B39 B35 Cl20 120.9(3)
B39 B35 B36 107.8(3)
B40 B35 Cl20 121.9(3)
B40 B35 B34 108.0(3)
B40 B35 B36 108.1(3)
B40 B35 B39 59.7(3)
B40 B35 B41 60.2(3)
B41 B35 Cl20 122.9(3)
B41 B35 B36 59.9(3)
B41 B35 B39 107.8(3)
B34 B36 Cl21 121.7(3)
B35 B36 Cl21 122.3(3)
B35 B36 B34 59.6(2)
B37 B36 Cl21 121.5(3)
B37 B36 B34 60.1(2)
B37 B36 B35 107.6(3)
B41 B36 Cl21 122.2(3)
B41 B36 B34 107.6(3)
B41 B36 B35 59.8(3)
B41 B36 B37 107.8(3)
B42 B36 Cl21 121.7(3)
B42 B36 B34 107.9(3)
B42 B36 B35 107.8(3)
B42 B36 B37 59.8(3)
B42 B36 B41 60.2(3)
B34 B37 Cl22 120.9(3)
B36 B37 Cl22 121.7(3)
B36 B37 B34 60.2(2)
B36 B37 B43 108.2(3)
B38 B37 Cl22 120.8(3)
B38 B37 B34 60.3(2)
B38 B37 B36 108.6(3)
B38 B37 B43 59.8(3)
B42 B37 Cl22 122.5(3)
B42 B37 B34 107.9(3)
B42 B37 B36 59.8(3)
B42 B37 B38 108.2(3)
B42 B37 B43 60.3(3)
B43 B37 Cl22 122.1(3)
B43 B37 B34 108.0(3)
B34 B38 Cl23 120.7(3)
B37 B38 Cl23 120.7(3)
B37 B38 B34 60.2(2)
B37 B38 B39 107.7(3)
B37 B38 B44 108.2(3)
B39 B38 Cl23 122.4(3)
B39 B38 B34 59.7(2)
B39 B38 B44 59.3(3)
B43 B38 Cl23 122.1(3)
B43 B38 B34 108.3(3)
B43 B38 B37 60.3(3)
B43 B38 B39 107.6(3)
B43 B38 B44 60.3(3)
B44 B38 Cl23 123.2(3)
B44 B38 B34 107.4(3)
B34 B39 Cl24 119.3(3)
B34 B39 B35 59.9(2)
B34 B39 B38 60.5(2)
B35 B39 Cl24 121.7(3)
B38 B39 Cl24 120.1(3)
B38 B39 B35 108.3(3)
B40 B39 Cl24 123.7(3)
B40 B39 B34 108.1(3)
B40 B39 B35 59.8(3)
B40 B39 B38 108.4(3)
B44 B39 Cl24 122.4(3)
B44 B39 B34 109.0(3)
B44 B39 B35 108.4(3)
B44 B39 B38 60.5(3)
B44 B39 B40 60.3(3)
C4 B40 B35 104.3(3)
C4 B40 B39 103.9(3)
C4 B40 H40 125.3
C4 B40 B41 58.6(3)
C4 B40 B44 58.6(3)
B35 B40 H40 122.2
B35 B40 B41 60.0(3)
B35 B40 B44 108.3(3)
B39 B40 B35 60.5(3)
B39 B40 H40 122.6
B39 B40 B41 108.2(3)
B39 B40 B44 59.6(3)
B41 B40 H40 121.2
B44 B40 H40 121.3
B44 B40 B41 108.4(3)
C4 B41 B35 103.8(3)
C4 B41 B36 104.2(3)
C4 B41 B40 58.2(3)
C4 B41 H41 125.4
C4 B41 B42 58.8(3)
B35 B41 B36 60.3(3)
B35 B41 B40 59.8(3)
B35 B41 H41 122.6
B35 B41 B42 107.7(3)
B36 B41 B40 108.0(3)
B36 B41 H41 122.4
B36 B41 B42 59.6(3)
B40 B41 H41 121.6
B42 B41 B40 107.9(3)
B42 B41 H41 121.5
C4 B42 B36 104.3(3)
C4 B42 B37 104.0(3)
C4 B42 B41 58.3(3)
C4 B42 H42A 125.6
C4 B42 B43 58.2(3)
B36 B42 B41 60.2(3)
B36 B42 H42A 122.0
B36 B42 B43 108.6(3)
B37 B42 B36 60.4(3)
B37 B42 B41 108.4(3)
B37 B42 H42A 122.2
B37 B42 B43 60.2(3)
B41 B42 H42A 121.4
B41 B42 B43 107.9(3)
B43 B42 H42A 121.3
C4 B43 B37 103.9(3)
C4 B43 B38 104.2(3)
C4 B43 B42 58.8(3)
C4 B43 H43A 125.2
C4 B43 B44 58.3(3)
B37 B43 B42 59.5(3)
B37 B43 H43A 122.8
B37 B43 B44 107.8(3)
B38 B43 B37 59.9(2)
B38 B43 B42 107.7(3)
B38 B43 H43A 122.5
B38 B43 B44 60.1(3)
B42 B43 H43A 121.5
B42 B43 B44 108.0(3)
B44 B43 H43A 121.5
C4 B44 B38 103.8(3)
C4 B44 B39 104.1(3)
C4 B44 B40 58.4(3)
C4 B44 B43 58.4(3)
C4 B44 H44A 125.5
B38 B44 B43 59.6(3)
B38 B44 H44A 122.5
B39 B44 B38 60.3(3)
B39 B44 B40 60.2(3)
B39 B44 B43 107.9(3)
B39 B44 H44A 122.3
B40 B44 B38 108.2(3)
B40 B44 B43 107.8(3)
B40 B44 H44A 121.3
B43 B44 H44A 121.7

loop_
_geom_bond_atom_site_label_1
_geom_bond_atom_site_label_2
_geom_bond_distance
N1 C5 1.505(5)
N1 C16 1.515(4)
N1 C17 1.517(4)
N1 C23 1.519(5)
N2 C29 1.506(4)
N2 C40 1.512(4)
N2 C41 1.521(4)
N2 C47 1.518(5)
N3 C53 1.511(4)
N3 C64 1.511(4)
N3 C65 1.514(4)
N3 C71 1.522(4)
N4 C77 1.500(5)
N4 C88 1.509(4)
N4 C89 1.517(5)
N4 C95 1.519(4)
C1 B7 1.693(7)
C1 B8 1.705(7)
C1 B9 1.686(6)
C1 B10 1.698(7)
C1 B11 1.707(6)
C1 H1 0.98(6)
C2 B18 1.697(5)
C2 B19 1.694(6)
C2 B20 1.707(6)
C2 B21 1.701(6)
C2 B22 1.699(6)
C2 H2 0.94(4)
C3 B29 1.695(6)
C3 B30 1.706(6)
C3 B31 1.696(6)
C3 B32 1.701(7)
C3 B33 1.691(6)
C3 H3 0.97(4)
C4 B40 1.691(6)
C4 B41 1.699(6)
C4 B42 1.708(6)
C4 B43 1.697(6)
C4 B44 1.696(6)
C4 H4 0.91(4)
C5 C6 1.370(5)
C5 C10 1.389(5)
C6 H6 0.9500
C6 C7 1.402(6)
C7 H7 0.9500
C7 C8 1.369(7)
C8 H8 0.9500
C8 C9 1.383(6)
C9 H9 0.9500
C9 C10 1.388(5)
C10 C11 1.458(5)
C11 C12 1.397(5)
C11 C16 1.381(5)
C12 H12 0.9500
C12 C13 1.378(6)
C13 H13 0.9500
C13 C14 1.385(6)
C14 H14 0.9500
C14 C15 1.398(5)
C15 H15 0.9500
C15 C16 1.375(5)
C17 C18 1.376(6)
C17 C22 1.381(5)
C18 H18 0.9500
C18 C19 1.391(5)
C19 H19 0.9500
C19 C20 1.373(6)
C20 H20 0.9500
C20 C21 1.375(6)
C21 H21 0.9500
C21 C22 1.394(5)
C22 H22 0.9500
C23 C24 1.379(5)
C23 C28 1.388(5)
C24 H24 0.9500
C24 C25 1.387(6)
C25 H25 0.9500
C25 C26 1.380(6)
C26 H26 0.9500
C26 C27 1.373(6)
C27 H27 0.9500
C27 C28 1.386(5)
C28 H28 0.9500
C29 C30 1.369(5)
C29 C34 1.386(5)
C30 H30 0.9500
C30 C31 1.393(5)
C31 H31 0.9500
C31 C32 1.383(6)
C32 H32 0.9500
C32 C33 1.385(6)
C33 H33 0.9500
C33 C34 1.384(5)
C34 C35 1.467(5)
C35 C36 1.391(5)
C35 C40 1.389(5)
C36 H36 0.9500
C36 C37 1.384(5)
C37 H37 0.9500
C37 C38 1.390(6)
C38 H38 0.9500
C38 C39 1.397(5)
C39 H39 0.9500
C39 C40 1.369(5)
C41 C42 1.388(5)
C41 C46 1.379(5)
C42 H42 0.9500
C42 C43 1.399(5)
C43 H43 0.9500
C43 C44 1.377(6)
C44 H44 0.9500
C44 C45 1.387(6)
C45 H45 0.9500
C45 C46 1.396(5)
C46 H46 0.9500
C47 C48 1.381(5)
C47 C52 1.382(5)
C48 H48 0.9500
C48 C49 1.393(6)
C49 H49 0.9500
C49 C50 1.374(6)
C50 H50 0.9500
C50 C51 1.385(6)
C51 H51 0.9500
C51 C52 1.387(5)
C52 H52 0.9500
C53 C54 1.375(5)
C53 C58 1.387(5)
C54 H54 0.9500
C54 C55 1.391(5)
C55 H55 0.9500
C55 C56 1.391(5)
C56 H56 0.9500
C56 C57 1.389(5)
C57 H57 0.9500
C57 C58 1.385(5)
C58 C59 1.460(5)
C59 C60 1.393(5)
C59 C64 1.385(5)
C60 H60 0.9500
C60 C61 1.374(6)
C61 H61 0.9500
C61 C62 1.392(6)
C62 H62 0.9500
C62 C63 1.387(5)
C63 H63 0.9500
C63 C64 1.381(5)
C65 C66 1.382(5)
C65 C70 1.387(5)
C66 H66 0.9500
C66 C67 1.388(5)
C67 H67 0.9500
C67 C68 1.383(6)
C68 H68 0.9500
C68 C69 1.375(6)
C69 H69 0.9500
C69 C70 1.391(5)
C70 H70 0.9500
C71 C72 1.376(5)
C71 C76 1.380(5)
C72 H72 0.9500
C72 C73 1.394(5)
C73 H73 0.9500
C73 C74 1.382(6)
C74 H74 0.9500
C74 C75 1.378(6)
C75 H75 0.9500
C75 C76 1.395(5)
C76 H76 0.9500
C77 C78 1.373(6)
C77 C82 1.377(5)
C78 H78 0.9500
C78 C79 1.390(6)
C79 H79 0.9500
C79 C80 1.365(7)
C80 H80 0.9500
C80 C81 1.374(7)
C81 H81 0.9500
C81 C82 1.402(6)
C82 C83 1.461(6)
C83 C84 1.392(6)
C83 C88 1.390(6)
C84 H84 0.9500
C84 C85 1.361(7)
C85 H85 0.9500
C85 C86 1.384(7)
C86 H86 0.9500
C86 C87 1.417(6)
C87 H87 0.9500
C87 C88 1.370(6)
C89 C90 1.385(5)
C89 C94 1.369(5)
C90 H90 0.9500
C90 C91 1.381(6)
C91 H91 0.9500
C91 C92 1.373(6)
C92 H92 0.9500
C92 C93 1.378(6)
C93 H93 0.9500
C93 C94 1.388(6)
C94 H94 0.9500
C95 C96 1.379(5)
C95 C100 1.382(5)
C96 H96 0.9500
C96 C97 1.389(5)
C97 H97 0.9500
C97 C98 1.389(6)
C98 H98 0.9500
C98 C99 1.377(6)
C99 H99 0.9500
C99 C100 1.384(5)
C100 H100 0.9500
Cl1 B1 1.780(4)
Cl2 B2 1.794(5)
Cl3 B3 1.795(4)
Cl4 B4 1.797(5)
Cl5 B5 1.799(5)
Cl6 B6 1.788(5)
Cl7 B12 1.787(4)
Cl8 B13 1.786(4)
Cl9 B14 1.802(4)
Cl10 B15 1.800(4)
Cl11 B16 1.789(4)
Cl12 B17 1.805(4)
Cl13 B23 1.788(4)
Cl14 B24 1.798(5)
Cl15 B25 1.789(4)
Cl16 B26 1.788(5)
Cl17 B27 1.794(5)
Cl18 B28 1.795(4)
Cl19 B34 1.781(4)
Cl20 B35 1.804(4)
Cl21 B36 1.799(4)
Cl22 B37 1.804(5)
Cl23 B38 1.796(5)
Cl24 B39 1.794(5)
B1 B2 1.785(6)
B1 B3 1.780(6)
B1 B4 1.794(6)
B1 B5 1.789(6)
B1 B6 1.779(6)
B2 B3 1.784(6)
B2 B6 1.790(7)
B2 B7 1.777(8)
B2 B8 1.762(7)
B3 B4 1.783(6)
B3 B8 1.776(7)
B3 B9 1.767(6)
B4 B5 1.767(6)
B4 B9 1.772(6)
B4 B10 1.765(6)
B5 B6 1.788(7)
B5 B10 1.772(7)
B5 B11 1.767(7)
B6 B7 1.752(7)
B6 B11 1.764(8)
B7 H7A 1.1200
B7 B8 1.787(7)
B7 B11 1.769(8)
B8 H8A 1.1200
B8 B9 1.771(7)
B9 H9A 1.1200
B9 B10 1.788(6)
B10 H10 1.1200
B10 B11 1.771(7)
B11 H11 1.1200
B12 B13 1.791(6)
B12 B14 1.784(6)
B12 B15 1.788(6)
B12 B16 1.789(6)
B12 B17 1.784(6)
B13 B14 1.787(6)
B13 B17 1.779(6)
B13 B18 1.772(6)
B13 B19 1.772(6)
B14 B15 1.783(6)
B14 B19 1.774(6)
B14 B20 1.770(6)
B15 B16 1.783(6)
B15 B20 1.771(6)
B15 B21 1.780(6)
B16 B17 1.780(6)
B16 B21 1.768(6)
B16 B22 1.771(6)
B17 B18 1.774(6)
B17 B22 1.762(6)
B18 H18A 1.1200
B18 B19 1.770(6)
B18 B22 1.775(6)
B19 H19A 1.1200
B19 B20 1.775(6)
B20 H20A 1.1200
B20 B21 1.782(6)
B21 H21A 1.1200
B21 B22 1.786(6)
B22 H22A 1.1200
B23 B24 1.797(6)
B23 B25 1.783(6)
B23 B26 1.779(6)
B23 B27 1.786(6)
B23 B28 1.790(6)
B24 B25 1.798(6)
B24 B28 1.791(6)
B24 B29 1.777(6)
B24 B30 1.774(7)
B25 B26 1.789(7)
B25 B30 1.774(7)
B25 B31 1.759(7)
B26 B27 1.787(6)
B26 B31 1.773(7)
B26 B32 1.775(7)
B27 B28 1.773(6)
B27 B32 1.769(7)
B27 B33 1.769(6)
B28 B29 1.772(6)
B28 B33 1.760(6)
B29 H29 1.1200
B29 B30 1.784(6)
B29 B33 1.776(7)
B30 H30A 1.1200
B30 B31 1.775(7)
B31 H31A 1.1200
B31 B32 1.778(7)
B32 H32A 1.1200
B32 B33 1.780(6)
B33 H33A 1.1200
B34 B35 1.774(6)
B34 B36 1.786(6)
B34 B37 1.785(6)
B34 B38 1.788(6)
B34 B39 1.773(6)
B35 B36 1.784(6)
B35 B39 1.781(6)
B35 B40 1.769(6)
B35 B41 1.774(7)
B36 B37 1.777(6)
B36 B41 1.777(7)
B36 B42 1.766(6)
B37 B38 1.772(6)
B37 B42 1.765(7)
B37 B43 1.779(6)
B38 B39 1.776(7)
B38 B43 1.769(6)
B38 B44 1.779(6)
B39 B40 1.768(7)
B39 B44 1.757(6)
B40 H40 1.1200
B40 B41 1.777(7)
B40 B44 1.770(7)
B41 H41 1.1200
B41 B42 1.777(7)
B42 H42A 1.1200
B42 B43 1.780(6)
B43 H43A 1.1200
B43 B44 1.782(7)
B44 H44A 1.1200

loop_
_geom_torsion_atom_site_label_1
_geom_torsion_atom_site_label_2
_geom_torsion_atom_site_label_3
_geom_torsion_atom_site_label_4
_geom_torsion
N1 C5 C6 C7 -177.9(3)
N1 C5 C10 C9 178.2(3)
N1 C5 C10 C11 -1.0(4)
N1 C17 C18 C19 173.5(3)
N1 C17 C22 C21 -173.4(3)
N1 C23 C24 C25 -175.5(4)
N1 C23 C28 C27 176.1(3)
N2 C29 C30 C31 179.6(3)
N2 C29 C34 C33 -179.9(3)
N2 C29 C34 C35 -0.8(4)
N2 C41 C42 C43 -176.4(3)
N2 C41 C46 C45 175.8(3)
N2 C47 C48 C49 177.2(3)
N2 C47 C52 C51 -176.7(3)
N3 C53 C54 C55 -179.2(3)
N3 C53 C58 C57 -179.9(3)
N3 C53 C58 C59 0.3(4)
N3 C65 C66 C67 -176.2(3)
N3 C65 C70 C69 176.6(3)
N3 C71 C72 C73 176.1(3)
N3 C71 C76 C75 -176.3(3)
N4 C77 C78 C79 177.9(4)
N4 C77 C82 C81 -179.2(3)
N4 C77 C82 C83 0.5(4)
N4 C89 C90 C91 -174.0(3)
N4 C89 C94 C93 175.0(4)
N4 C95 C96 C97 174.3(3)
N4 C95 C100 C99 -174.4(3)
C1 B7 B8 B2 134.0(4)
C1 B7 B8 B3 95.2(4)
C1 B7 B8 B9 32.2(3)
C1 B7 B11 B5 -95.4(4)
C1 B7 B11 B6 -133.3(4)
C1 B7 B11 B10 -31.9(3)
C1 B8 B9 B3 133.1(3)
C1 B8 B9 B4 95.3(3)
C1 B8 B9 B10 32.2(3)
C1 B9 B10 B4 133.5(4)
C1 B9 B10 B5 95.9(4)
C1 B9 B10 B11 32.8(3)
C1 B10 B11 B5 132.8(4)
C1 B10 B11 B6 94.8(4)
C1 B10 B11 B7 31.8(3)
C2 B18 B19 B13 133.6(3)
C2 B18 B19 B14 96.0(3)
C2 B18 B19 B20 32.5(3)
C2 B18 B22 B16 -95.2(3)
C2 B18 B22 B17 -133.1(3)
C2 B18 B22 B21 -32.1(3)
C2 B19 B20 B14 133.5(3)
C2 B19 B20 B15 95.7(3)
C2 B19 B20 B21 32.1(3)
C2 B20 B21 B15 133.4(3)
C2 B20 B21 B16 95.7(3)
C2 B20 B21 B22 32.6(3)
C2 B21 B22 B16 133.4(3)
C2 B21 B22 B17 95.8(3)
C2 B21 B22 B18 32.1(3)
C3 B29 B30 B24 133.3(3)
C3 B29 B30 B25 95.0(4)
C3 B29 B30 B31 32.2(3)
C3 B29 B33 B27 -95.6(3)
C3 B29 B33 B28 -133.0(3)
C3 B29 B33 B32 -32.2(3)
C3 B30 B31 B25 133.5(3)
C3 B30 B31 B26 95.7(4)
C3 B30 B31 B32 31.9(3)
C3 B31 B32 B26 133.7(3)
C3 B31 B32 B27 95.4(3)
C3 B31 B32 B33 32.3(3)
C3 B32 B33 B27 133.3(3)
C3 B32 B33 B28 95.8(3)
C3 B32 B33 B29 32.1(3)
C4 B40 B41 B35 133.3(3)
C4 B40 B41 B36 95.8(3)
C4 B40 B41 B42 32.8(3)
C4 B40 B44 B38 -95.3(3)
C4 B40 B44 B39 -133.1(3)
C4 B40 B44 B43 -32.3(3)
C4 B41 B42 B36 133.4(3)
C4 B41 B42 B37 95.5(3)
C4 B41 B42 B43 31.7(3)
C4 B42 B43 B37 133.1(3)
C4 B42 B43 B38 96.1(3)
C4 B42 B43 B44 32.6(3)
C4 B43 B44 B38 133.3(3)
C4 B43 B44 B39 95.8(3)
C4 B43 B44 B40 32.3(3)
C5 N1 C16 C11 0.1(4)
C5 N1 C16 C15 -179.8(3)
C5 N1 C17 C18 24.3(5)
C5 N1 C17 C22 -162.4(3)
C5 N1 C23 C24 87.1(4)
C5 N1 C23 C28 -87.8(4)
C5 C6 C7 C8 -0.1(6)
C5 C10 C11 C12 -179.1(4)
C5 C10 C11 C16 1.1(4)
C6 C5 C10 C9 -0.4(6)
C6 C5 C10 C11 -179.6(4)
C6 C7 C8 C9 -0.2(7)
C7 C8 C9 C10 0.2(6)
C8 C9 C10 C5 0.1(5)
C8 C9 C10 C11 179.0(4)
C9 C10 C11 C12 1.9(7)
C9 C10 C11 C16 -177.9(4)
C10 C5 C6 C7 0.4(6)
C10 C11 C12 C13 179.6(4)
C10 C11 C16 N1 -0.7(4)
C10 C11 C16 C15 179.2(3)
C11 C12 C13 C14 1.2(6)
C12 C11 C16 N1 179.5(3)
C12 C11 C16 C15 -0.6(6)
C12 C13 C14 C15 -0.6(6)
C13 C14 C15 C16 -0.6(5)
C14 C15 C16 N1 -178.9(3)
C14 C15 C16 C11 1.2(6)
C16 N1 C5 C6 179.1(4)
C16 N1 C5 C10 0.5(4)
C16 N1 C17 C18 -87.9(4)
C16 N1 C17 C22 85.4(4)
C16 N1 C23 C24 -161.0(3)
C16 N1 C23 C28 24.1(4)
C16 C11 C12 C13 -0.6(5)
C17 N1 C5 C6 64.0(5)
C17 N1 C5 C10 -114.6(3)
C17 N1 C16 C11 119.0(3)
C17 N1 C16 C15 -60.9(4)
C17 N1 C23 C24 -38.3(5)
C17 N1 C23 C28 146.8(3)
C17 C18 C19 C20 0.0(6)
C18 C17 C22 C21 -0.3(6)
C18 C19 C20 C21 -0.3(7)
C19 C20 C21 C22 0.4(7)
C20 C21 C22 C17 -0.1(6)
C22 C17 C18 C19 0.4(6)
C23 N1 C5 C6 -62.4(4)
C23 N1 C5 C10 119.1(3)
C23 N1 C16 C11 -114.4(3)
C23 N1 C16 C15 65.6(4)
C23 N1 C17 C18 146.6(3)
C23 N1 C17 C22 -40.1(4)
C23 C24 C25 C26 -0.6(7)
C24 C23 C28 C27 1.3(6)
C24 C25 C26 C27 1.4(7)
C25 C26 C27 C28 -0.9(6)
C26 C27 C28 C23 -0.5(6)
C28 C23 C24 C25 -0.8(6)
C29 N2 C40 C35 0.6(4)
C29 N2 C40 C39 -178.2(3)
C29 N2 C41 C42 -21.6(4)
C29 N2 C41 C46 163.5(3)
C29 N2 C47 C48 -91.7(4)
C29 N2 C47 C52 83.6(4)
C29 C30 C31 C32 -0.1(5)
C29 C34 C35 C36 179.5(4)
C29 C34 C35 C40 1.2(4)
C30 C29 C34 C33 -0.8(5)
C30 C29 C34 C35 178.3(3)
C30 C31 C32 C33 -0.3(6)
C31 C32 C33 C34 0.2(5)
C32 C33 C34 C29 0.4(5)
C32 C33 C34 C35 -178.5(4)
C33 C34 C35 C36 -1.6(7)
C33 C34 C35 C40 -179.9(4)
C34 C29 C30 C31 0.7(5)
C34 C35 C36 C37 -178.1(4)
C34 C35 C40 N2 -1.1(4)
C34 C35 C40 C39 177.7(3)
C35 C36 C37 C38 0.7(5)
C36 C35 C40 N2 -179.7(3)
C36 C35 C40 C39 -0.9(5)
C36 C37 C38 C39 -0.7(5)
C37 C38 C39 C40 -0.1(5)
C38 C39 C40 N2 179.5(3)
C38 C39 C40 C35 0.9(5)
C40 N2 C29 C30 -178.9(3)
C40 N2 C29 C34 0.1(4)
C40 N2 C41 C42 90.4(4)
C40 N2 C41 C46 -84.6(4)
C40 N2 C47 C48 156.7(3)
C40 N2 C47 C52 -27.9(4)
C40 C35 C36 C37 0.0(5)
C41 N2 C29 C30 -63.8(4)
C41 N2 C29 C34 115.2(3)
C41 N2 C40 C35 -118.0(3)
C41 N2 C40 C39 63.2(4)
C41 N2 C47 C48 33.5(4)
C41 N2 C47 C52 -151.1(3)
C41 C42 C43 C44 0.9(6)
C42 C41 C46 C45 1.0(5)
C42 C43 C44 C45 0.2(6)
C43 C44 C45 C46 -0.8(6)
C44 C45 C46 C41 0.2(6)
C46 C41 C42 C43 -1.6(5)
C47 N2 C29 C30 62.7(4)
C47 N2 C29 C34 -118.2(3)
C47 N2 C40 C35 115.0(3)
C47 N2 C40 C39 -63.8(4)
C47 N2 C41 C42 -143.9(3)
C47 N2 C41 C46 41.2(4)
C47 C48 C49 C50 -1.1(6)
C48 C47 C52 C51 -1.4(6)
C48 C49 C50 C51 -0.6(6)
C49 C50 C51 C52 1.3(6)
C50 C51 C52 C47 -0.3(6)
C52 C47 C48 C49 2.1(6)
C53 N3 C64 C59 0.6(3)
C53 N3 C64 C63 -177.8(3)
C53 N3 C65 C66 84.3(4)
C53 N3 C65 C70 -90.5(4)
C53 N3 C71 C72 163.6(3)
C53 N3 C71 C76 -22.0(4)
C53 C54 C55 C56 -1.2(5)
C53 C58 C59 C60 178.0(4)
C53 C58 C59 C64 0.1(4)
C54 C53 C58 C57 0.2(5)
C54 C53 C58 C59 -179.7(3)
C54 C55 C56 C57 0.8(6)
C55 C56 C57 C58 0.1(5)
C56 C57 C58 C53 -0.6(5)
C56 C57 C58 C59 179.2(3)
C57 C58 C59 C60 -1.9(7)
C57 C58 C59 C64 -179.7(4)
C58 C53 C54 C55 0.7(5)
C58 C59 C60 C61 -177.7(4)
C58 C59 C64 N3 -0.5(4)
C58 C59 C64 C63 177.9(3)
C59 C60 C61 C62 0.4(6)
C60 C59 C64 N3 -178.7(3)
C60 C59 C64 C63 -0.3(5)
C60 C61 C62 C63 -0.6(6)
C61 C62 C63 C64 0.3(5)
C62 C63 C64 N3 178.2(3)
C62 C63 C64 C59 0.1(5)
C64 N3 C53 C54 179.5(3)
C64 N3 C53 C58 -0.5(3)
C64 N3 C65 C66 -27.6(4)
C64 N3 C65 C70 157.6(3)
C64 N3 C71 C72 -84.6(4)
C64 N3 C71 C76 89.7(4)
C64 C59 C60 C61 0.0(5)
C65 N3 C53 C54 61.0(4)
C65 N3 C53 C58 -119.0(3)
C65 N3 C64 C59 115.6(3)
C65 N3 C64 C63 -62.8(4)
C65 N3 C71 C72 40.7(4)
C65 N3 C71 C76 -144.9(3)
C65 C66 C67 C68 0.2(6)
C66 C65 C70 C69 2.0(5)
C66 C67 C68 C69 0.5(6)
C67 C68 C69 C70 0.0(6)
C68 C69 C70 C65 -1.2(6)
C70 C65 C66 C67 -1.5(5)
C71 N3 C53 C54 -65.7(4)
C71 N3 C53 C58 114.3(3)
C71 N3 C64 C59 -117.8(3)
C71 N3 C64 C63 63.8(4)
C71 N3 C65 C66 -150.2(3)
C71 N3 C65 C70 35.0(4)
C71 C72 C73 C74 -0.2(5)
C72 C71 C76 C75 -2.2(5)
C72 C73 C74 C75 -1.1(6)
C73 C74 C75 C76 0.9(6)
C74 C75 C76 C71 0.7(6)
C76 C71 C72 C73 1.9(5)
C77 N4 C88 C83 3.4(4)
C77 N4 C88 C87 -178.5(4)
C77 N4 C89 C90 84.1(4)
C77 N4 C89 C94 -89.1(4)
C77 N4 C95 C96 164.2(3)
C77 N4 C95 C100 -22.7(4)
C77 C78 C79 C80 0.6(6)
C77 C82 C83 C84 -177.0(4)
C77 C82 C83 C88 1.8(5)
C78 C77 C82 C81 -0.4(6)
C78 C77 C82 C83 179.3(4)
C78 C79 C80 C81 0.7(7)
C79 C80 C81 C82 -1.8(7)
C80 C81 C82 C77 1.6(6)
C80 C81 C82 C83 -178.0(4)
C81 C82 C83 C84 2.6(8)
C81 C82 C83 C88 -178.5(4)
C82 C77 C78 C79 -0.8(6)
C82 C83 C84 C85 -178.0(4)
C82 C83 C88 N4 -3.3(4)
C82 C83 C88 C87 178.6(4)
C83 C84 C85 C86 -1.8(7)
C84 C83 C88 N4 175.7(4)
C84 C83 C88 C87 -2.4(6)
C84 C85 C86 C87 -0.8(7)
C85 C86 C87 C88 1.8(6)
C86 C87 C88 N4 -177.9(3)
C86 C87 C88 C83 -0.2(6)
C88 N4 C77 C78 178.8(4)
C88 N4 C77 C82 -2.4(4)
C88 N4 C89 C90 -29.3(4)
C88 N4 C89 C94 157.6(3)
C88 N4 C95 C96 -84.3(4)
C88 N4 C95 C100 88.8(4)
C88 C83 C84 C85 3.3(6)
C89 N4 C77 C78 58.4(4)
C89 N4 C77 C82 -122.8(3)
C89 N4 C88 C83 119.5(3)
C89 N4 C88 C87 -62.5(5)
C89 N4 C95 C96 42.0(4)
C89 N4 C95 C100 -144.9(3)
C89 C90 C91 C92 -0.2(6)
C90 C89 C94 C93 2.1(6)
C90 C91 C92 C93 0.2(7)
C91 C92 C93 C94 1.0(7)
C92 C93 C94 C89 -2.1(7)
C94 C89 C90 C91 -1.0(6)
C95 N4 C77 C78 -67.6(5)
C95 N4 C77 C82 111.2(3)
C95 N4 C88 C83 -113.9(3)
C95 N4 C88 C87 64.2(4)
C95 N4 C89 C90 -151.6(3)
C95 N4 C89 C94 35.2(4)
C95 C96 C97 C98 -0.6(6)
C96 C95 C100 C99 -1.5(6)
C96 C97 C98 C99 -0.2(6)
C97 C98 C99 C100 0.2(6)
C98 C99 C100 C95 0.7(6)
C100 C95 C96 C97 1.5(6)
Cl1 B1 B2 Cl2 -1.0(5)
Cl1 B1 B2 B3 -111.5(3)
Cl1 B1 B2 B6 110.9(3)
Cl1 B1 B2 B7 147.4(3)
Cl1 B1 B2 B8 -148.7(3)
Cl1 B1 B3 Cl3 -3.0(5)
Cl1 B1 B3 B2 109.6(4)
Cl1 B1 B3 B4 -112.7(4)
Cl1 B1 B3 B8 146.4(3)
Cl1 B1 B3 B9 -150.2(3)
Cl1 B1 B4 Cl4 0.6(5)
Cl1 B1 B4 B3 110.4(3)
Cl1 B1 B4 B5 -110.6(4)
Cl1 B1 B4 B9 147.5(3)
Cl1 B1 B4 B10 -148.3(3)
Cl1 B1 B5 Cl5 1.3(5)
Cl1 B1 B5 B4 112.2(4)
Cl1 B1 B5 B6 -110.2(3)
Cl1 B1 B5 B10 149.7(3)
Cl1 B1 B5 B11 -146.8(3)
Cl1 B1 B6 Cl6 2.7(5)
Cl1 B1 B6 B2 -109.9(4)
Cl1 B1 B6 B5 111.9(3)
Cl1 B1 B6 B7 -147.4(3)
Cl1 B1 B6 B11 148.7(3)
Cl2 B2 B3 Cl3 -1.8(5)
Cl2 B2 B3 B1 -109.8(4)
Cl2 B2 B3 B4 -147.8(3)
Cl2 B2 B3 B8 111.8(4)
Cl2 B2 B3 B9 148.9(3)
Cl2 B2 B6 Cl6 0.6(6)
Cl2 B2 B6 B1 109.2(4)
Cl2 B2 B6 B5 146.7(3)
Cl2 B2 B6 B7 -112.5(4)
Cl2 B2 B6 B11 -150.1(3)
Cl2 B2 B7 C1 -150.4(3)
Cl2 B2 B7 B6 110.4(4)
Cl2 B2 B7 B8 -111.1(4)
Cl2 B2 B7 B11 147.9(3)
Cl2 B2 B8 C1 152.3(3)
Cl2 B2 B8 B3 -110.0(4)
Cl2 B2 B8 B7 113.3(4)
Cl2 B2 B8 B9 -147.2(3)
Cl3 B3 B4 Cl4 1.8(5)
Cl3 B3 B4 B1 -109.1(3)
Cl3 B3 B4 B5 -146.0(3)
Cl3 B3 B4 B9 112.8(3)
Cl3 B3 B4 B10 150.1(3)
Cl3 B3 B8 C1 -150.7(3)
Cl3 B3 B8 B2 110.4(4)
Cl3 B3 B8 B7 149.0(3)
Cl3 B3 B8 B9 -111.2(4)
Cl3 B3 B9 C1 154.1(3)
Cl3 B3 B9 B4 -108.2(3)
Cl3 B3 B9 B8 113.7(4)
Cl3 B3 B9 B10 -144.9(3)
Cl4 B4 B5 Cl5 -1.6(5)
Cl4 B4 B5 B1 -110.8(3)
Cl4 B4 B5 B6 -148.5(3)
Cl4 B4 B5 B10 111.2(4)
Cl4 B4 B5 B11 148.6(3)
Cl4 B4 B9 C1 -151.0(3)
Cl4 B4 B9 B3 109.7(3)
Cl4 B4 B9 B8 147.5(3)
Cl4 B4 B9 B10 -111.5(4)
Cl4 B4 B10 C1 150.3(3)
Cl4 B4 B10 B5 -111.1(4)
Cl4 B4 B10 B9 111.1(4)
Cl4 B4 B10 B11 -148.4(3)
Cl5 B5 B6 Cl6 1.4(5)
Cl5 B5 B6 B1 -108.5(4)
Cl5 B5 B6 B2 -145.9(3)
Cl5 B5 B6 B7 150.4(3)
Cl5 B5 B6 B11 112.8(4)
Cl5 B5 B10 C1 -152.9(3)
Cl5 B5 B10 B4 109.4(4)
Cl5 B5 B10 B9 146.9(3)
Cl5 B5 B10 B11 -112.5(4)
Cl5 B5 B11 C1 152.0(4)
Cl5 B5 B11 B6 -110.1(4)
Cl5 B5 B11 B7 -147.3(3)
Cl5 B5 B11 B10 111.9(4)
Cl6 B6 B7 C1 150.4(4)
Cl6 B6 B7 B2 -111.4(4)
Cl6 B6 B7 B8 -148.2(4)
Cl6 B6 B7 B11 110.2(4)
Cl6 B6 B11 C1 -153.1(3)
Cl6 B6 B11 B5 108.3(4)
Cl6 B6 B11 B7 -113.6(4)
Cl6 B6 B11 B10 146.1(3)
Cl7 B12 B13 Cl8 -1.6(5)
Cl7 B12 B13 B14 -112.4(3)
Cl7 B12 B13 B17 109.8(3)
Cl7 B12 B13 B18 146.9(3)
Cl7 B12 B13 B19 -149.8(3)
Cl7 B12 B14 Cl9 1.0(4)
Cl7 B12 B14 B13 110.6(3)
Cl7 B12 B14 B15 -111.3(3)
Cl7 B12 B14 B19 147.9(3)
Cl7 B12 B14 B20 -148.5(3)
Cl7 B12 B15 Cl10 1.4(5)
Cl7 B12 B15 B14 112.2(3)
Cl7 B12 B15 B16 -110.1(3)
Cl7 B12 B15 B20 149.3(3)
Cl7 B12 B15 B21 -147.1(3)
Cl7 B12 B16 Cl11 1.3(4)
Cl7 B12 B16 B15 111.9(3)
Cl7 B12 B16 B17 -110.0(3)
Cl7 B12 B16 B21 149.3(3)
Cl7 B12 B16 B22 -146.6(3)
Cl7 B12 B17 Cl12 1.1(5)
Cl7 B12 B17 B13 -111.3(3)
Cl7 B12 B17 B16 110.7(3)
Cl7 B12 B17 B18 -148.4(3)
Cl7 B12 B17 B22 147.7(3)
Cl8 B13 B14 Cl9 1.1(5)
Cl8 B13 B14 B12 -109.7(3)
Cl8 B13 B14 B15 -147.3(3)
Cl8 B13 B14 B19 112.3(3)
Cl8 B13 B14 B20 149.4(3)
Cl8 B13 B17 Cl12 -0.8(5)
Cl8 B13 B17 B12 109.6(3)
Cl8 B13 B17 B16 147.3(3)
Cl8 B13 B17 B18 -111.9(3)
Cl8 B13 B17 B22 -149.0(3)
Cl8 B13 B18 C2 -151.5(3)
Cl8 B13 B18 B17 110.6(3)
Cl8 B13 B18 B19 -111.9(4)
Cl8 B13 B18 B22 147.4(3)
Cl8 B13 B19 C2 151.3(3)
Cl8 B13 B19 B14 -110.0(4)
Cl8 B13 B19 B18 111.5(4)
Cl8 B13 B19 B20 -147.2(3)
Cl9 B14 B15 Cl10 1.7(5)
Cl9 B14 B15 B12 -109.9(3)
Cl9 B14 B15 B16 -147.7(3)
Cl9 B14 B15 B20 111.8(3)
Cl9 B14 B15 B21 149.5(3)
Cl9 B14 B19 C2 -152.2(3)
Cl9 B14 B19 B13 109.1(3)
Cl9 B14 B19 B18 146.5(3)
Cl9 B14 B19 B20 -112.3(3)
Cl9 B14 B20 C2 149.9(3)
Cl9 B14 B20 B15 -111.5(3)
Cl9 B14 B20 B19 110.5(3)
Cl9 B14 B20 B21 -149.3(3)
Cl10 B15 B16 Cl11 -1.8(5)
Cl10 B15 B16 B12 -111.6(3)
Cl10 B15 B16 B17 -149.0(3)
Cl10 B15 B16 B21 110.0(3)
Cl10 B15 B16 B22 148.0(3)
Cl10 B15 B20 C2 -150.5(3)
Cl10 B15 B20 B14 111.2(3)
Cl10 B15 B20 B19 148.9(3)
Cl10 B15 B20 B21 -110.9(3)
Cl10 B15 B21 C2 150.2(3)
Cl10 B15 B21 B16 -111.6(3)
Cl10 B15 B21 B20 110.5(3)
Cl10 B15 B21 B22 -149.1(3)
Cl11 B16 B17 Cl12 1.7(5)
Cl11 B16 B17 B12 -109.5(3)
Cl11 B16 B17 B13 -147.3(3)
Cl11 B16 B17 B18 149.4(3)
Cl11 B16 B17 B22 111.7(3)
Cl11 B16 B21 C2 -151.6(3)
Cl11 B16 B21 B15 110.0(3)
Cl11 B16 B21 B20 147.4(3)
Cl11 B16 B21 B22 -112.0(4)
Cl11 B16 B22 C2 151.0(3)
Cl11 B16 B22 B17 -110.4(3)
Cl11 B16 B22 B18 -148.1(3)
Cl11 B16 B22 B21 111.4(4)
Cl12 B17 B18 C2 149.4(3)
Cl12 B17 B18 B13 -111.8(4)
Cl12 B17 B18 B19 -149.8(3)
Cl12 B17 B18 B22 109.4(4)
Cl12 B17 B22 C2 -152.0(3)
Cl12 B17 B22 B16 109.9(3)
Cl12 B17 B22 B18 -112.1(3)
Cl12 B17 B22 B21 147.1(3)
Cl13 B23 B24 Cl14 0.6(5)
Cl13 B23 B24 B25 -111.2(3)
Cl13 B23 B24 B28 111.1(3)
Cl13 B23 B24 B29 148.3(3)
Cl13 B23 B24 B30 -148.2(3)
Cl13 B23 B25 Cl15 -1.6(5)
Cl13 B23 B25 B24 109.8(3)
Cl13 B23 B25 B26 -111.8(3)
Cl13 B23 B25 B30 146.9(3)
Cl13 B23 B25 B31 -149.5(3)
Cl13 B23 B26 Cl16 -0.8(5)
Cl13 B23 B26 B25 110.6(4)
Cl13 B23 B26 B27 -111.7(4)
Cl13 B23 B26 B31 147.8(3)
Cl13 B23 B26 B32 -148.8(3)
Cl13 B23 B27 Cl17 -0.7(5)
Cl13 B23 B27 B26 111.4(4)
Cl13 B23 B27 B28 -110.2(3)
Cl13 B23 B27 B32 148.7(3)
Cl13 B23 B27 B33 -147.5(3)
Cl13 B23 B28 Cl18 0.3(5)
Cl13 B23 B28 B24 -109.6(3)
Cl13 B23 B28 B27 111.6(4)
Cl13 B23 B28 B29 -147.0(3)
Cl13 B23 B28 B33 149.2(3)
Cl14 B24 B25 Cl15 1.4(5)
Cl14 B24 B25 B23 -109.1(4)
Cl14 B24 B25 B26 -146.2(3)
Cl14 B24 B25 B30 112.7(4)
Cl14 B24 B25 B31 150.5(3)
Cl14 B24 B28 Cl18 -0.7(5)
Cl14 B24 B28 B23 109.8(3)
Cl14 B24 B28 B27 146.8(3)
Cl14 B24 B28 B29 -112.2(3)
Cl14 B24 B28 B33 -149.4(3)
Cl14 B24 B29 C3 -152.8(3)
Cl14 B24 B29 B28 109.6(4)
Cl14 B24 B29 B30 -112.9(4)
Cl14 B24 B29 B33 146.4(3)
Cl14 B24 B30 C3 151.1(3)
Cl14 B24 B30 B25 -110.8(4)
Cl14 B24 B30 B29 111.6(4)
Cl14 B24 B30 B31 -148.2(3)
Cl15 B25 B26 Cl16 -2.2(5)
Cl15 B25 B26 B23 -110.6(4)
Cl15 B25 B26 B27 -148.4(3)
Cl15 B25 B26 B31 111.7(4)
Cl15 B25 B26 B32 148.8(3)
Cl15 B25 B30 C3 -150.9(3)
Cl15 B25 B30 B24 110.7(4)
Cl15 B25 B30 B29 148.6(3)
Cl15 B25 B30 B31 -111.5(4)
Cl15 B25 B31 C3 151.5(3)
Cl15 B25 B31 B26 -110.0(4)
Cl15 B25 B31 B30 111.5(4)
Cl15 B25 B31 B32 -147.2(3)
Cl16 B26 B27 Cl17 1.5(5)
Cl16 B26 B27 B23 -108.6(4)
Cl16 B26 B27 B28 -146.0(3)
Cl16 B26 B27 B32 113.3(4)
Cl16 B26 B27 B33 150.8(3)
Cl16 B26 B31 C3 -151.8(3)
Cl16 B26 B31 B25 109.1(4)
Cl16 B26 B31 B30 146.6(3)
Cl16 B26 B31 B32 -112.3(4)
Cl16 B26 B32 C3 153.0(3)
Cl16 B26 B32 B27 -109.1(4)
Cl16 B26 B32 B31 113.6(4)
Cl16 B26 B32 B33 -146.4(3)
Cl17 B27 B28 Cl18 -1.3(5)
Cl17 B27 B28 B23 -111.2(4)
Cl17 B27 B28 B24 -148.3(3)
Cl17 B27 B28 B29 148.2(3)
Cl17 B27 B28 B33 110.7(4)
Cl17 B27 B32 C3 -149.7(3)
Cl17 B27 B32 B26 111.6(4)
Cl17 B27 B32 B31 149.6(3)
Cl17 B27 B32 B33 -110.2(4)
Cl17 B27 B33 C3 152.4(3)
Cl17 B27 B33 B28 -109.3(3)
Cl17 B27 B33 B29 -146.6(3)
Cl17 B27 B33 B32 112.5(4)
Cl18 B28 B29 C3 151.8(3)
Cl18 B28 B29 B24 -109.3(3)
Cl18 B28 B29 B30 -147.1(3)
Cl18 B28 B29 B33 112.1(3)
Cl18 B28 B33 C3 -150.9(3)
Cl18 B28 B33 B27 110.6(3)
Cl18 B28 B33 B29 -111.0(4)
Cl18 B28 B33 B32 147.9(3)
Cl19 B34 B35 Cl20 0.1(5)
Cl19 B34 B35 B36 -112.0(3)
Cl19 B34 B35 B39 110.4(3)
Cl19 B34 B35 B40 147.1(3)
Cl19 B34 B35 B41 -149.2(3)
Cl19 B34 B36 Cl21 -1.1(5)
Cl19 B34 B36 B35 110.4(3)
Cl19 B34 B36 B37 -111.8(4)
Cl19 B34 B36 B41 147.4(3)
Cl19 B34 B36 B42 -149.1(3)
Cl19 B34 B37 Cl22 0.1(5)
Cl19 B34 B37 B36 111.3(3)
Cl19 B34 B37 B38 -110.2(4)
Cl19 B34 B37 B42 148.6(3)
Cl19 B34 B37 B43 -147.7(3)
Cl19 B34 B38 Cl23 1.8(5)
Cl19 B34 B38 B37 112.0(4)
Cl19 B34 B38 B39 -110.1(3)
Cl19 B34 B38 B43 149.7(3)
Cl19 B34 B38 B44 -146.6(3)
Cl19 B34 B39 Cl24 0.8(5)
Cl19 B34 B39 B35 -110.9(3)
Cl19 B34 B39 B38 111.0(3)
Cl19 B34 B39 B40 -147.7(3)
Cl19 B34 B39 B44 148.4(3)
Cl20 B35 B36 Cl21 0.9(5)
Cl20 B35 B36 B34 -109.5(4)
Cl20 B35 B36 B37 -147.1(3)
Cl20 B35 B36 B41 112.1(4)
Cl20 B35 B36 B42 149.8(3)
Cl20 B35 B39 Cl24 2.0(5)
Cl20 B35 B39 B34 109.9(4)
Cl20 B35 B39 B38 147.6(3)
Cl20 B35 B39 B40 -111.3(4)
Cl20 B35 B39 B44 -148.3(3)
Cl20 B35 B40 C4 -152.2(3)
Cl20 B35 B40 B39 109.7(4)
Cl20 B35 B40 B41 -112.4(4)
Cl20 B35 B40 B44 146.5(3)
Cl20 B35 B41 C4 150.2(3)
Cl20 B35 B41 B36 -111.1(3)
Cl20 B35 B41 B40 110.7(4)
Cl20 B35 B41 B42 -148.5(3)
Cl21 B36 B37 Cl22 -1.0(5)
Cl21 B36 B37 B34 -111.0(3)
Cl21 B36 B37 B38 -148.4(3)
Cl21 B36 B37 B42 110.9(4)
Cl21 B36 B37 B43 148.2(3)
Cl21 B36 B41 C4 -150.7(3)
Cl21 B36 B41 B35 111.3(4)
Cl21 B36 B41 B40 148.6(3)
Cl21 B36 B41 B42 -110.8(4)
Cl21 B36 B42 C4 151.2(3)
Cl21 B36 B42 B37 -110.5(4)
Cl21 B36 B42 B41 111.6(4)
Cl21 B36 B42 B43 -148.0(3)
Cl22 B37 B38 Cl23 -0.3(5)
Cl22 B37 B38 B34 -110.4(3)
Cl22 B37 B38 B39 -147.8(3)
Cl22 B37 B38 B43 111.6(3)
Cl22 B37 B38 B44 149.5(3)
Cl22 B37 B42 C4 -150.9(3)
Cl22 B37 B42 B36 110.4(4)
Cl22 B37 B42 B41 148.2(3)
Cl22 B37 B42 B43 -111.2(4)
Cl22 B37 B43 C4 152.0(3)
Cl22 B37 B43 B38 -109.6(4)
Cl22 B37 B43 B42 111.9(4)
Cl22 B37 B43 B44 -147.3(3)
Cl23 B38 B39 Cl24 -0.5(5)
Cl23 B38 B39 B34 -109.2(3)
Cl23 B38 B39 B35 -146.7(3)
Cl23 B38 B39 B40 150.0(3)
Cl23 B38 B39 B44 112.1(4)
Cl23 B38 B43 C4 -152.3(3)
Cl23 B38 B43 B37 109.6(4)
Cl23 B38 B43 B42 146.4(3)
Cl23 B38 B43 B44 -112.7(4)
Cl23 B38 B44 C4 150.6(3)
Cl23 B38 B44 B39 -110.8(4)
Cl23 B38 B44 B40 -148.6(3)
Cl23 B38 B44 B43 111.0(4)
Cl24 B39 B40 C4 151.2(3)
Cl24 B39 B40 B35 -110.0(4)
Cl24 B39 B40 B41 -147.7(3)
Cl24 B39 B40 B44 111.2(4)
Cl24 B39 B44 C4 -153.1(3)
Cl24 B39 B44 B38 108.9(4)
Cl24 B39 B44 B40 -113.2(4)
Cl24 B39 B44 B43 146.1(3)
B1 B2 B3 Cl3 108.0(4)
B1 B2 B3 B4 -38.1(3)
B1 B2 B3 B8 -138.5(3)
B1 B2 B3 B9 -101.4(3)
B1 B2 B6 Cl6 -108.6(4)
B1 B2 B6 B5 37.5(3)
B1 B2 B6 B7 138.3(4)
B1 B2 B6 B11 100.7(4)
B1 B2 B7 C1 62.3(4)
B1 B2 B7 B6 -36.9(3)
B1 B2 B7 B8 101.6(3)
B1 B2 B7 B11 0.6(4)
B1 B2 B8 C1 -60.6(4)
B1 B2 B8 B3 37.1(3)
B1 B2 B8 B7 -99.6(4)
B1 B2 B8 B9 -0.1(5)
B1 B3 B4 Cl4 110.9(3)
B1 B3 B4 B5 -36.9(3)
B1 B3 B4 B9 -138.1(3)
B1 B3 B4 B10 -100.8(3)
B1 B3 B8 C1 61.7(4)
B1 B3 B8 B2 -37.1(3)
B1 B3 B8 B7 1.5(4)
B1 B3 B8 B9 101.3(3)
B1 B3 B9 C1 -60.0(4)
B1 B3 B9 B4 37.7(3)
B1 B3 B9 B8 -100.3(3)
B1 B3 B9 B10 1.1(4)
B1 B4 B5 Cl5 109.2(4)
B1 B4 B5 B6 -37.7(3)
B1 B4 B5 B10 -138.0(3)
B1 B4 B5 B11 -100.6(4)
B1 B4 B9 C1 62.1(4)
B1 B4 B9 B3 -37.2(3)
B1 B4 B9 B8 0.5(4)
B1 B4 B9 B10 101.6(3)
B1 B4 B10 C1 -60.9(4)
B1 B4 B10 B5 37.7(3)
B1 B4 B10 B9 -100.1(3)
B1 B4 B10 B11 0.4(4)
B1 B5 B6 Cl6 109.8(4)
B1 B5 B6 B2 -37.4(3)
B1 B5 B6 B7 -101.1(4)
B1 B5 B6 B11 -138.8(3)
B1 B5 B10 C1 59.9(4)
B1 B5 B10 B4 -37.8(3)
B1 B5 B10 B9 -0.3(5)
B1 B5 B10 B11 100.3(4)
B1 B5 B11 C1 -61.3(4)
B1 B5 B11 B6 36.7(3)
B1 B5 B11 B7 -0.6(4)
B1 B5 B11 B10 -101.3(3)
B1 B6 B7 C1 -60.8(5)
B1 B6 B7 B2 37.4(3)
B1 B6 B7 B8 0.5(5)
B1 B6 B7 B11 -101.0(4)
B1 B6 B11 C1 61.5(4)
B1 B6 B11 B5 -37.0(3)
B1 B6 B11 B7 101.1(4)
B1 B6 B11 B10 0.7(5)
B2 B1 B3 Cl3 -112.6(4)
B2 B1 B3 B4 137.7(3)
B2 B1 B3 B8 36.8(3)
B2 B1 B3 B9 100.2(4)
B2 B1 B4 Cl4 -147.6(3)
B2 B1 B4 B3 -37.7(3)
B2 B1 B4 B5 101.2(3)
B2 B1 B4 B9 -0.6(4)
B2 B1 B4 B10 63.5(4)
B2 B1 B5 Cl5 149.1(3)
B2 B1 B5 B4 -100.0(3)
B2 B1 B5 B6 37.6(3)
B2 B1 B5 B10 -62.5(4)
B2 B1 B5 B11 1.0(4)
B2 B1 B6 Cl6 112.6(4)
B2 B1 B6 B5 -138.2(3)
B2 B1 B6 B7 -37.5(3)
B2 B1 B6 B11 -101.4(4)
B2 B3 B4 Cl4 148.8(3)
B2 B3 B4 B1 37.9(3)
B2 B3 B4 B5 1.0(4)
B2 B3 B4 B9 -100.2(3)
B2 B3 B4 B10 -62.9(4)
B2 B3 B8 C1 98.9(3)
B2 B3 B8 B7 38.6(3)
B2 B3 B8 B9 138.4(3)
B2 B3 B9 C1 3.5(4)
B2 B3 B9 B4 101.3(3)
B2 B3 B9 B8 -36.8(3)
B2 B3 B9 B10 64.6(4)
B2 B6 B7 C1 -98.2(4)
B2 B6 B7 B8 -36.9(3)
B2 B6 B7 B11 -138.4(3)
B2 B6 B11 C1 -2.1(5)
B2 B6 B11 B5 -100.6(4)
B2 B6 B11 B7 37.5(3)
B2 B6 B11 B10 -62.9(4)
B2 B7 B8 C1 -134.0(4)
B2 B7 B8 B3 -38.8(3)
B2 B7 B8 B9 -101.8(4)
B2 B7 B11 C1 95.4(4)
B2 B7 B11 B5 0.0(5)
B2 B7 B11 B6 -37.9(3)
B2 B7 B11 B10 63.6(4)
B2 B8 B9 C1 -95.6(4)
B2 B8 B9 B3 37.5(3)
B2 B8 B9 B4 -0.3(5)
B2 B8 B9 B10 -63.3(4)
B3 B1 B2 Cl2 110.5(4)
B3 B1 B2 B6 -137.6(3)
B3 B1 B2 B7 -101.1(3)
B3 B1 B2 B8 -37.2(3)
B3 B1 B4 Cl4 -109.8(3)
B3 B1 B4 B5 139.0(3)
B3 B1 B4 B9 37.1(3)
B3 B1 B4 B10 101.3(3)
B3 B1 B5 Cl5 -147.4(3)
B3 B1 B5 B4 -36.5(3)
B3 B1 B5 B6 101.0(3)
B3 B1 B5 B10 1.0(4)
B3 B1 B5 B11 64.4(4)
B3 B1 B6 Cl6 150.5(3)
B3 B1 B6 B2 37.9(3)
B3 B1 B6 B5 -100.3(3)
B3 B1 B6 B7 0.4(5)
B3 B1 B6 B11 -63.5(4)
B3 B2 B6 Cl6 -146.2(3)
B3 B2 B6 B1 -37.6(3)
B3 B2 B6 B5 -0.1(4)
B3 B2 B6 B7 100.6(4)
B3 B2 B6 B11 63.1(4)
B3 B2 B7 C1 -0.7(4)
B3 B2 B7 B6 -99.9(3)
B3 B2 B7 B8 38.6(3)
B3 B2 B7 B11 -62.4(4)
B3 B2 B8 C1 -97.7(3)
B3 B2 B8 B7 -136.7(4)
B3 B2 B8 B9 -37.2(3)
B3 B4 B5 Cl5 145.9(3)
B3 B4 B5 B1 36.7(3)
B3 B4 B5 B6 -1.0(4)
B3 B4 B5 B10 -101.4(4)
B3 B4 B5 B11 -63.9(4)
B3 B4 B9 C1 99.3(3)
B3 B4 B9 B8 37.7(3)
B3 B4 B9 B10 138.8(3)
B3 B4 B10 C1 2.3(4)
B3 B4 B10 B5 101.0(3)
B3 B4 B10 B9 -36.8(3)
B3 B4 B10 B11 63.6(4)
B3 B8 B9 C1 -133.1(3)
B3 B8 B9 B4 -37.8(3)
B3 B8 B9 B10 -100.9(3)
B3 B9 B10 C1 -96.4(4)
B3 B9 B10 B4 37.1(3)
B3 B9 B10 B5 -0.5(5)
B3 B9 B10 B11 -63.6(4)
B4 B1 B2 Cl2 148.1(3)
B4 B1 B2 B3 37.6(3)
B4 B1 B2 B6 -100.0(3)
B4 B1 B2 B7 -63.5(4)
B4 B1 B2 B8 0.4(4)
B4 B1 B3 Cl3 109.8(3)
B4 B1 B3 B2 -137.7(3)
B4 B1 B3 B8 -100.9(3)
B4 B1 B3 B9 -37.5(3)
B4 B1 B5 Cl5 -110.9(4)
B4 B1 B5 B6 137.6(3)
B4 B1 B5 B10 37.5(3)
B4 B1 B5 B11 101.0(3)
B4 B1 B6 Cl6 -146.5(3)
B4 B1 B6 B2 100.9(3)
B4 B1 B6 B5 -37.3(3)
B4 B1 B6 B7 63.5(4)
B4 B1 B6 B11 -0.5(4)
B4 B3 B8 C1 -2.1(4)
B4 B3 B8 B2 -101.0(3)
B4 B3 B8 B7 -62.4(4)
B4 B3 B8 B9 37.4(3)
B4 B3 B9 C1 -97.7(3)
B4 B3 B9 B8 -138.1(3)
B4 B3 B9 B10 -36.7(3)
B4 B5 B6 Cl6 148.0(3)
B4 B5 B6 B1 38.1(3)
B4 B5 B6 B2 0.7(4)
B4 B5 B6 B7 -63.0(4)
B4 B5 B6 B11 -100.6(3)
B4 B5 B10 C1 97.7(3)
B4 B5 B10 B9 37.5(3)
B4 B5 B10 B11 138.1(4)
B4 B5 B11 C1 2.7(5)
B4 B5 B11 B6 100.6(3)
B4 B5 B11 B7 63.4(4)
B4 B5 B11 B10 -37.4(3)
B4 B9 B10 C1 -133.5(4)
B4 B9 B10 B5 -37.6(3)
B4 B9 B10 B11 -100.7(4)
B4 B10 B11 C1 -95.5(4)
B4 B10 B11 B5 37.4(3)
B4 B10 B11 B6 -0.7(5)
B4 B10 B11 B7 -63.6(4)
B5 B1 B2 Cl2 -149.4(3)
B5 B1 B2 B3 100.1(3)
B5 B1 B2 B6 -37.5(3)
B5 B1 B2 B7 -1.0(4)
B5 B1 B2 B8 62.9(4)
B5 B1 B3 Cl3 146.0(3)
B5 B1 B3 B2 -101.5(4)
B5 B1 B3 B4 36.2(3)
B5 B1 B3 B8 -64.7(4)
B5 B1 B3 B9 -1.2(4)
B5 B1 B4 Cl4 111.2(4)
B5 B1 B4 B3 -139.0(3)
B5 B1 B4 B9 -101.8(3)
B5 B1 B4 B10 -37.7(3)
B5 B1 B6 Cl6 -109.2(4)
B5 B1 B6 B2 138.2(3)
B5 B1 B6 B7 100.7(4)
B5 B1 B6 B11 36.8(3)
B5 B4 B9 C1 -1.6(4)
B5 B4 B9 B3 -100.9(3)
B5 B4 B9 B8 -63.2(4)
B5 B4 B9 B10 37.9(3)
B5 B4 B10 C1 -98.7(4)
B5 B4 B10 B9 -137.8(4)
B5 B4 B10 B11 -37.3(3)
B5 B6 B7 C1 2.9(5)
B5 B6 B7 B2 101.1(3)
B5 B6 B7 B8 64.2(5)
B5 B6 B7 B11 -37.3(3)
B5 B6 B11 C1 98.6(4)
B5 B6 B11 B7 138.1(3)
B5 B6 B11 B10 37.7(3)
B5 B10 B11 C1 -132.8(4)
B5 B10 B11 B6 -38.1(3)
B5 B10 B11 B7 -101.0(4)
B6 B1 B2 Cl2 -111.9(4)
B6 B1 B2 B3 137.6(3)
B6 B1 B2 B7 36.5(3)
B6 B1 B2 B8 100.4(4)
B6 B1 B3 Cl3 -150.5(3)
B6 B1 B3 B2 -38.0(3)
B6 B1 B3 B4 99.7(3)
B6 B1 B3 B8 -1.2(4)
B6 B1 B3 B9 62.2(4)
B6 B1 B4 Cl4 149.0(3)
B6 B1 B4 B3 -101.2(3)
B6 B1 B4 B5 37.7(3)
B6 B1 B4 B9 -64.1(4)
B6 B1 B4 B10 0.1(4)
B6 B1 B5 Cl5 111.5(4)
B6 B1 B5 B4 -137.6(3)
B6 B1 B5 B10 -100.1(4)
B6 B1 B5 B11 -36.6(3)
B6 B2 B3 Cl3 145.5(3)
B6 B2 B3 B1 37.6(3)
B6 B2 B3 B4 -0.5(4)
B6 B2 B3 B8 -100.9(4)
B6 B2 B3 B9 -63.8(4)
B6 B2 B7 C1 99.2(4)
B6 B2 B7 B8 138.5(4)
B6 B2 B7 B11 37.5(3)
B6 B2 B8 C1 2.5(4)
B6 B2 B8 B3 100.2(3)
B6 B2 B8 B7 -36.5(3)
B6 B2 B8 B9 63.0(4)
B6 B5 B10 C1 -3.2(4)
B6 B5 B10 B4 -100.9(3)
B6 B5 B10 B9 -63.4(4)
B6 B5 B10 B11 37.2(3)
B6 B5 B11 C1 -98.0(4)
B6 B5 B11 B7 -37.3(3)
B6 B5 B11 B10 -138.0(3)
B6 B7 B8 C1 -96.4(4)
B6 B7 B8 B2 37.6(4)
B6 B7 B8 B3 -1.3(5)
B6 B7 B8 B9 -64.2(5)
B6 B7 B11 C1 133.3(4)
B6 B7 B11 B5 37.9(3)
B6 B7 B11 B10 101.4(4)
B7 C1 B8 B2 -40.0(3)
B7 C1 B8 B3 -102.6(3)
B7 C1 B8 B9 -143.1(3)
B7 C1 B9 B3 -4.3(5)
B7 C1 B9 B4 -66.9(4)
B7 C1 B9 B8 36.6(4)
B7 C1 B9 B10 -106.9(4)
B7 C1 B10 B4 67.4(4)
B7 C1 B10 B5 5.4(5)
B7 C1 B10 B9 107.6(4)
B7 C1 B10 B11 -35.4(4)
B7 C1 B11 B5 103.0(4)
B7 C1 B11 B6 40.1(3)
B7 C1 B11 B10 143.9(4)
B7 B2 B3 Cl3 -152.5(3)
B7 B2 B3 B1 99.6(4)
B7 B2 B3 B4 61.5(4)
B7 B2 B3 B8 -38.9(3)
B7 B2 B3 B9 -1.8(4)
B7 B2 B6 Cl6 113.1(4)
B7 B2 B6 B1 -138.3(4)
B7 B2 B6 B5 -100.8(4)
B7 B2 B6 B11 -37.6(3)
B7 B2 B8 C1 39.0(3)
B7 B2 B8 B3 136.7(4)
B7 B2 B8 B9 99.5(4)
B7 B6 B11 C1 -39.5(3)
B7 B6 B11 B5 -138.1(3)
B7 B6 B11 B10 -100.3(4)
B7 B8 B9 C1 -32.2(3)
B7 B8 B9 B3 100.9(3)
B7 B8 B9 B4 63.1(4)
B7 B8 B9 B10 0.1(4)
B8 C1 B7 B2 39.6(3)
B8 C1 B7 B6 102.8(4)
B8 C1 B7 B11 143.5(4)
B8 C1 B9 B3 -40.9(3)
B8 C1 B9 B4 -103.5(3)
B8 C1 B9 B10 -143.6(3)
B8 C1 B10 B4 -4.1(5)
B8 C1 B10 B5 -66.0(4)
B8 C1 B10 B9 36.1(3)
B8 C1 B10 B11 -106.8(4)
B8 C1 B11 B5 66.8(5)
B8 C1 B11 B6 4.0(5)
B8 C1 B11 B7 -36.2(4)
B8 C1 B11 B10 107.7(4)
B8 B2 B3 Cl3 -113.6(4)
B8 B2 B3 B1 138.5(3)
B8 B2 B3 B4 100.4(3)
B8 B2 B3 B9 37.1(3)
B8 B2 B6 Cl6 150.4(3)
B8 B2 B6 B1 -101.0(3)
B8 B2 B6 B5 -63.5(4)
B8 B2 B6 B7 37.3(3)
B8 B2 B6 B11 -0.3(5)
B8 B2 B7 C1 -39.3(3)
B8 B2 B7 B6 -138.5(4)
B8 B2 B7 B11 -101.0(4)
B8 B3 B4 Cl4 -148.4(3)
B8 B3 B4 B1 100.7(3)
B8 B3 B4 B5 63.7(4)
B8 B3 B4 B9 -37.4(3)
B8 B3 B4 B10 -0.1(4)
B8 B3 B9 C1 40.3(3)
B8 B3 B9 B4 138.1(3)
B8 B3 B9 B10 101.4(4)
B8 B7 B11 C1 32.4(3)
B8 B7 B11 B5 -63.0(4)
B8 B7 B11 B6 -100.9(4)
B8 B7 B11 B10 0.5(5)
B8 B9 B10 C1 -32.5(3)
B8 B9 B10 B4 101.0(3)
B8 B9 B10 B5 63.4(4)
B8 B9 B10 B11 0.3(4)
B9 C1 B7 B2 3.2(5)
B9 C1 B7 B6 66.3(5)
B9 C1 B7 B8 -36.4(4)
B9 C1 B7 B11 107.1(4)
B9 C1 B8 B2 103.0(3)
B9 C1 B8 B3 40.4(3)
B9 C1 B8 B7 143.1(3)
B9 C1 B10 B4 -40.2(3)
B9 C1 B10 B5 -102.2(3)
B9 C1 B10 B11 -143.0(4)
B9 C1 B11 B5 -4.1(5)
B9 C1 B11 B6 -66.9(5)
B9 C1 B11 B7 -107.0(4)
B9 C1 B11 B10 36.8(4)
B9 B3 B4 Cl4 -111.0(3)
B9 B3 B4 B1 138.1(3)
B9 B3 B4 B5 101.2(3)
B9 B3 B4 B10 37.3(3)
B9 B3 B8 C1 -39.5(3)
B9 B3 B8 B2 -138.4(3)
B9 B3 B8 B7 -99.8(4)
B9 B4 B5 Cl5 -150.9(3)
B9 B4 B5 B1 99.9(3)
B9 B4 B5 B6 62.2(4)
B9 B4 B5 B10 -38.1(3)
B9 B4 B5 B11 -0.7(4)
B9 B4 B10 C1 39.2(3)
B9 B4 B10 B5 137.8(4)
B9 B4 B10 B11 100.5(4)
B9 B10 B11 C1 -32.3(3)
B9 B10 B11 B5 100.5(3)
B9 B10 B11 B6 62.5(4)
B9 B10 B11 B7 -0.5(4)
B10 C1 B7 B2 -68.5(4)
B10 C1 B7 B6 -5.3(5)
B10 C1 B7 B8 -108.1(4)
B10 C1 B7 B11 35.4(4)
B10 C1 B8 B2 66.6(4)
B10 C1 B8 B3 4.0(4)
B10 C1 B8 B7 106.6(4)
B10 C1 B8 B9 -36.5(3)
B10 C1 B9 B3 102.6(3)
B10 C1 B9 B4 40.0(3)
B10 C1 B9 B8 143.6(3)
B10 C1 B11 B5 -40.9(3)
B10 C1 B11 B6 -103.7(4)
B10 C1 B11 B7 -143.9(4)
B10 B4 B5 Cl5 -112.7(4)
B10 B4 B5 B1 138.0(3)
B10 B4 B5 B6 100.3(4)
B10 B4 B5 B11 37.4(4)
B10 B4 B9 C1 -39.5(3)
B10 B4 B9 B3 -138.8(3)
B10 B4 B9 B8 -101.1(4)
B10 B5 B6 Cl6 -148.9(3)
B10 B5 B6 B1 101.3(3)
B10 B5 B6 B2 63.9(4)
B10 B5 B6 B7 0.2(4)
B10 B5 B6 B11 -37.5(3)
B10 B5 B11 C1 40.0(3)
B10 B5 B11 B6 138.0(3)
B10 B5 B11 B7 100.7(4)
B11 C1 B7 B2 -103.9(4)
B11 C1 B7 B6 -40.7(3)
B11 C1 B7 B8 -143.5(4)
B11 C1 B8 B2 -4.1(5)
B11 C1 B8 B3 -66.7(4)
B11 C1 B8 B7 35.9(4)
B11 C1 B8 B9 -107.2(4)
B11 C1 B9 B3 66.2(5)
B11 C1 B9 B4 3.6(5)
B11 C1 B9 B8 107.2(4)
B11 C1 B9 B10 -36.4(4)
B11 C1 B10 B4 102.8(4)
B11 C1 B10 B5 40.8(3)
B11 C1 B10 B9 143.0(4)
B11 B5 B6 Cl6 -111.4(4)
B11 B5 B6 B1 138.8(3)
B11 B5 B6 B2 101.3(4)
B11 B5 B6 B7 37.6(3)
B11 B5 B10 C1 -40.4(3)
B11 B5 B10 B4 -138.1(4)
B11 B5 B10 B9 -100.6(4)
B11 B6 B7 C1 40.2(3)
B11 B6 B7 B2 138.4(3)
B11 B6 B7 B8 101.5(4)
B11 B7 B8 C1 -32.6(3)
B11 B7 B8 B2 101.4(4)
B11 B7 B8 B3 62.6(4)
B11 B7 B8 B9 -0.4(5)
B12 B13 B14 Cl9 110.8(3)
B12 B13 B14 B15 -37.6(3)
B12 B13 B14 B19 -138.0(3)
B12 B13 B14 B20 -100.9(3)
B12 B13 B17 Cl12 -110.4(3)
B12 B13 B17 B16 37.7(3)
B12 B13 B17 B18 138.5(3)
B12 B13 B17 B22 101.3(3)
B12 B13 B18 C2 60.7(4)
B12 B13 B18 B17 -37.1(3)
B12 B13 B18 B19 100.3(3)
B12 B13 B18 B22 -0.4(4)
B12 B13 B19 C2 -61.3(4)
B12 B13 B19 B14 37.3(3)
B12 B13 B19 B18 -101.1(3)
B12 B13 B19 B20 0.2(4)
B12 B14 B15 Cl10 111.6(3)
B12 B14 B15 B16 -37.8(3)
B12 B14 B15 B20 -138.3(3)
B12 B14 B15 B21 -100.6(3)
B12 B14 B19 C2 61.0(3)
B12 B14 B19 B13 -37.6(3)
B12 B14 B19 B18 -0.2(4)
B12 B14 B19 B20 101.0(3)
B12 B14 B20 C2 -61.2(3)
B12 B14 B20 B15 37.4(3)
B12 B14 B20 B19 -100.6(3)
B12 B14 B20 B21 -0.4(4)
B12 B15 B16 Cl11 109.8(3)
B12 B15 B16 B17 -37.5(3)
B12 B15 B16 B21 -138.4(3)
B12 B15 B16 B22 -100.4(3)
B12 B15 B20 C2 61.1(4)
B12 B15 B20 B14 -37.2(3)
B12 B15 B20 B19 0.4(4)
B12 B15 B20 B21 100.7(3)
B12 B15 B21 C2 -61.0(3)
B12 B15 B21 B16 37.2(3)
B12 B15 B21 B20 -100.7(3)
B12 B15 B21 B22 -0.3(4)
B12 B16 B17 Cl12 111.2(3)
B12 B16 B17 B13 -37.8(3)
B12 B16 B17 B18 -101.1(3)
B12 B16 B17 B22 -138.8(3)
B12 B16 B21 C2 61.1(4)
B12 B16 B21 B15 -37.3(3)
B12 B16 B21 B20 0.1(4)
B12 B16 B21 B22 100.7(3)
B12 B16 B22 C2 -61.8(3)
B12 B16 B22 B17 36.8(3)
B12 B16 B22 B18 -0.9(4)
B12 B16 B22 B21 -101.4(3)
B12 B17 B18 C2 -61.5(4)
B12 B17 B18 B13 37.4(3)
B12 B17 B18 B19 -0.6(4)
B12 B17 B18 B22 -101.4(3)
B12 B17 B22 C2 61.0(3)
B12 B17 B22 B16 -37.1(3)
B12 B17 B22 B18 100.9(3)
B12 B17 B22 B21 0.1(4)
B13 B12 B14 Cl9 -109.6(3)
B13 B12 B14 B15 138.1(3)
B13 B12 B14 B19 37.3(3)
B13 B12 B14 B20 100.9(3)
B13 B12 B15 Cl10 -148.2(3)
B13 B12 B15 B14 -37.4(3)
B13 B12 B15 B16 100.2(3)
B13 B12 B15 B20 -0.3(4)
B13 B12 B15 B21 63.3(4)
B13 B12 B16 Cl11 148.6(3)
B13 B12 B16 B15 -100.8(3)
B13 B12 B16 B17 37.3(3)
B13 B12 B16 B21 -63.5(3)
B13 B12 B16 B22 0.7(4)
B13 B12 B17 Cl12 112.3(4)
B13 B12 B17 B16 -138.0(3)
B13 B12 B17 B18 -37.1(3)
B13 B12 B17 B22 -101.0(3)
B13 B14 B15 Cl10 149.3(3)
B13 B14 B15 B12 37.7(3)
B13 B14 B15 B16 -0.2(4)
B13 B14 B15 B20 -100.6(3)
B13 B14 B15 B21 -63.0(4)
B13 B14 B19 C2 98.6(3)
B13 B14 B19 B18 37.3(3)
B13 B14 B19 B20 138.5(3)
B13 B14 B20 C2 2.5(4)
B13 B14 B20 B15 101.0(3)
B13 B14 B20 B19 -36.9(3)
B13 B14 B20 B21 63.3(4)
B13 B17 B18 C2 -98.8(3)
B13 B17 B18 B19 -38.0(3)
B13 B17 B18 B22 -138.7(3)
B13 B17 B22 C2 -3.0(4)
B13 B17 B22 B16 -101.1(3)
B13 B17 B22 B18 36.9(3)
B13 B17 B22 B21 -63.9(4)
B13 B18 B19 C2 -133.6(3)
B13 B18 B19 B14 -37.6(3)
B13 B18 B19 B20 -101.0(3)
B13 B18 B22 C2 96.0(3)
B13 B18 B22 B16 0.8(4)
B13 B18 B22 B17 -37.0(3)
B13 B18 B22 B21 63.9(4)
B13 B19 B20 C2 -96.1(3)
B13 B19 B20 B14 37.4(3)
B13 B19 B20 B15 -0.4(4)
B13 B19 B20 B21 -64.0(4)
B14 B12 B13 Cl8 110.9(4)
B14 B12 B13 B17 -137.8(3)
B14 B12 B13 B18 -100.6(3)
B14 B12 B13 B19 -37.4(3)
B14 B12 B15 Cl10 -110.8(3)
B14 B12 B15 B16 137.7(3)
B14 B12 B15 B20 37.1(3)
B14 B12 B15 B21 100.8(3)
B14 B12 B16 Cl11 -148.2(3)
B14 B12 B16 B15 -37.6(3)
B14 B12 B16 B17 100.5(3)
B14 B12 B16 B21 -0.3(4)
B14 B12 B16 B22 63.9(3)
B14 B12 B17 Cl12 149.9(3)
B14 B12 B17 B13 37.6(3)
B14 B12 B17 B16 -100.4(3)
B14 B12 B17 B18 0.5(4)
B14 B12 B17 B22 -63.4(4)
B14 B13 B17 Cl12 -148.0(3)
B14 B13 B17 B12 -37.6(3)
B14 B13 B17 B16 0.2(4)
B14 B13 B17 B18 100.9(3)
B14 B13 B17 B22 63.8(4)
B14 B13 B18 C2 -2.5(4)
B14 B13 B18 B17 -100.4(3)
B14 B13 B18 B19 37.1(3)
B14 B13 B18 B22 -63.6(4)
B14 B13 B19 C2 -98.7(3)
B14 B13 B19 B18 -138.4(3)
B14 B13 B19 B20 -37.1(3)
B14 B15 B16 Cl11 147.5(3)
B14 B15 B16 B12 37.7(3)
B14 B15 B16 B17 0.3(4)
B14 B15 B16 B21 -100.7(3)
B14 B15 B16 B22 -62.7(4)
B14 B15 B20 C2 98.3(3)
B14 B15 B20 B19 37.7(3)
B14 B15 B20 B21 137.9(3)
B14 B15 B21 C2 2.3(4)
B14 B15 B21 B16 100.5(3)
B14 B15 B21 B20 -37.4(3)
B14 B15 B21 B22 63.0(4)
B14 B19 B20 C2 -133.5(3)
B14 B19 B20 B15 -37.8(3)
B14 B19 B20 B21 -101.4(3)
B14 B20 B21 C2 -95.5(3)
B14 B20 B21 B15 37.9(3)
B14 B20 B21 B16 0.2(4)
B14 B20 B21 B22 -63.0(4)
B15 B12 B13 Cl8 148.3(3)
B15 B12 B13 B14 37.4(3)
B15 B12 B13 B17 -100.4(3)
B15 B12 B13 B18 -63.2(4)
B15 B12 B13 B19 0.0(4)
B15 B12 B14 Cl9 112.3(3)
B15 B12 B14 B13 -138.1(3)
B15 B12 B14 B19 -100.7(3)
B15 B12 B14 B20 -37.2(3)
B15 B12 B16 Cl11 -110.6(3)
B15 B12 B16 B17 138.1(3)
B15 B12 B16 B21 37.4(3)
B15 B12 B16 B22 101.5(3)
B15 B12 B17 Cl12 -146.9(3)
B15 B12 B17 B13 100.7(3)
B15 B12 B17 B16 -37.3(3)
B15 B12 B17 B18 63.6(4)
B15 B12 B17 B22 -0.3(4)
B15 B14 B19 C2 -2.5(4)
B15 B14 B19 B13 -101.1(3)
B15 B14 B19 B18 -63.8(4)
B15 B14 B19 B20 37.4(3)
B15 B14 B20 C2 -98.5(3)
B15 B14 B20 B19 -138.0(3)
B15 B14 B20 B21 -37.7(3)
B15 B16 B17 Cl12 148.7(3)
B15 B16 B17 B12 37.5(3)
B15 B16 B17 B13 -0.3(4)
B15 B16 B17 B18 -63.6(4)
B15 B16 B17 B22 -101.3(3)
B15 B16 B21 C2 98.5(3)
B15 B16 B21 B20 37.4(3)
B15 B16 B21 B22 138.0(3)
B15 B16 B22 C2 1.8(4)
B15 B16 B22 B17 100.4(3)
B15 B16 B22 B18 62.7(4)
B15 B16 B22 B21 -37.8(3)
B15 B20 B21 C2 -133.4(3)
B15 B20 B21 B16 -37.7(3)
B15 B20 B21 B22 -100.8(3)
B15 B21 B22 C2 -95.7(3)
B15 B21 B22 B16 37.7(3)
B15 B21 B22 B17 0.1(4)
B15 B21 B22 B18 -63.6(4)
B16 B12 B13 Cl8 -148.7(3)
B16 B12 B13 B14 100.5(3)
B16 B12 B13 B17 -37.3(3)
B16 B12 B13 B18 -0.2(4)
B16 B12 B13 B19 63.1(4)
B16 B12 B14 Cl9 149.9(3)
B16 B12 B14 B13 -100.5(3)
B16 B12 B14 B15 37.6(3)
B16 B12 B14 B19 -63.1(3)
B16 B12 B14 B20 0.4(4)
B16 B12 B15 Cl10 111.5(3)
B16 B12 B15 B14 -137.7(3)
B16 B12 B15 B20 -100.5(3)
B16 B12 B15 B21 -36.9(3)
B16 B12 B17 Cl12 -109.7(3)
B16 B12 B17 B13 138.0(3)
B16 B12 B17 B18 100.9(3)
B16 B12 B17 B22 37.0(3)
B16 B15 B20 C2 -2.3(4)
B16 B15 B20 B14 -100.7(3)
B16 B15 B20 B19 -63.0(4)
B16 B15 B20 B21 37.3(3)
B16 B15 B21 C2 -98.2(3)
B16 B15 B21 B20 -137.9(3)
B16 B15 B21 B22 -37.5(3)
B16 B17 B18 C2 2.3(4)
B16 B17 B18 B13 101.2(3)
B16 B17 B18 B19 63.2(4)
B16 B17 B18 B22 -37.6(3)
B16 B17 B22 C2 98.1(3)
B16 B17 B22 B18 138.0(3)
B16 B17 B22 B21 37.2(3)
B16 B21 B22 C2 -133.4(3)
B16 B21 B22 B17 -37.6(3)
B16 B21 B22 B18 -101.3(3)
B17 B12 B13 Cl8 -111.4(3)
B17 B12 B13 B14 137.8(3)
B17 B12 B13 B18 37.1(3)
B17 B12 B13 B19 100.4(3)
B17 B12 B14 Cl9 -147.1(3)
B17 B12 B14 B13 -37.5(3)
B17 B12 B14 B15 100.6(3)
B17 B12 B14 B19 -0.1(4)
B17 B12 B14 B20 63.4(4)
B17 B12 B15 Cl10 148.8(3)
B17 B12 B15 B14 -100.4(3)
B17 B12 B15 B16 37.3(3)
B17 B12 B15 B20 -63.3(4)
B17 B12 B15 B21 0.3(4)
B17 B12 B16 Cl11 111.4(3)
B17 B12 B16 B15 -138.1(3)
B17 B12 B16 B21 -100.7(3)
B17 B12 B16 B22 -36.6(3)
B17 B13 B14 Cl9 148.4(3)
B17 B13 B14 B12 37.6(3)
B17 B13 B14 B15 0.0(4)
B17 B13 B14 B19 -100.4(3)
B17 B13 B14 B20 -63.3(4)
B17 B13 B18 C2 97.9(3)
B17 B13 B18 B19 137.5(3)
B17 B13 B18 B22 36.7(3)
B17 B13 B19 C2 1.9(4)
B17 B13 B19 B14 100.6(3)
B17 B13 B19 B18 -37.8(3)
B17 B13 B19 B20 63.4(4)
B17 B16 B21 C2 -2.3(4)
B17 B16 B21 B15 -100.8(3)
B17 B16 B21 B20 -63.4(4)
B17 B16 B21 B22 37.2(3)
B17 B16 B22 C2 -98.6(3)
B17 B16 B22 B18 -37.7(3)
B17 B16 B22 B21 -138.2(3)
B17 B18 B19 C2 -95.5(3)
B17 B18 B19 B13 38.1(3)
B17 B18 B19 B14 0.5(4)
B17 B18 B19 B20 -63.0(4)
B17 B18 B22 C2 133.1(3)
B17 B18 B22 B16 37.9(3)
B17 B18 B22 B21 101.0(3)
B18 C2 B19 B13 -40.4(3)
B18 C2 B19 B14 -103.1(3)
B18 C2 B19 B20 -143.5(3)
B18 C2 B20 B14 -4.5(4)
B18 C2 B20 B15 -67.0(4)
B18 C2 B20 B19 35.9(3)
B18 C2 B20 B21 -107.6(3)
B18 C2 B21 B15 66.6(4)
B18 C2 B21 B16 4.2(4)
B18 C2 B21 B20 106.8(4)
B18 C2 B21 B22 -36.1(3)
B18 C2 B22 B16 103.4(3)
B18 C2 B22 B17 40.8(3)
B18 C2 B22 B21 143.6(3)
B18 B13 B14 Cl9 -148.3(3)
B18 B13 B14 B12 100.9(3)
B18 B13 B14 B15 63.3(4)
B18 B13 B14 B19 -37.1(3)
B18 B13 B14 B20 0.0(4)
B18 B13 B17 Cl12 111.1(3)
B18 B13 B17 B12 -138.5(3)
B18 B13 B17 B16 -100.7(3)
B18 B13 B17 B22 -37.1(3)
B18 B13 B19 C2 39.7(3)
B18 B13 B19 B14 138.4(3)
B18 B13 B19 B20 101.3(3)
B18 B17 B22 C2 -39.9(3)
B18 B17 B22 B16 -138.0(3)
B18 B17 B22 B21 -100.8(3)
B18 B19 B20 C2 -32.4(3)
B18 B19 B20 B14 101.1(3)
B18 B19 B20 B15 63.3(4)
B18 B19 B20 B21 -0.3(4)
B19 C2 B18 B13 40.4(3)
B19 C2 B18 B17 102.7(3)
B19 C2 B18 B22 143.1(3)
B19 C2 B20 B14 -40.4(3)
B19 C2 B20 B15 -103.0(3)
B19 C2 B20 B21 -143.5(3)
B19 C2 B21 B15 -4.3(4)
B19 C2 B21 B16 -66.6(4)
B19 C2 B21 B20 36.0(3)
B19 C2 B21 B22 -106.9(3)
B19 C2 B22 B16 67.1(4)
B19 C2 B22 B17 4.5(4)
B19 C2 B22 B18 -36.3(3)
B19 C2 B22 B21 107.3(3)
B19 B13 B14 Cl9 -111.2(3)
B19 B13 B14 B12 138.0(3)
B19 B13 B14 B15 100.4(3)
B19 B13 B14 B20 37.1(3)
B19 B13 B17 Cl12 148.9(3)
B19 B13 B17 B12 -100.6(3)
B19 B13 B17 B16 -62.9(4)
B19 B13 B17 B18 37.8(3)
B19 B13 B17 B22 0.7(4)
B19 B13 B18 C2 -39.6(3)
B19 B13 B18 B17 -137.5(3)
B19 B13 B18 B22 -100.7(3)
B19 B14 B15 Cl10 -147.6(3)
B19 B14 B15 B12 100.7(3)
B19 B14 B15 B16 62.9(4)
B19 B14 B15 B20 -37.5(3)
B19 B14 B15 B21 0.1(4)
B19 B14 B20 C2 39.4(3)
B19 B14 B20 B15 138.0(3)
B19 B14 B20 B21 100.3(3)
B19 B18 B22 C2 32.5(3)
B19 B18 B22 B16 -62.7(4)
B19 B18 B22 B17 -100.5(3)
B19 B18 B22 B21 0.4(4)
B19 B20 B21 C2 -32.0(3)
B19 B20 B21 B15 101.4(3)
B19 B20 B21 B16 63.7(4)
B19 B20 B21 B22 0.5(4)
B20 C2 B18 B13 4.5(4)
B20 C2 B18 B17 66.8(4)
B20 C2 B18 B19 -35.9(3)
B20 C2 B18 B22 107.2(3)
B20 C2 B19 B13 103.1(3)
B20 C2 B19 B14 40.4(3)
B20 C2 B19 B18 143.5(3)
B20 C2 B21 B15 -40.2(3)
B20 C2 B21 B16 -102.6(3)
B20 C2 B21 B22 -142.9(3)
B20 C2 B22 B16 -3.6(4)
B20 C2 B22 B17 -66.1(4)
B20 C2 B22 B18 -106.9(3)
B20 C2 B22 B21 36.6(3)
B20 B14 B15 Cl10 -110.1(3)
B20 B14 B15 B12 138.3(3)
B20 B14 B15 B16 100.5(3)
B20 B14 B15 B21 37.7(3)
B20 B14 B19 C2 -39.9(3)
B20 B14 B19 B13 -138.5(3)
B20 B14 B19 B18 -101.2(3)
B20 B15 B16 Cl11 -149.4(3)
B20 B15 B16 B12 100.8(3)
B20 B15 B16 B17 63.3(4)
B20 B15 B16 B21 -37.6(3)
B20 B15 B16 B22 0.4(4)
B20 B15 B21 C2 39.8(3)
B20 B15 B21 B16 137.9(3)
B20 B15 B21 B22 100.5(3)
B20 B21 B22 C2 -32.7(3)
B20 B21 B22 B16 100.7(3)
B20 B21 B22 B17 63.1(4)
B20 B21 B22 B18 -0.6(4)
B21 C2 B18 B13 -66.5(4)
B21 C2 B18 B17 -4.2(4)
B21 C2 B18 B19 -106.9(4)
B21 C2 B18 B22 36.2(3)
B21 C2 B19 B13 67.1(4)
B21 C2 B19 B14 4.3(4)
B21 C2 B19 B18 107.5(3)
B21 C2 B19 B20 -36.0(3)
B21 C2 B20 B14 103.1(3)
B21 C2 B20 B15 40.5(3)
B21 C2 B20 B19 143.5(3)
B21 C2 B22 B16 -40.2(3)
B21 C2 B22 B17 -102.7(3)
B21 C2 B22 B18 -143.6(3)
B21 B15 B16 Cl11 -111.8(3)
B21 B15 B16 B12 138.4(3)
B21 B15 B16 B17 100.9(3)
B21 B15 B16 B22 38.0(3)
B21 B15 B20 C2 -39.6(3)
B21 B15 B20 B14 -137.9(3)
B21 B15 B20 B19 -100.3(3)
B21 B16 B17 Cl12 -147.7(3)
B21 B16 B17 B12 101.1(3)
B21 B16 B17 B13 63.4(4)
B21 B16 B17 B18 0.0(4)
B21 B16 B17 B22 -37.7(3)
B21 B16 B22 C2 39.6(3)
B21 B16 B22 B17 138.2(3)
B21 B16 B22 B18 100.4(3)
B22 C2 B18 B13 -102.7(3)
B22 C2 B18 B17 -40.4(3)
B22 C2 B18 B19 -143.1(3)
B22 C2 B19 B13 -4.1(4)
B22 C2 B19 B14 -66.8(4)
B22 C2 B19 B18 36.3(3)
B22 C2 B19 B20 -107.2(3)
B22 C2 B20 B14 66.4(4)
B22 C2 B20 B15 3.8(4)
B22 C2 B20 B19 106.7(3)
B22 C2 B20 B21 -36.7(3)
B22 C2 B21 B15 102.7(3)
B22 C2 B21 B16 40.3(3)
B22 C2 B21 B20 142.9(3)
B22 B16 B17 Cl12 -110.0(4)
B22 B16 B17 B12 138.8(3)
B22 B16 B17 B13 101.0(3)
B22 B16 B17 B18 37.7(3)
B22 B16 B21 C2 -39.5(3)
B22 B16 B21 B15 -138.0(3)
B22 B16 B21 B20 -100.6(3)
B22 B17 B18 C2 39.9(3)
B22 B17 B18 B13 138.7(3)
B22 B17 B18 B19 100.8(3)
B22 B18 B19 C2 -32.6(3)
B22 B18 B19 B13 101.0(3)
B22 B18 B19 B14 63.4(4)
B22 B18 B19 B20 -0.1(4)
B23 B24 B25 Cl15 110.5(4)
B23 B24 B25 B26 -37.1(3)
B23 B24 B25 B30 -138.2(3)
B23 B24 B25 B31 -100.4(3)
B23 B24 B28 Cl18 -110.4(3)
B23 B24 B28 B27 37.1(3)
B23 B24 B28 B29 138.1(3)
B23 B24 B28 B33 100.8(3)
B23 B24 B29 C3 60.4(4)
B23 B24 B29 B28 -37.3(3)
B23 B24 B29 B30 100.2(3)
B23 B24 B29 B33 -0.4(4)
B23 B24 B30 C3 -61.2(4)
B23 B24 B30 B25 37.0(3)
B23 B24 B30 B29 -100.7(3)
B23 B24 B30 B31 -0.5(4)
B23 B25 B26 Cl16 108.4(4)
B23 B25 B26 B27 -37.8(3)
B23 B25 B26 B31 -137.6(3)
B23 B25 B26 B32 -100.6(3)
B23 B25 B30 C3 60.9(4)
B23 B25 B30 B24 -37.4(3)
B23 B25 B30 B29 0.5(4)
B23 B25 B30 B31 100.4(4)
B23 B25 B31 C3 -61.0(4)
B23 B25 B31 B26 37.6(3)
B23 B25 B31 B30 -100.9(3)
B23 B25 B31 B32 0.3(4)
B23 B26 B27 Cl17 110.1(4)
B23 B26 B27 B28 -37.4(3)
B23 B26 B27 B32 -138.1(3)
B23 B26 B27 B33 -100.5(3)
B23 B26 B31 C3 61.5(4)
B23 B26 B31 B25 -37.6(3)
B23 B26 B31 B30 -0.1(4)
B23 B26 B31 B32 101.0(3)
B23 B26 B32 C3 -60.5(4)
B23 B26 B32 B27 37.4(3)
B23 B26 B32 B31 -99.9(4)
B23 B26 B32 B33 0.1(5)
B23 B27 B28 Cl18 110.0(3)
B23 B27 B28 B24 -37.1(3)
B23 B27 B28 B29 -100.6(3)
B23 B27 B28 B33 -138.0(3)
B23 B27 B32 C3 61.5(4)
B23 B27 B32 B26 -37.3(3)
B23 B27 B32 B31 0.8(4)
B23 B27 B32 B33 101.0(3)
B23 B27 B33 C3 -60.7(4)
B23 B27 B33 B28 37.7(3)
B23 B27 B33 B29 0.3(4)
B23 B27 B33 B32 -100.6(3)
B23 B28 B29 C3 -61.3(4)
B23 B28 B29 B24 37.6(3)
B23 B28 B29 B30 -0.3(4)
B23 B28 B29 B33 -101.1(3)
B23 B28 B33 C3 60.8(4)
B23 B28 B33 B27 -37.6(3)
B23 B28 B33 B29 100.8(3)
B23 B28 B33 B32 -0.3(4)
B24 B23 B25 Cl15 -111.4(4)
B24 B23 B25 B26 138.5(3)
B24 B23 B25 B30 37.1(3)
B24 B23 B25 B31 100.8(3)
B24 B23 B26 Cl16 -148.8(3)
B24 B23 B26 B25 -37.4(3)
B24 B23 B26 B27 100.3(3)
B24 B23 B26 B31 -0.2(4)
B24 B23 B26 B32 63.1(4)
B24 B23 B27 Cl17 146.3(3)
B24 B23 B27 B26 -101.7(3)
B24 B23 B27 B28 36.8(3)
B24 B23 B27 B32 -64.3(4)
B24 B23 B27 B33 -0.6(4)
B24 B23 B28 Cl18 109.9(3)
B24 B23 B28 B27 -138.8(3)
B24 B23 B28 B29 -37.4(3)
B24 B23 B28 B33 -101.2(3)
B24 B25 B26 Cl16 145.7(3)
B24 B25 B26 B23 37.3(3)
B24 B25 B26 B27 -0.5(4)
B24 B25 B26 B31 -100.4(3)
B24 B25 B26 B32 -63.3(4)
B24 B25 B30 C3 98.3(3)
B24 B25 B30 B29 37.9(3)
B24 B25 B30 B31 137.8(3)
B24 B25 B31 C3 2.5(4)
B24 B25 B31 B26 101.1(3)
B24 B25 B31 B30 -37.4(3)
B24 B25 B31 B32 63.8(4)
B24 B28 B29 C3 -98.9(3)
B24 B28 B29 B30 -37.8(3)
B24 B28 B29 B33 -138.6(3)
B24 B28 B33 C3 -3.0(4)
B24 B28 B33 B27 -101.4(3)
B24 B28 B33 B29 37.0(3)
B24 B28 B33 B32 -64.1(4)
B24 B29 B30 C3 -133.3(3)
B24 B29 B30 B25 -38.3(3)
B24 B29 B30 B31 -101.1(3)
B24 B29 B33 C3 95.6(3)
B24 B29 B33 B27 0.1(4)
B24 B29 B33 B28 -37.4(3)
B24 B29 B33 B32 63.4(4)
B24 B30 B31 C3 -95.3(3)
B24 B30 B31 B25 38.1(3)
B24 B30 B31 B26 0.4(4)
B24 B30 B31 B32 -63.4(4)
B25 B23 B24 Cl14 111.8(3)
B25 B23 B24 B28 -137.7(3)
B25 B23 B24 B29 -100.5(3)
B25 B23 B24 B30 -37.0(3)
B25 B23 B26 Cl16 -111.4(4)
B25 B23 B26 B27 137.7(3)
B25 B23 B26 B31 37.2(3)
B25 B23 B26 B32 100.6(4)
B25 B23 B27 Cl17 -149.9(3)
B25 B23 B27 B26 -37.9(3)
B25 B23 B27 B28 100.5(3)
B25 B23 B27 B32 -0.6(4)
B25 B23 B27 B33 63.2(4)
B25 B23 B28 Cl18 147.8(3)
B25 B23 B28 B24 37.9(3)
B25 B23 B28 B27 -100.9(3)
B25 B23 B28 B29 0.6(4)
B25 B23 B28 B33 -63.3(4)
B25 B24 B28 Cl18 -147.8(3)
B25 B24 B28 B23 -37.4(3)
B25 B24 B28 B27 -0.3(4)
B25 B24 B28 B29 100.7(3)
B25 B24 B28 B33 63.4(4)
B25 B24 B29 C3 -2.3(4)
B25 B24 B29 B28 -100.0(3)
B25 B24 B29 B30 37.5(3)
B25 B24 B29 B33 -63.1(4)
B25 B24 B30 C3 -98.2(3)
B25 B24 B30 B29 -137.6(3)
B25 B24 B30 B31 -37.5(3)
B25 B26 B27 Cl17 147.8(3)
B25 B26 B27 B23 37.7(3)
B25 B26 B27 B28 0.3(4)
B25 B26 B27 B32 -100.4(4)
B25 B26 B27 B33 -62.8(4)
B25 B26 B31 C3 99.0(4)
B25 B26 B31 B30 37.5(3)
B25 B26 B31 B32 138.6(3)
B25 B26 B32 C3 2.8(4)
B25 B26 B32 B27 100.7(3)
B25 B26 B32 B31 -36.6(3)
B25 B26 B32 B33 63.4(4)
B25 B30 B31 C3 -133.5(3)
B25 B30 B31 B26 -37.7(3)
B25 B30 B31 B32 -101.5(4)
B25 B31 B32 C3 -96.1(4)
B25 B31 B32 B26 37.6(3)
B25 B31 B32 B27 -0.7(5)
B25 B31 B32 B33 -63.8(4)
B26 B23 B24 Cl14 149.3(3)
B26 B23 B24 B25 37.4(3)
B26 B23 B24 B28 -100.2(3)
B26 B23 B24 B29 -63.1(4)
B26 B23 B24 B30 0.4(4)
B26 B23 B25 Cl15 110.2(4)
B26 B23 B25 B24 -138.5(3)
B26 B23 B25 B30 -101.3(4)
B26 B23 B25 B31 -37.7(3)
B26 B23 B27 Cl17 -112.0(4)
B26 B23 B27 B28 138.4(3)
B26 B23 B27 B32 37.3(3)
B26 B23 B27 B33 101.1(3)
B26 B23 B28 Cl18 -148.5(3)
B26 B23 B28 B24 101.6(3)
B26 B23 B28 B27 -37.2(3)
B26 B23 B28 B29 64.2(4)
B26 B23 B28 B33 0.4(4)
B26 B25 B30 C3 -2.3(4)
B26 B25 B30 B24 -100.6(3)
B26 B25 B30 B29 -62.7(4)
B26 B25 B30 B31 37.2(3)
B26 B25 B31 C3 -98.6(3)
B26 B25 B31 B30 -138.5(3)
B26 B25 B31 B32 -37.3(3)
B26 B27 B28 Cl18 147.1(3)
B26 B27 B28 B23 37.1(3)
B26 B27 B28 B24 0.0(4)
B26 B27 B28 B29 -63.5(4)
B26 B27 B28 B33 -100.9(3)
B26 B27 B32 C3 98.7(3)
B26 B27 B32 B31 38.0(3)
B26 B27 B32 B33 138.2(3)
B26 B27 B33 C3 2.5(4)
B26 B27 B33 B28 100.8(3)
B26 B27 B33 B29 63.5(4)
B26 B27 B33 B32 -37.4(3)
B26 B31 B32 C3 -133.7(3)
B26 B31 B32 B27 -38.4(3)
B26 B31 B32 B33 -101.4(3)
B26 B32 B33 C3 -95.6(4)
B26 B32 B33 B27 37.7(3)
B26 B32 B33 B28 0.1(5)
B26 B32 B33 B29 -63.5(4)
B27 B23 B24 Cl14 -147.0(3)
B27 B23 B24 B25 101.1(3)
B27 B23 B24 B28 -36.5(3)
B27 B23 B24 B29 0.6(4)
B27 B23 B24 B30 64.1(4)
B27 B23 B25 Cl15 148.0(3)
B27 B23 B25 B24 -100.6(3)
B27 B23 B25 B26 37.8(3)
B27 B23 B25 B30 -63.5(4)
B27 B23 B25 B31 0.1(4)
B27 B23 B26 Cl16 110.9(4)
B27 B23 B26 B25 -137.7(3)
B27 B23 B26 B31 -100.5(3)
B27 B23 B26 B32 -37.2(3)
B27 B23 B28 Cl18 -111.3(3)
B27 B23 B28 B24 138.8(3)
B27 B23 B28 B29 101.4(3)
B27 B23 B28 B33 37.6(3)
B27 B26 B31 C3 -1.8(4)
B27 B26 B31 B25 -100.8(3)
B27 B26 B31 B30 -63.3(4)
B27 B26 B31 B32 37.8(3)
B27 B26 B32 C3 -97.9(3)
B27 B26 B32 B31 -137.3(3)
B27 B26 B32 B33 -37.3(3)
B27 B28 B29 C3 2.4(4)
B27 B28 B29 B24 101.3(3)
B27 B28 B29 B30 63.4(4)
B27 B28 B29 B33 -37.3(3)
B27 B28 B33 C3 98.4(3)
B27 B28 B33 B29 138.4(3)
B27 B28 B33 B32 37.3(3)
B27 B32 B33 C3 -133.3(3)
B27 B32 B33 B28 -37.5(3)
B27 B32 B33 B29 -101.2(3)
B28 B23 B24 Cl14 -110.5(3)
B28 B23 B24 B25 137.7(3)
B28 B23 B24 B29 37.1(3)
B28 B23 B24 B30 100.7(3)
B28 B23 B25 Cl15 -149.1(3)
B28 B23 B25 B24 -37.8(3)
B28 B23 B25 B26 100.7(3)
B28 B23 B25 B30 -0.6(4)
B28 B23 B25 B31 63.0(4)
B28 B23 B26 Cl16 147.8(3)
B28 B23 B26 B25 -100.9(3)
B28 B23 B26 B27 36.9(3)
B28 B23 B26 B31 -63.6(4)
B28 B23 B26 B32 -0.3(4)
B28 B23 B27 Cl17 109.6(3)
B28 B23 B27 B26 -138.4(3)
B28 B23 B27 B32 -101.1(3)
B28 B23 B27 B33 -37.3(3)
B28 B24 B25 Cl15 148.1(3)
B28 B24 B25 B23 37.6(3)
B28 B24 B25 B26 0.5(4)
B28 B24 B25 B30 -100.6(3)
B28 B24 B25 B31 -62.9(4)
B28 B24 B29 C3 97.6(3)
B28 B24 B29 B30 137.5(3)
B28 B24 B29 B33 36.9(3)
B28 B24 B30 C3 1.8(4)
B28 B24 B30 B25 100.0(3)
B28 B24 B30 B29 -37.6(3)
B28 B24 B30 B31 62.5(4)
B28 B27 B32 C3 -2.3(4)
B28 B27 B32 B26 -101.0(3)
B28 B27 B32 B31 -63.0(4)
B28 B27 B32 B33 37.2(3)
B28 B27 B33 C3 -98.4(3)
B28 B27 B33 B29 -37.4(3)
B28 B27 B33 B32 -138.2(3)
B28 B29 B30 C3 -95.1(3)
B28 B29 B30 B24 38.2(3)
B28 B29 B30 B25 -0.1(5)
B28 B29 B30 B31 -62.9(4)
B28 B29 B33 C3 133.0(3)
B28 B29 B33 B27 37.4(3)
B28 B29 B33 B32 100.8(3)
B29 C3 B30 B24 -40.4(3)
B29 C3 B30 B25 -103.3(3)
B29 C3 B30 B31 -143.3(3)
B29 C3 B31 B25 -4.4(5)
B29 C3 B31 B26 -67.5(4)
B29 C3 B31 B30 36.3(3)
B29 C3 B31 B32 -107.8(4)
B29 C3 B32 B26 66.8(4)
B29 C3 B32 B27 4.2(4)
B29 C3 B32 B31 107.0(4)
B29 C3 B32 B33 -36.1(3)
B29 C3 B33 B27 103.2(3)
B29 C3 B33 B28 40.8(3)
B29 C3 B33 B32 143.7(3)
B29 B24 B25 Cl15 -149.2(3)
B29 B24 B25 B23 100.3(3)
B29 B24 B25 B26 63.2(4)
B29 B24 B25 B30 -37.9(3)
B29 B24 B25 B31 -0.1(4)
B29 B24 B28 Cl18 111.5(3)
B29 B24 B28 B23 -138.1(3)
B29 B24 B28 B27 -101.0(3)
B29 B24 B28 B33 -37.3(3)
B29 B24 B30 C3 39.5(3)
B29 B24 B30 B25 137.6(3)
B29 B24 B30 B31 100.2(4)
B29 B28 B33 C3 -40.0(3)
B29 B28 B33 B27 -138.4(3)
B29 B28 B33 B32 -101.1(4)
B29 B30 B31 C3 -32.1(3)
B29 B30 B31 B25 101.4(3)
B29 B30 B31 B26 63.6(4)
B29 B30 B31 B32 -0.2(4)
B30 C3 B29 B24 40.4(3)
B30 C3 B29 B28 103.0(3)
B30 C3 B29 B33 143.4(3)
B30 C3 B31 B25 -40.7(3)
B30 C3 B31 B26 -103.8(4)
B30 C3 B31 B32 -144.0(3)
B30 C3 B32 B26 -4.6(4)
B30 C3 B32 B27 -67.2(4)
B30 C3 B32 B31 35.5(3)
B30 C3 B32 B33 -107.6(4)
B30 C3 B33 B27 66.9(4)
B30 C3 B33 B28 4.5(4)
B30 C3 B33 B29 -36.3(3)
B30 C3 B33 B32 107.4(4)
B30 B24 B25 Cl15 -111.3(4)
B30 B24 B25 B23 138.2(3)
B30 B24 B25 B26 101.1(4)
B30 B24 B25 B31 37.8(3)
B30 B24 B28 Cl18 149.5(3)
B30 B24 B28 B23 -100.1(3)
B30 B24 B28 B27 -63.0(4)
B30 B24 B28 B29 38.0(3)
B30 B24 B28 B33 0.7(4)
B30 B24 B29 C3 -39.9(3)
B30 B24 B29 B28 -137.5(3)
B30 B24 B29 B33 -100.7(4)
B30 B25 B26 Cl16 -151.3(3)
B30 B25 B26 B23 100.3(3)
B30 B25 B26 B27 62.6(4)
B30 B25 B26 B31 -37.3(3)
B30 B25 B26 B32 -0.3(4)
B30 B25 B31 C3 40.0(3)
B30 B25 B31 B26 138.5(3)
B30 B25 B31 B32 101.3(4)
B30 B29 B33 C3 32.4(3)
B30 B29 B33 B27 -63.2(4)
B30 B29 B33 B28 -100.6(3)
B30 B29 B33 B32 0.2(4)
B30 B31 B32 C3 -32.0(3)
B30 B31 B32 B26 101.7(4)
B30 B31 B32 B27 63.4(4)
B30 B31 B32 B33 0.3(4)
B31 C3 B29 B24 4.3(5)
B31 C3 B29 B28 66.9(4)
B31 C3 B29 B30 -36.1(3)
B31 C3 B29 B33 107.3(4)
B31 C3 B30 B24 102.9(3)
B31 C3 B30 B25 40.0(3)
B31 C3 B30 B29 143.3(3)
B31 C3 B32 B26 -40.1(3)
B31 C3 B32 B27 -102.7(3)
B31 C3 B32 B33 -143.1(3)
B31 C3 B33 B27 -3.9(5)
B31 C3 B33 B28 -66.3(4)
B31 C3 B33 B29 -107.2(4)
B31 C3 B33 B32 36.5(3)
B31 B25 B26 Cl16 -114.0(4)
B31 B25 B26 B23 137.6(3)
B31 B25 B26 B27 99.9(3)
B31 B25 B26 B32 37.0(3)
B31 B25 B30 C3 -39.5(3)
B31 B25 B30 B24 -137.8(3)
B31 B25 B30 B29 -99.9(4)
B31 B26 B27 Cl17 -149.8(3)
B31 B26 B27 B23 100.1(4)
B31 B26 B27 B28 62.7(4)
B31 B26 B27 B32 -38.0(3)
B31 B26 B27 B33 -0.4(4)
B31 B26 B32 C3 39.4(3)
B31 B26 B32 B27 137.3(3)
B31 B26 B32 B33 100.0(4)
B31 B32 B33 C3 -32.4(3)
B31 B32 B33 B27 100.9(3)
B31 B32 B33 B28 63.4(4)
B31 B32 B33 B29 -0.3(4)
B32 C3 B29 B24 -66.9(4)
B32 C3 B29 B28 -4.3(4)
B32 C3 B29 B30 -107.3(4)
B32 C3 B29 B33 36.1(3)
B32 C3 B30 B24 67.3(4)
B32 C3 B30 B25 4.4(4)
B32 C3 B30 B29 107.7(4)
B32 C3 B30 B31 -35.6(3)
B32 C3 B31 B25 103.4(4)
B32 C3 B31 B26 40.2(3)
B32 C3 B31 B30 144.0(3)
B32 C3 B33 B27 -40.4(3)
B32 C3 B33 B28 -102.8(3)
B32 C3 B33 B29 -143.7(3)
B32 B26 B27 Cl17 -111.8(4)
B32 B26 B27 B23 138.1(3)
B32 B26 B27 B28 100.7(4)
B32 B26 B27 B33 37.6(3)
B32 B26 B31 C3 -39.5(3)
B32 B26 B31 B25 -138.6(3)
B32 B26 B31 B30 -101.1(4)
B32 B27 B28 Cl18 -149.6(3)
B32 B27 B28 B23 100.5(3)
B32 B27 B28 B24 63.4(4)
B32 B27 B28 B29 -0.1(4)
B32 B27 B28 B33 -37.5(3)
B32 B27 B33 C3 39.8(3)
B32 B27 B33 B28 138.2(3)
B32 B27 B33 B29 100.9(3)
B33 C3 B29 B24 -103.0(3)
B33 C3 B29 B28 -40.4(3)
B33 C3 B29 B30 -143.4(3)
B33 C3 B30 B24 -4.1(5)
B33 C3 B30 B25 -67.0(4)
B33 C3 B30 B29 36.3(3)
B33 C3 B30 B31 -107.0(4)
B33 C3 B31 B25 66.8(4)
B33 C3 B31 B26 3.7(5)
B33 C3 B31 B30 107.5(4)
B33 C3 B31 B32 -36.6(3)
B33 C3 B32 B26 102.9(3)
B33 C3 B32 B27 40.3(3)
B33 C3 B32 B31 143.1(3)
B33 B27 B28 Cl18 -112.0(3)
B33 B27 B28 B23 138.0(3)
B33 B27 B28 B24 100.9(3)
B33 B27 B28 B29 37.5(3)
B33 B27 B32 C3 -39.5(3)
B33 B27 B32 B26 -138.2(3)
B33 B27 B32 B31 -100.2(4)
B33 B28 B29 C3 39.8(3)
B33 B28 B29 B24 138.6(3)
B33 B28 B29 B30 100.8(4)
B33 B29 B30 C3 -32.2(3)
B33 B29 B30 B24 101.1(3)
B33 B29 B30 B25 62.8(4)
B33 B29 B30 B31 0.0(4)
B34 B35 B36 Cl21 110.5(4)
B34 B35 B36 B37 -37.6(3)
B34 B35 B36 B41 -138.4(3)
B34 B35 B36 B42 -100.6(3)
B34 B35 B39 Cl24 -107.8(4)
B34 B35 B39 B38 37.8(3)
B34 B35 B39 B40 138.9(3)
B34 B35 B39 B44 101.8(3)
B34 B35 B40 C4 61.3(4)
B34 B35 B40 B39 -36.7(3)
B34 B35 B40 B41 101.1(3)
B34 B35 B40 B44 0.1(4)
B34 B35 B41 C4 -61.2(4)
B34 B35 B41 B36 37.4(3)
B34 B35 B41 B40 -100.7(3)
B34 B35 B41 B42 0.0(4)
B34 B36 B37 Cl22 110.1(3)
B34 B36 B37 B38 -37.4(3)
B34 B36 B37 B42 -138.1(3)
B34 B36 B37 B43 -100.7(3)
B34 B36 B41 C4 61.0(4)
B34 B36 B41 B35 -36.9(3)
B34 B36 B41 B40 0.4(4)
B34 B36 B41 B42 100.9(3)
B34 B36 B42 C4 -60.8(4)
B34 B36 B42 B37 37.5(3)
B34 B36 B42 B41 -100.4(3)
B34 B36 B42 B43 0.0(4)
B34 B37 B38 Cl23 110.1(3)
B34 B37 B38 B39 -37.4(3)
B34 B37 B38 B43 -138.0(3)
B34 B37 B38 B44 -100.0(3)
B34 B37 B42 C4 61.1(4)
B34 B37 B42 B36 -37.5(3)
B34 B37 B42 B41 0.3(4)
B34 B37 B42 B43 100.9(3)
B34 B37 B43 C4 -60.8(4)
B34 B37 B43 B38 37.7(3)
B34 B37 B43 B42 -100.8(3)
B34 B37 B43 B44 -0.1(4)
B34 B38 B39 Cl24 108.7(3)
B34 B38 B39 B35 -37.5(3)
B34 B38 B39 B40 -100.8(3)
B34 B38 B39 B44 -138.7(3)
B34 B38 B43 C4 60.4(4)
B34 B38 B43 B37 -37.7(3)
B34 B38 B43 B42 -0.9(4)
B34 B38 B43 B44 100.0(3)
B34 B38 B44 C4 -61.9(4)
B34 B38 B44 B39 36.7(3)
B34 B38 B44 B40 -1.1(4)
B34 B38 B44 B43 -101.5(3)
B34 B39 B40 C4 -62.0(4)
B34 B39 B40 B35 36.8(3)
B34 B39 B40 B41 -1.0(4)
B34 B39 B40 B44 -102.0(3)
B34 B39 B44 C4 60.6(4)
B34 B39 B44 B38 -37.4(3)
B34 B39 B44 B40 100.5(3)
B34 B39 B44 B43 -0.2(4)
B35 B34 B36 Cl21 -111.4(4)
B35 B34 B36 B37 137.9(3)
B35 B34 B36 B41 37.0(3)
B35 B34 B36 B42 100.6(3)
B35 B34 B37 Cl22 -148.8(3)
B35 B34 B37 B36 -37.6(3)
B35 B34 B37 B38 100.9(3)
B35 B34 B37 B42 -0.3(4)
B35 B34 B37 B43 63.5(4)
B35 B34 B38 Cl23 149.6(3)
B35 B34 B38 B37 -100.3(3)
B35 B34 B38 B39 37.6(3)
B35 B34 B38 B43 -62.5(4)
B35 B34 B38 B44 1.1(4)
B35 B34 B39 Cl24 111.8(4)
B35 B34 B39 B38 -138.1(3)
B35 B34 B39 B40 -36.7(3)
B35 B34 B39 B44 -100.7(4)
B35 B36 B37 Cl22 147.4(3)
B35 B36 B37 B34 37.3(3)
B35 B36 B37 B38 -0.1(4)
B35 B36 B37 B42 -100.8(3)
B35 B36 B37 B43 -63.4(4)
B35 B36 B41 C4 98.0(3)
B35 B36 B41 B40 37.3(3)
B35 B36 B41 B42 137.9(3)
B35 B36 B42 C4 2.1(4)
B35 B36 B42 B37 100.4(3)
B35 B36 B42 B41 -37.5(3)
B35 B36 B42 B43 62.9(4)
B35 B39 B40 C4 -98.8(3)
B35 B39 B40 B41 -37.7(3)
B35 B39 B40 B44 -138.8(3)
B35 B39 B44 C4 -3.0(4)
B35 B39 B44 B38 -101.0(3)
B35 B39 B44 B40 36.9(3)
B35 B39 B44 B43 -63.8(4)
B35 B40 B41 C4 -133.3(3)
B35 B40 B41 B36 -37.5(3)
B35 B40 B41 B42 -100.5(4)
B35 B40 B44 C4 95.9(4)
B35 B40 B44 B38 0.7(4)
B35 B40 B44 B39 -37.2(3)
B35 B40 B44 B43 63.6(4)
B35 B41 B42 C4 -95.6(3)
B35 B41 B42 B36 37.7(3)
B35 B41 B42 B37 -0.2(4)
B35 B41 B42 B43 -63.9(4)
B36 B34 B35 Cl20 112.1(3)
B36 B34 B35 B39 -137.6(3)
B36 B34 B35 B40 -101.0(3)
B36 B34 B35 B41 -37.3(3)
B36 B34 B37 Cl22 -111.2(4)
B36 B34 B37 B38 138.5(3)
B36 B34 B37 B42 37.3(3)
B36 B34 B37 B43 101.1(3)
B36 B34 B38 Cl23 -146.9(3)
B36 B34 B38 B37 -36.8(3)
B36 B34 B38 B39 101.1(3)
B36 B34 B38 B43 0.9(4)
B36 B34 B38 B44 64.6(4)
B36 B34 B39 Cl24 149.7(3)
B36 B34 B39 B35 37.9(3)
B36 B34 B39 B38 -100.2(3)
B36 B34 B39 B40 1.2(4)
B36 B34 B39 B44 -62.8(4)
B36 B35 B39 Cl24 -145.8(3)
B36 B35 B39 B34 -37.9(3)
B36 B35 B39 B38 -0.2(4)
B36 B35 B39 B40 101.0(3)
B36 B35 B39 B44 63.9(4)
B36 B35 B40 C4 -2.5(4)
B36 B35 B40 B39 -100.5(3)
B36 B35 B40 B41 37.4(3)
B36 B35 B40 B44 -63.7(4)
B36 B35 B41 C4 -98.7(3)
B36 B35 B41 B40 -138.2(3)
B36 B35 B41 B42 -37.4(3)
B36 B37 B38 Cl23 147.4(3)
B36 B37 B38 B34 37.3(3)
B36 B37 B38 B39 -0.1(4)
B36 B37 B38 B43 -100.6(3)
B36 B37 B38 B44 -62.7(4)
B36 B37 B42 C4 98.6(3)
B36 B37 B42 B41 37.8(3)
B36 B37 B42 B43 138.4(3)
B36 B37 B43 C4 2.9(4)
B36 B37 B43 B38 101.4(3)
B36 B37 B43 B42 -37.2(3)
B36 B37 B43 B44 63.6(4)
B36 B41 B42 C4 -133.4(3)
B36 B41 B42 B37 -37.9(3)
B36 B41 B42 B43 -101.7(3)
B36 B42 B43 C4 -95.5(3)
B36 B42 B43 B37 37.6(3)
B36 B42 B43 B38 0.6(4)
B36 B42 B43 B44 -62.9(4)
B37 B34 B35 Cl20 149.5(3)
B37 B34 B35 B36 37.4(3)
B37 B34 B35 B39 -100.2(3)
B37 B34 B35 B40 -63.5(4)
B37 B34 B35 B41 0.2(4)
B37 B34 B36 Cl21 110.7(4)
B37 B34 B36 B35 -137.9(3)
B37 B34 B36 B41 -100.8(3)
B37 B34 B36 B42 -37.3(3)
B37 B34 B38 Cl23 -110.1(4)
B37 B34 B38 B39 137.9(3)
B37 B34 B38 B43 37.8(3)
B37 B34 B38 B44 101.5(3)
B37 B34 B39 Cl24 -147.3(3)
B37 B34 B39 B35 100.9(3)
B37 B34 B39 B38 -37.2(3)
B37 B34 B39 B40 64.2(4)
B37 B34 B39 B44 0.2(4)
B37 B36 B41 C4 -2.4(4)
B37 B36 B41 B35 -100.4(3)
B37 B36 B41 B40 -63.1(4)
B37 B36 B41 B42 37.5(3)
B37 B36 B42 C4 -98.2(3)
B37 B36 B42 B41 -137.9(3)
B37 B36 B42 B43 -37.5(3)
B37 B38 B39 Cl24 146.3(3)
B37 B38 B39 B34 37.6(3)
B37 B38 B39 B35 0.1(4)
B37 B38 B39 B40 -63.2(4)
B37 B38 B39 B44 -101.1(3)
B37 B38 B43 C4 98.1(3)
B37 B38 B43 B42 36.8(3)
B37 B38 B43 B44 137.7(3)
B37 B38 B44 C4 1.7(4)
B37 B38 B44 B39 100.2(3)
B37 B38 B44 B40 62.5(4)
B37 B38 B44 B43 -38.0(3)
B37 B42 B43 C4 -133.1(3)
B37 B42 B43 B38 -37.0(3)
B37 B42 B43 B44 -100.5(3)
B37 B43 B44 C4 -95.7(3)
B37 B43 B44 B38 37.7(3)
B37 B43 B44 B39 0.2(4)
B37 B43 B44 B40 -63.4(4)
B38 B34 B35 Cl20 -147.7(3)
B38 B34 B35 B36 100.2(3)
B38 B34 B35 B39 -37.4(3)
B38 B34 B35 B40 -0.7(4)
B38 B34 B35 B41 63.0(4)
B38 B34 B36 Cl21 147.4(3)
B38 B34 B36 B35 -101.1(3)
B38 B34 B36 B37 36.7(3)
B38 B34 B36 B41 -64.1(4)
B38 B34 B36 B42 -0.6(4)
B38 B34 B37 Cl22 110.3(4)
B38 B34 B37 B36 -138.5(3)
B38 B34 B37 B42 -101.2(3)
B38 B34 B37 B43 -37.5(3)
B38 B34 B39 Cl24 -110.1(4)
B38 B34 B39 B35 138.1(3)
B38 B34 B39 B40 101.3(3)
B38 B34 B39 B44 37.4(3)
B38 B37 B42 C4 -2.7(4)
B38 B37 B42 B36 -101.4(3)
B38 B37 B42 B41 -63.6(4)
B38 B37 B42 B43 37.0(3)
B38 B37 B43 C4 -98.5(3)
B38 B37 B43 B42 -138.5(3)
B38 B37 B43 B44 -37.8(3)
B38 B39 B40 C4 2.0(4)
B38 B39 B40 B35 100.9(3)
B38 B39 B40 B41 63.1(4)
B38 B39 B40 B44 -37.9(3)
B38 B39 B44 C4 98.0(3)
B38 B39 B44 B40 137.9(3)
B38 B39 B44 B43 37.2(3)
B38 B43 B44 C4 -133.3(3)
B38 B43 B44 B39 -37.5(3)
B38 B43 B44 B40 -101.0(3)
B39 B34 B35 Cl20 -110.3(4)
B39 B34 B35 B36 137.6(3)
B39 B34 B35 B40 36.7(3)
B39 B34 B35 B41 100.4(3)
B39 B34 B36 Cl21 -149.4(3)
B39 B34 B36 B35 -38.0(3)
B39 B34 B36 B37 99.9(3)
B39 B34 B36 B41 -0.9(4)
B39 B34 B36 B42 62.6(4)
B39 B34 B37 Cl22 147.6(3)
B39 B34 B37 B36 -101.2(3)
B39 B34 B37 B38 37.4(3)
B39 B34 B37 B42 -63.8(4)
B39 B34 B37 B43 -0.1(4)
B39 B34 B38 Cl23 112.0(4)
B39 B34 B38 B37 -137.9(3)
B39 B34 B38 B43 -100.2(3)
B39 B34 B38 B44 -36.5(3)
B39 B35 B36 Cl21 148.2(3)
B39 B35 B36 B34 37.7(3)
B39 B35 B36 B37 0.1(4)
B39 B35 B36 B41 -100.6(3)
B39 B35 B36 B42 -62.9(4)
B39 B35 B40 C4 98.0(3)
B39 B35 B40 B41 137.9(3)
B39 B35 B40 B44 36.8(3)
B39 B35 B41 C4 2.0(4)
B39 B35 B41 B36 100.7(3)
B39 B35 B41 B40 -37.5(3)
B39 B35 B41 B42 63.3(4)
B39 B38 B43 C4 -2.7(4)
B39 B38 B43 B37 -100.8(3)
B39 B38 B43 B42 -64.0(4)
B39 B38 B43 B44 37.0(3)
B39 B38 B44 C4 -98.5(3)
B39 B38 B44 B40 -37.8(3)
B39 B38 B44 B43 -138.2(3)
B39 B40 B41 C4 -95.4(3)
B39 B40 B41 B35 37.9(3)
B39 B40 B41 B36 0.4(4)
B39 B40 B41 B42 -62.6(4)
B39 B40 B44 C4 133.1(3)
B39 B40 B44 B38 37.8(3)
B39 B40 B44 B43 100.8(3)
B40 C4 B41 B35 -40.3(3)
B40 C4 B41 B36 -102.7(3)
B40 C4 B41 B42 -142.9(3)
B40 C4 B42 B36 -4.1(5)
B40 C4 B42 B37 -66.6(4)
B40 C4 B42 B41 36.5(3)
B40 C4 B42 B43 -107.4(4)
B40 C4 B43 B37 66.3(4)
B40 C4 B43 B38 4.4(4)
B40 C4 B43 B42 106.7(4)
B40 C4 B43 B44 -36.2(3)
B40 C4 B44 B38 103.1(3)
B40 C4 B44 B39 40.8(3)
B40 C4 B44 B43 143.3(3)
B40 B35 B36 Cl21 -148.7(3)
B40 B35 B36 B34 100.8(3)
B40 B35 B36 B37 63.3(4)
B40 B35 B36 B41 -37.5(3)
B40 B35 B36 B42 0.2(4)
B40 B35 B39 Cl24 113.3(4)
B40 B35 B39 B34 -138.9(3)
B40 B35 B39 B38 -101.1(3)
B40 B35 B39 B44 -37.1(3)
B40 B35 B41 C4 39.5(3)
B40 B35 B41 B36 138.2(3)
B40 B35 B41 B42 100.7(3)
B40 B39 B44 C4 -39.9(3)
B40 B39 B44 B38 -137.9(3)
B40 B39 B44 B43 -100.7(4)
B40 B41 B42 C4 -32.5(3)
B40 B41 B42 B36 100.8(4)
B40 B41 B42 B37 62.9(4)
B40 B41 B42 B43 -0.8(4)
B41 C4 B40 B35 40.6(3)
B41 C4 B40 B39 103.1(3)
B41 C4 B40 B44 143.6(3)
B41 C4 B42 B36 -40.6(3)
B41 C4 B42 B37 -103.1(3)
B41 C4 B42 B43 -143.9(3)
B41 C4 B43 B37 -4.8(5)
B41 C4 B43 B38 -66.8(4)
B41 C4 B43 B42 35.5(3)
B41 C4 B43 B44 -107.4(4)
B41 C4 B44 B38 67.0(4)
B41 C4 B44 B39 4.7(5)
B41 C4 B44 B40 -36.1(3)
B41 C4 B44 B43 107.2(4)
B41 B35 B36 Cl21 -111.2(4)
B41 B35 B36 B34 138.4(3)
B41 B35 B36 B37 100.8(3)
B41 B35 B36 B42 37.7(3)
B41 B35 B39 Cl24 151.0(3)
B41 B35 B39 B34 -101.2(3)
B41 B35 B39 B38 -63.4(4)
B41 B35 B39 B40 37.7(3)
B41 B35 B39 B44 0.6(4)
B41 B35 B40 C4 -39.9(3)
B41 B35 B40 B39 -137.9(3)
B41 B35 B40 B44 -101.1(4)
B41 B36 B37 Cl22 -149.5(3)
B41 B36 B37 B34 100.4(3)
B41 B36 B37 B38 63.0(4)
B41 B36 B37 B42 -37.7(3)
B41 B36 B37 B43 -0.3(4)
B41 B36 B42 C4 39.7(3)
B41 B36 B42 B37 137.9(3)
B41 B36 B42 B43 100.4(4)
B41 B40 B44 C4 32.3(3)
B41 B40 B44 B38 -63.0(4)
B41 B40 B44 B39 -100.8(3)
B41 B40 B44 B43 0.0(4)
B41 B42 B43 C4 -31.8(3)
B41 B42 B43 B37 101.3(3)
B41 B42 B43 B38 64.3(4)
B41 B42 B43 B44 0.8(4)
B42 C4 B40 B35 4.2(5)
B42 C4 B40 B39 66.7(4)
B42 C4 B40 B41 -36.4(3)
B42 C4 B40 B44 107.2(4)
B42 C4 B41 B35 102.6(3)
B42 C4 B41 B36 40.3(3)
B42 C4 B41 B40 142.9(3)
B42 C4 B43 B37 -40.4(3)
B42 C4 B43 B38 -102.4(3)
B42 C4 B43 B44 -142.9(3)
B42 C4 B44 B38 -3.7(4)
B42 C4 B44 B39 -66.0(4)
B42 C4 B44 B40 -106.8(4)
B42 C4 B44 B43 36.5(3)
B42 B36 B37 Cl22 -111.8(4)
B42 B36 B37 B34 138.1(3)
B42 B36 B37 B38 100.7(3)
B42 B36 B37 B43 37.4(3)
B42 B36 B41 C4 -39.9(3)
B42 B36 B41 B35 -137.9(3)
B42 B36 B41 B40 -100.6(3)
B42 B37 B38 Cl23 -149.2(3)
B42 B37 B38 B34 100.7(3)
B42 B37 B38 B39 63.3(4)
B42 B37 B38 B43 -37.3(3)
B42 B37 B38 B44 0.7(4)
B42 B37 B43 C4 40.0(3)
B42 B37 B43 B38 138.5(3)
B42 B37 B43 B44 100.8(3)
B42 B43 B44 C4 -32.8(3)
B42 B43 B44 B38 100.5(3)
B42 B43 B44 B39 63.0(4)
B42 B43 B44 B40 -0.5(4)
B43 C4 B40 B35 -66.6(4)
B43 C4 B40 B39 -4.1(4)
B43 C4 B40 B41 -107.2(4)
B43 C4 B40 B44 36.4(3)
B43 C4 B41 B35 67.0(4)
B43 C4 B41 B36 4.7(5)
B43 C4 B41 B40 107.3(4)
B43 C4 B41 B42 -35.6(3)
B43 C4 B42 B36 103.3(3)
B43 C4 B42 B37 40.8(3)
B43 C4 B42 B41 143.9(3)
B43 C4 B44 B38 -40.2(3)
B43 C4 B44 B39 -102.5(3)
B43 C4 B44 B40 -143.3(3)
B43 B37 B38 Cl23 -111.9(3)
B43 B37 B38 B34 138.0(3)
B43 B37 B38 B39 100.6(3)
B43 B37 B38 B44 38.0(3)
B43 B37 B42 C4 -39.8(3)
B43 B37 B42 B36 -138.4(3)
B43 B37 B42 B41 -100.6(3)
B43 B38 B39 Cl24 -150.0(3)
B43 B38 B39 B34 101.3(3)
B43 B38 B39 B35 63.8(4)
B43 B38 B39 B40 0.4(4)
B43 B38 B39 B44 -37.4(3)
B43 B38 B44 C4 39.6(3)
B43 B38 B44 B39 138.2(3)
B43 B38 B44 B40 100.4(4)
B44 C4 B40 B35 -103.0(3)
B44 C4 B40 B39 -40.4(3)
B44 C4 B40 B41 -143.6(3)
B44 C4 B41 B35 -4.3(5)
B44 C4 B41 B36 -66.6(4)
B44 C4 B41 B40 36.0(3)
B44 C4 B41 B42 -106.9(4)
B44 C4 B42 B36 66.7(4)
B44 C4 B42 B37 4.1(4)
B44 C4 B42 B41 107.3(4)
B44 C4 B42 B43 -36.7(3)
B44 C4 B43 B37 102.6(3)
B44 C4 B43 B38 40.6(3)
B44 C4 B43 B42 142.9(3)
B44 B38 B39 Cl24 -112.6(3)
B44 B38 B39 B34 138.7(3)
B44 B38 B39 B35 101.2(3)
B44 B38 B39 B40 37.9(3)
B44 B38 B43 C4 -39.7(3)
B44 B38 B43 B37 -137.7(3)
B44 B38 B43 B42 -101.0(3)
B44 B39 B40 C4 40.0(3)
B44 B39 B40 B35 138.8(3)
B44 B39 B40 B41 101.1(4)
B44 B40 B41 C4 -32.3(3)
B44 B40 B41 B35 101.0(4)
B44 B40 B41 B36 63.5(4)
B44 B40 B41 B42 0.5(4)
